data_1571314
loop_
_publ_author_name
'Andrews, Keith G.'
'Horton, Peter N.'
'Coles, Simon J.'

_publ_section_title
;
 Programmable synthesis of organic cages with reduced symmetry.
;
_journal_issue 17
_journal_name_full 'Chemical science'
_journal_page_first 6536
_journal_page_last 6543
_journal_paper_doi 10.1039/d4sc00889h
_journal_volume 15
_journal_year 2024
_chemical_formula_moiety '1(C126 H112 N6 O10), 4[C4H8O], 10[CH4O]'
_chemical_formula_sum 'C152 H184 N6 O24'
_chemical_formula_weight 2479.04
_space_group_crystal_system triclinic
_space_group_IT_number 2
_space_group_name_Hall '-P 1'
_space_group_name_H-M_alt 'P -1'
_atom_sites_solution_hydrogens geom
_atom_sites_solution_primary dual
_audit_creation_date 2022-03-28
_audit_creation_method
;
Olex2 1.5
(compiled 2021.12.09 svn.r5202d8cf for OlexSys, GUI svn.r6439)
;
_audit_update_record
;
2022-09-27 deposited with the CCDC.	2024-04-01 downloaded from the CCDC.
;
_cell_angle_alpha 73.2304(5)
_cell_angle_beta 71.3145(5)
_cell_angle_gamma 72.7778(5)
_cell_formula_units_Z 4
_cell_length_a 21.54594(12)
_cell_length_b 25.73674(14)
_cell_length_c 29.44669(16)
_cell_measurement_reflns_used 134041
_cell_measurement_temperature 100(2)
_cell_measurement_theta_max 68.0830
_cell_measurement_theta_min 2.3860
_cell_volume 14432.23(15)
_computing_cell_refinement 'CrysAlisPro 1.171.41.118a (Rigaku OD, 2021)'
_computing_data_collection 'CrysAlisPro 1.171.41.118a (Rigaku OD, 2021)'
_computing_data_reduction 'CrysAlisPro 1.171.41.118a (Rigaku OD, 2021)'
_computing_molecular_graphics 'Olex2 1.5 (Dolomanov et al., 2009)'
_computing_publication_material 'Olex2 1.5 (Dolomanov et al., 2009)'
_computing_structure_refinement 'SHELXL 2018/3 (Sheldrick, 2015)'
_computing_structure_solution 'SHELXT 2018/2 (Sheldrick, 2018)'
_diffrn_ambient_environment N~2~
_diffrn_ambient_temperature 100(2)
_diffrn_detector 'hybrid pixel array detector'
_diffrn_detector_area_resol_mean 10
_diffrn_detector_dtime 0.000
_diffrn_detector_type 'Rigaku, HyPix 6000HE'
_diffrn_measured_fraction_theta_full 0.994
_diffrn_measured_fraction_theta_max 0.993
_diffrn_measurement_details
;
List of Runs (angles in degrees, time in seconds):

  # Type    Start    End  Width  t~exp~   \w     \q     \k     \f   Frames
#--------------------------------------------------------------------------
  1  \w    -89.00  89.00   0.50    2.00    --    0.00   0.00-180.00  356
  2  \w    -84.00  94.00   0.50    2.00    --    5.00  49.00 -60.00  356
  3  \w   -179.00  -1.00   0.50   10.00    --  -90.00  56.00-178.38  356
  4  \w   -179.00  -1.00   0.50   10.00    --  -90.00  49.00 -47.77  356
  5  \w   -179.00  -1.00   0.50   10.00    --  -90.00  59.00 -69.67  356
  6  \w   -179.00  -1.00   0.50   10.00    --  -90.00  30.00 150.00  356
  7  \w   -179.00  -1.00   0.50   10.00    --  -90.00  59.00   6.14  356
  8  \w   -179.00  -1.00   0.50   10.00    --  -90.00  59.00-133.17  356
  9  \w   -179.00  -1.00   0.50   10.00    --  -90.00  59.00 129.47  356
 10  \w   -179.00  -1.00   0.50   10.00    --  -90.00  59.00  39.81  356
 11  \w   -179.00  -1.00   0.50   10.00    --  -90.00  30.00 -90.00  356
 12  \w   -179.00  -1.00   0.50   10.00    --  -90.00  56.00-178.38  356
 13  \w   -179.00  -1.00   0.50   10.00    --  -90.00  59.00 174.00  356
 14  \w   -179.00  -1.00   0.50   10.00    --  -90.00  59.00 174.00  356
 15  \w   -179.00  -1.00   0.50   10.00    --  -90.00  39.00-150.00  356
 16  \w   -179.00  -1.00   0.50   10.00    --  -90.00  59.00-171.04  356
 17  \w   -179.00  -1.00   0.50   10.00    --  -90.00  57.00  81.38  356
 18  \w    -89.00  89.00   0.50    2.00    --    0.00  30.00 150.00  356
 19  \w    -89.00  89.00   0.50    2.00    --    0.00  59.00   0.00  356
 20  \w   -179.00  -1.00   0.50   10.00    --  -90.00  59.00  61.60  356
 21  \w   -179.00-154.00   0.50   10.00    --  -90.00  59.00 -13.74   50
 22  \w   -179.00  -1.00   0.50   10.00    --  -90.00  58.00 -99.46  356
;
_diffrn_measurement_device 'four-circle diffractometer'
_diffrn_measurement_device_details 'Rigaku, UG2 \k goniometer'
_diffrn_measurement_device_type
'Rigaku 007HF diffractometer with HF Varimax confocal mirrors, an UG2 goniometer and HyPix 6000HE detector'
_diffrn_measurement_method 'profile data from \w-scans'
_diffrn_measurement_specimen_support 'MiTeGen loops'
_diffrn_orient_matrix_type 'CrysAlisPro convention (1999,Acta A55,543-557)'
_diffrn_orient_matrix_UB_11 -0.0167986000
_diffrn_orient_matrix_UB_12 -0.0128549000
_diffrn_orient_matrix_UB_13 0.0564697000
_diffrn_orient_matrix_UB_21 -0.0490010000
_diffrn_orient_matrix_UB_22 -0.0345394000
_diffrn_orient_matrix_UB_23 0.0026678000
_diffrn_orient_matrix_UB_31 0.0575876000
_diffrn_orient_matrix_UB_32 -0.0525134000
_diffrn_orient_matrix_UB_33 -0.0007937000
_diffrn_radiation_collimation 'HF Varimax focusing mirrors'
_diffrn_radiation_monochromator mirror
_diffrn_radiation_probe x-ray
_diffrn_radiation_type 'Cu K\a'
_diffrn_radiation_wavelength 1.54178
_diffrn_reflns_av_R_equivalents 0.0341
_diffrn_reflns_av_unetI/netI 0.0202
_diffrn_reflns_Laue_measured_fraction_full 0.994
_diffrn_reflns_Laue_measured_fraction_max 0.993
_diffrn_reflns_limit_h_max 25
_diffrn_reflns_limit_h_min -25
_diffrn_reflns_limit_k_max 31
_diffrn_reflns_limit_k_min -30
_diffrn_reflns_limit_l_max 34
_diffrn_reflns_limit_l_min -35
_diffrn_reflns_number 430498
_diffrn_reflns_point_group_measured_fraction_full 0.994
_diffrn_reflns_point_group_measured_fraction_max 0.993
_diffrn_reflns_theta_full 67.679
_diffrn_reflns_theta_max 68.244
_diffrn_reflns_theta_min 2.390
_diffrn_source 'Rotating anode'
_diffrn_source_current 30.0
_diffrn_source_power 1.2
_diffrn_source_target Cu
_diffrn_source_type 'Rigaku 007 HF'
_diffrn_source_voltage 40.0
_exptl_absorpt_coefficient_mu 0.613
_exptl_absorpt_correction_T_max 1.00000
_exptl_absorpt_correction_T_min 0.76408
_exptl_absorpt_correction_type multi-scan
_exptl_absorpt_process_details
;
CrysAlisPro 1.171.41.118a (Rigaku Oxford Diffraction, 2021)
Empirical absorption correction using spherical harmonics,
implemented in SCALE3 ABSPACK scaling algorithm.
;
_exptl_crystal_colour colourless
_exptl_crystal_colour_primary colourless
_exptl_crystal_density_diffrn 1.141
_exptl_crystal_description block
_exptl_crystal_F_000 5320
_exptl_crystal_recrystallization_method
"'The material was crystallised by vapour diffusion of methanol into a solution of THF'"
_exptl_crystal_size_max 0.22
_exptl_crystal_size_mid 0.16
_exptl_crystal_size_min 0.08
_refine_diff_density_max 0.772
_refine_diff_density_min -0.350
_refine_diff_density_rms 0.055
_refine_ls_extinction_method none
_refine_ls_goodness_of_fit_ref 1.053
_refine_ls_hydrogen_treatment constr
_refine_ls_matrix_type full
_refine_ls_number_parameters 3255
_refine_ls_number_reflns 52471
_refine_ls_number_restraints 8190
_refine_ls_restrained_S_all 1.012
_refine_ls_R_factor_all 0.1194
_refine_ls_R_factor_gt 0.1109
_refine_ls_shift/su_max 0.000
_refine_ls_shift/su_mean 0.000
_refine_ls_structure_factor_coef Fsqd
_refine_ls_weighting_details 'w=1/[\s^2^(Fo^2^)+(0.1991P)^2^+8.1795P] where P=(Fo^2^+2Fc^2^)/3'
_refine_ls_weighting_scheme calc
_refine_ls_wR_factor_gt 0.3439
_refine_ls_wR_factor_ref 0.3530
_reflns_Friedel_coverage 0.000
_reflns_number_gt 43495
_reflns_number_total 52471
_reflns_threshold_expression 'I > 2\s(I)'
_cod_data_source_file d4sc00889h3.cif
_cod_data_source_block 2021ncs0528_2b
_cod_depositor_comments 'Adding full bibliography for 1571314--1571316.cif.'
_cod_original_cell_volume 14432.24(15)
_cod_database_code 1571314
_shelx_shelxl_version_number 2018/3
_chemical_oxdiff_formula 'C126 H112 N6 O10'
_chemical_oxdiff_usercomment k51_270
_shelx_space_group_comment
;
The symmetry employed for this shelxl refinement is uniquely defined
by the following loop, which should always be used as a source of
symmetry information in preference to the above space-group names.
They are only intended as comments.
;
_shelx_estimated_absorpt_t_max 0.953
_shelx_estimated_absorpt_t_min 0.877
_olex2_refinement_description
;
1. Fixed Uiso
 At 1.2 times of:
  All C(H) groups, All N(H) groups
 At 1.5 times of:
  All C(H,H,H) groups, All O(H) groups
2. Shared sites
{C425, C125, C525}
{C325, C725}
{C2, C2B}
{C202, C602}
3. Restrained distances
 O9B-C2E = O10B-C2E
 1.26 with sigma of 0.02
 C2E-C425
 1.5 with sigma of 0.02
 O10-C126 = O9-C126
 1.26 with sigma of 0.02
 C126-C125
 1.5 with sigma of 0.02
 O9C-C2I = O10C-C2I
 1.26 with sigma of 0.02
 C2I-C525
 1.5 with sigma of 0.02
 C267-C247 = C667-C647
 1.52 with sigma of 0.02
 O603-C644
 1.23 with sigma of 0.02
 C603-C602
 1.5 with sigma of 0.02
 O208-C203 = O207-C203
 1.26 with sigma of 0.02
 O7-C3 = O8-C3
 1.26 with sigma of 0.02
 O610-C726 = O609-C726
 1.26 with sigma of 0.02
 C726-C725
 1.5 with sigma of 0.02
 C3-C2
 1.5 with sigma of 0.02
 O8B-C131 = O7B-C131
 1.26 with sigma of 0.02
 C131-C2B
 1.5 with sigma of 0.02
 O209-C326 = O210-C326
 1.26 with sigma of 0.02
 C326-C325
 1.5 with sigma of 0.02
 C203-C202
 1.5 with sigma of 0.02
 O607-C603 = O608-C603
 1.26 with sigma of 0.02
 O9C-O10C
 2.19 with sigma of 0.04
 O10B-C425
 2.39 with sigma of 0.04
 O9B-O10B
 2.19 with sigma of 0.04
 O10-C125
 2.38 with sigma of 0.04
 O10C-C525
 2.39 with sigma of 0.04
 O9B-C425
 2.38 with sigma of 0.04
 O10-O9
 2.19 with sigma of 0.04
 O9-C125
 2.39 with sigma of 0.04
 O9C-C525
 2.38 with sigma of 0.04
 O7B-C2B
 2.39 with sigma of 0.04
 O209-O210
 2.19 with sigma of 0.04
 O609-C725
 2.39 with sigma of 0.04
 O607-C602
 2.38 with sigma of 0.04
 O210-C325
 2.39 with sigma of 0.04
 O610-O609
 2.19 with sigma of 0.04
 O208-C202
 2.38 with sigma of 0.04
 O209-C325
 2.38 with sigma of 0.04
 O610-C725
 2.38 with sigma of 0.04
 O208-O207
 2.19 with sigma of 0.04
 O207-C202
 2.39 with sigma of 0.04
 O607-O608
 2.19 with sigma of 0.04
 O608-C602
 2.39 with sigma of 0.04
 O7-O8
 2.19 with sigma of 0.04
 O7-C2
 2.38 with sigma of 0.04
 O8-C2
 2.39 with sigma of 0.04
 O8B-O7B
 2.19 with sigma of 0.04
 O8B-C2B
 2.38 with sigma of 0.04
 C2E-O9B \\sim C2E-O10B
 with sigma of 0.02
 O9B-C425 \\sim C425-O10B
 with sigma of 0.04
 C126-O10 \\sim C126-O9
 with sigma of 0.02
 O10-C125 \\sim C125-O9
 with sigma of 0.04
 C2I-O9C \\sim C2I-O10C
 with sigma of 0.02
 O9C-C525 \\sim C525-O10C
 with sigma of 0.04
 O203-C244 \\sim O603-C644
 with sigma of 0.02
 N203-O203 \\sim N603-O603
 with sigma of 0.04
 C51B-C49B \\sim C51B-C54B \\sim C51B-C52B \\sim C51B-C53B
 with sigma of 0.02
 C245-C244 \\sim C644-C645
 with sigma of 0.02
 C244-C219 \\sim C219-C644
 with sigma of 0.04
 C646-C644 \\sim C644-C650
 with sigma of 0.04
 C49B-C54B \\sim C49B-C52B \\sim C49B-C53B \\sim C54B-C52B \\sim C54B-C53B
\\sim C52B-C53B
 with sigma of 0.04
 C246-C244 \\sim C244-C250
 with sigma of 0.04
 N203-C219 \\sim N603-C219
 with sigma of 0.02
 N203-C244 \\sim N603-C644
 with sigma of 0.02
 C296-C317 \\sim C696-C717
 with sigma of 0.04
 C293-C670 \\sim C693-C670
 with sigma of 0.02
 C295-C296 \\sim C695-C696
 with sigma of 0.02
 C295-C317 \\sim C695-C717
 with sigma of 0.02
 C297-C302 \\sim C697-C702
 with sigma of 0.04
 C294-C295 \\sim C694-C695
 with sigma of 0.02
 C293-C270 \\sim C693-C270
 with sigma of 0.02
 C296-C298 \\sim C696-C698
 with sigma of 0.04
 C297-C300 \\sim C697-C700
 with sigma of 0.04
 C298-C270 \\sim C698-C270
 with sigma of 0.04
 C299-C300 \\sim C699-C700
 with sigma of 0.02
 C299-C301 \\sim C699-C701
 with sigma of 0.02
 C317-C318 \\sim C717-C318
 with sigma of 0.04
 C300-C302 \\sim C700-C702
 with sigma of 0.04
 N206-C317 \\sim N606-C717
 with sigma of 0.02
 N206-C318 \\sim N606-C318
 with sigma of 0.02
 C293-C294 \\sim C693-C694
 with sigma of 0.02
 C296-C297 \\sim C696-C697
 with sigma of 0.02
 C293-C298 \\sim C693-C698
 with sigma of 0.02
 C295-C297 \\sim C695-C697
 with sigma of 0.04
 C296-C299 \\sim C696-C699
 with sigma of 0.04
 C297-C301 \\sim C697-C701
 with sigma of 0.04
 C298-C299 \\sim C698-C699
 with sigma of 0.04
 C298-C670 \\sim C698-C670
 with sigma of 0.04
 O206-N206 \\sim O606-N606
 with sigma of 0.04
 O206-C295 \\sim O606-C695
 with sigma of 0.04
 N206-C295 \\sim N606-C695
 with sigma of 0.04
 C300-C301 \\sim C700-C701
 with sigma of 0.04
 C293-C295 \\sim C693-C695
 with sigma of 0.04
 C301-C302 \\sim C701-C702
 with sigma of 0.04
 C293-C297 \\sim C693-C697
 with sigma of 0.04
 C299-C302 \\sim C699-C702
 with sigma of 0.02
 C294-C296 \\sim C694-C696
 with sigma of 0.04
 C670-C693 \\sim C270-C293
 with sigma of 0.02
 C294-C298 \\sim C694-C698
 with sigma of 0.04
 C294-C317 \\sim C694-C717
 with sigma of 0.04
 C294-C270 \\sim C694-C270
 with sigma of 0.04
 C294-C670 \\sim C694-C670
 with sigma of 0.04
 O206-C317 \\sim O606-C717
 with sigma of 0.02
 C297-C298 \\sim C697-C698
 with sigma of 0.02
 C297-C299 \\sim C697-C699
 with sigma of 0.02
 O203-C245 \\sim O603-C645
 with sigma of 0.04
 C3-O7 \\sim C3-O8
 with sigma of 0.02
 O7-C2 \\sim C2-O8
 with sigma of 0.04
 C131-O8B \\sim C131-O7B
 with sigma of 0.02
 O8B-C2B \\sim C2B-O7B
 with sigma of 0.04
 C326-O209 \\sim C326-O210
 with sigma of 0.02
 O209-C325 \\sim C325-O210
 with sigma of 0.04
 C726-O610 \\sim C726-O609
 with sigma of 0.02
 O610-C725 \\sim C725-O609
 with sigma of 0.04
 C203-O208 \\sim C203-O207
 with sigma of 0.02
 O208-C202 \\sim C202-O207
 with sigma of 0.04
 C603-O607 \\sim C603-O608
 with sigma of 0.02
 O607-C602 \\sim C602-O608
 with sigma of 0.04
 C238-C243 \\sim C241-C242 \\sim C242-C243
 with sigma of 0.06
 C240-C238 \\sim C240-C241 \\sim C240-C242 \\sim C240-C243
 with sigma of 0.03
 C642-C641 \\sim C642-C643 \\sim C642-C638 \\sim C641-C638 \\sim C643-C638
 with sigma of 0.06
 C642-C641 \\sim C642-C643 \\sim C642-C638 \\sim C641-C643 \\sim C641-C638
\\sim C643-C638
 with sigma of 0.06
 C640-C642 \\sim C640-C641 \\sim C640-C643 \\sim C640-C638
 with sigma of 0.03
4. Restrained planarity
 O9, O10, C125, C126
 with sigma of 0.1
 O9B, O10B, C2E, C425
 with sigma of 0.1
 O9C, O10C, C2I, C525
 with sigma of 0.1
 O209, O210, C325, C326
 with sigma of 0.1
 O7B, O8B, C2B, C131
 with sigma of 0.1
 O609, O610, C725, C726
 with sigma of 0.1
 O7, O8, C2, C3
 with sigma of 0.1
 O207, O208, C202, C203
 with sigma of 0.1
 O607, O608, C602, C603
 with sigma of 0.1
5. Uiso/Uaniso restraints and constraints
All non-hydrogen atoms have similar U: within 2A with sigma of 0.04 and sigma
for terminal atoms of 0.08 within 2A
Uanis(C425) = Uanis(C125) = Uanis(C525)
Uanis(C325) = Uanis(C725)
Uanis(C2) = Uanis(C2B)
Uanis(C202) = Uanis(C602)
6. Rigid body (RIGU) restrains
 All non-hydrogen atoms
 with sigma for 1-2 distances of 0.004 and sigma for 1-3 distances of 0.004
7. Others
 1*[Sof(O9B)+Sof(O10B)+Sof(H10J)+Sof(C2E)+Sof(C425)]+1*[Sof(O9)+Sof(H9A)+
 Sof(O10)+Sof(C125)+Sof(C126)]+1*[Sof(O9C)+Sof(H9C)+Sof(O10C)+Sof(C2I)+
 Sof(C525)]=1 with esd of 0.000001
 1*[Sof(O7)+Sof(O8)+Sof(H8A)+Sof(C2)+Sof(C3)]+1*[Sof(O7B)+Sof(O8B)+Sof(H8B)+
 Sof(C2B)+Sof(C131)]=1 with esd of 0.000001
 1*[Sof(O209)+Sof(H20C)+Sof(O210)+Sof(C325)+Sof(C326)]+1*[Sof(O609)+Sof(H609)+
 Sof(O610)+Sof(C725)+Sof(C726)]=1 with esd of 0.000001
 1*[Sof(O207)+Sof(O208)+Sof(H20B)+Sof(C202)+Sof(C203)]+1*[Sof(O607)+Sof(O608)+
 Sof(H608)+Sof(C602)+Sof(C603)]=1 with esd of 0.000001
 Sof(O603)=Sof(O606)=Sof(N603)=Sof(H603)=Sof(N606)=Sof(H606)=Sof(C251)=
 Sof(C252)=Sof(H25A)=Sof(H25B)=Sof(H25C)=Sof(C253)=Sof(H25D)=Sof(H25E)=
 Sof(H25F)=Sof(C254)=Sof(H25G)=Sof(H25H)=Sof(H25I)=Sof(C644)=Sof(C647)=
 Sof(C648)=Sof(H648)=Sof(C649)=Sof(C650)=Sof(H650)=Sof(C645)=Sof(C646)=
 Sof(H646)=Sof(C667)=Sof(C668)=Sof(H668)=Sof(C669)=Sof(H669)=Sof(C670)=
 Sof(C671)=Sof(H671)=Sof(C672)=Sof(H672)=Sof(C695)=Sof(C694)=Sof(H694)=
 Sof(C693)=Sof(C698)=Sof(H698)=Sof(C697)=Sof(C696)=Sof(H696)=Sof(C699)=
 Sof(C700)=Sof(H70A)=Sof(H70B)=Sof(H70C)=Sof(C701)=Sof(H70D)=Sof(H70E)=
 Sof(H70F)=Sof(C702)=Sof(H70G)=Sof(H70H)=Sof(H70I)=Sof(C717)=1-FVAR(1)
 Sof(O203)=Sof(O206)=Sof(N203)=Sof(H203)=Sof(N206)=Sof(H20D)=Sof(C244)=
 Sof(C247)=Sof(C246)=Sof(H246)=Sof(C245)=Sof(C250)=Sof(H250)=Sof(C249)=
 Sof(C248)=Sof(H248)=Sof(C267)=Sof(C272)=Sof(H272)=Sof(C271)=Sof(H271)=
 Sof(C270)=Sof(C269)=Sof(H269)=Sof(C268)=Sof(H268)=Sof(C295)=Sof(C294)=
 Sof(H294)=Sof(C293)=Sof(C298)=Sof(H298)=Sof(C297)=Sof(C296)=Sof(H296)=
 Sof(C299)=Sof(C300)=Sof(H30A)=Sof(H30B)=Sof(H30C)=Sof(C301)=Sof(H30D)=
 Sof(H30E)=Sof(H30F)=Sof(C302)=Sof(H30G)=Sof(H30H)=Sof(H30I)=Sof(C317)=
 Sof(C651)=Sof(C652)=Sof(H65A)=Sof(H65B)=Sof(H65C)=Sof(C653)=Sof(H65D)=
 Sof(H65E)=Sof(H65F)=Sof(C654)=Sof(H65G)=Sof(H65H)=Sof(H65I)=FVAR(1)
 Sof(C47B)=Sof(C46B)=Sof(H46B)=Sof(C45B)=Sof(C50B)=Sof(H50B)=Sof(C49B)=
 Sof(C48B)=Sof(H48B)=Sof(C51B)=Sof(C52B)=Sof(H52D)=Sof(H52E)=Sof(H52F)=
 Sof(C53B)=Sof(H53D)=Sof(H53E)=Sof(H53F)=Sof(C54B)=Sof(H54D)=Sof(H54E)=
 Sof(H54F)=Sof(C67)=Sof(C72)=Sof(H72)=Sof(C71)=Sof(H71)=Sof(C70)=Sof(C69)=
 Sof(H69)=Sof(C68)=Sof(H68)=1-FVAR(2)
 Sof(C47)=Sof(C46)=Sof(H46)=Sof(C45)=Sof(C50)=Sof(H50)=Sof(C49)=Sof(C48)=
 Sof(H48)=Sof(C51)=Sof(C52)=Sof(H52A)=Sof(H52B)=Sof(H52C)=Sof(C53)=Sof(H53A)=
 Sof(H53B)=Sof(H53C)=Sof(C54)=Sof(H54A)=Sof(H54B)=Sof(H54C)=Sof(C67B)=Sof(C68B)=
 Sof(H68B)=Sof(C69B)=Sof(H69B)=Sof(C70B)=Sof(C71B)=Sof(H71B)=Sof(C72B)=
 Sof(H72B)=FVAR(2)
 Sof(C64B)=Sof(C63B)=Sof(H63B)=Sof(C62B)=Sof(H62B)=Sof(C61B)=Sof(C66B)=
 Sof(H66B)=Sof(C65B)=Sof(H65J)=1-FVAR(3)
 Sof(C64)=Sof(C65)=Sof(H65)=Sof(C66)=Sof(H66)=Sof(C61)=Sof(C62)=Sof(H62)=
 Sof(C63)=Sof(H63)=FVAR(3)
 Sof(C80B)=Sof(C81B)=Sof(H81D)=Sof(H81E)=Sof(H81F)=Sof(C82B)=Sof(H82D)=
 Sof(H82E)=Sof(H82F)=Sof(C83B)=Sof(H83D)=Sof(H83E)=Sof(H83F)=1-FVAR(4)
 Sof(C80)=Sof(C81)=Sof(H81A)=Sof(H81B)=Sof(H81C)=Sof(C82)=Sof(H82A)=Sof(H82B)=
 Sof(H82C)=Sof(C83)=Sof(H83A)=Sof(H83B)=Sof(H83C)=FVAR(4)
 Sof(O602)=Sof(N602)=Sof(H602)=Sof(C633)=Sof(C636)=Sof(C637)=Sof(H637)=
 Sof(C638)=Sof(C639)=Sof(H639)=Sof(C634)=Sof(C635)=Sof(H635)=Sof(C640)=
 Sof(C641)=Sof(H64A)=Sof(H64B)=Sof(H64C)=Sof(C642)=Sof(H64D)=Sof(H64E)=
 Sof(H64F)=Sof(C643)=Sof(H64G)=Sof(H64H)=Sof(H64I)=Sof(C661)=Sof(C666)=
 Sof(H666)=Sof(C665)=Sof(H665)=Sof(C664)=Sof(C663)=Sof(H663)=Sof(C662)=
 Sof(H662)=1-FVAR(5)
 Sof(O202)=Sof(N202)=Sof(H202)=Sof(C233)=Sof(C236)=Sof(C235)=Sof(H235)=
 Sof(C234)=Sof(C239)=Sof(H239)=Sof(C238)=Sof(C237)=Sof(H237)=Sof(C240)=
 Sof(C241)=Sof(H24A)=Sof(H24B)=Sof(H24C)=Sof(C242)=Sof(H24D)=Sof(H24E)=
 Sof(H24F)=Sof(C243)=Sof(H24G)=Sof(H24H)=Sof(H24I)=Sof(C261)=Sof(C266)=
 Sof(H266)=Sof(C265)=Sof(H265)=Sof(C264)=Sof(C263)=Sof(H263)=Sof(C262)=
 Sof(H262)=FVAR(5)
 Sof(O9B)=Sof(O10B)=Sof(H10J)=Sof(C2E)=Sof(C425)=FVAR(6)
 Sof(O9)=Sof(H9A)=Sof(O10)=Sof(C125)=Sof(C126)=FVAR(7)
 Sof(O9C)=Sof(H9C)=Sof(O10C)=Sof(C2I)=Sof(C525)=FVAR(8)
 Sof(O7)=Sof(O8)=Sof(H8A)=Sof(C2)=Sof(C3)=FVAR(9)
 Sof(O7B)=Sof(O8B)=Sof(H8B)=Sof(C2B)=Sof(C131)=FVAR(10)
 Sof(O209)=Sof(H20C)=Sof(O210)=Sof(C325)=Sof(C326)=FVAR(11)
 Sof(O609)=Sof(H609)=Sof(O610)=Sof(C725)=Sof(C726)=FVAR(12)
 Sof(O207)=Sof(O208)=Sof(H20B)=Sof(C202)=Sof(C203)=FVAR(13)
 Sof(O607)=Sof(O608)=Sof(H608)=Sof(C602)=Sof(C603)=FVAR(14)
8.a Ternary CH refined with riding coordinates:
 C1(H1A), C124(H124), C201(H20A), C324(H324)
8.b Me refined with riding coordinates:
 C700(H70A,H70B,H70C), C701(H70D,H70E,H70F), C702(H70G,H70H,H70I)
8.c Aromatic/amide H refined with riding coordinates:
 N1(H1), N2(H2), N3(H3), N4(H4), N5(H5), N6(H6), C6(H6A), C8(H8), C9(H9),
 C12(H12), C14(H14), C15(H15), C18(H18), C20(H20), C21(H21), C24(H24), C26(H26),
  C28(H28), C35(H35), C37(H37), C39(H39), C56(H56), C57(H57), C59(H59),
 C60(H60), C74(H74), C76(H76), C78(H78), C85(H85), C87(H87), C89(H89), C96(H96),
  C98(H98), C100(H100), C107(H107), C108(H108), C111(H111), C113(H113),
 C114(H114), C117(H117), C119(H119), C122(H122), C123(H123), C46(H46), C50(H50),
  C48(H48), C65(H65), C66(H66), C62(H62), C63(H63), C68B(H68B), C69B(H69B),
 C71B(H71B), C72B(H72B), C46B(H46B), C50B(H50B), C48B(H48B), C63B(H63B),
 C62B(H62B), C66B(H66B), C65B(H65J), C72(H72), C71(H71), C69(H69), C68(H68),
 N201(H201), N204(H204), N205(H205), C206(H206), C208(H208), C209(H209),
 C212(H212), C214(H214), C215(H215), C218(H218), C220(H220), C221(H221),
 C224(H224), C226(H226), C228(H228), C256(H256), C257(H257), C259(H259),
 C260(H260), C274(H274), C276(H276), C278(H278), C284(H284), C286(H286),
 C288(H288), C305(H305), C308(H308), C309(H309), C312(H312), C315(H315),
 C316(H316), C319(H319), C322(H322), C323(H323), N202(H202), N203(H203),
 N206(H20D), C235(H235), C239(H239), C237(H237), C246(H246), C250(H250),
 C248(H248), C266(H266), C265(H265), C263(H263), C262(H262), C272(H272),
 C271(H271), C269(H269), C268(H268), C294(H294), C298(H298), C296(H296),
 N602(H602), N603(H603), N606(H606), C637(H637), C639(H639), C635(H635),
 C648(H648), C650(H650), C646(H646), C666(H666), C665(H665), C663(H663),
 C662(H662), C668(H668), C669(H669), C671(H671), C672(H672), C694(H694),
 C698(H698), C696(H696)
8.d Fitted hexagon refined as free rotating group:
 C47(C46,C45,C50,C49,C48), C64(C65,C66,C61,C62,C63), C67B(C68B,C69B,C70B,C71B,
 C72B), C47B(C46B,C45B,C50B,C49B,C48B), C64B(C63B,C62B,C61B,C66B,C65B), C67(C72,
 C71,C70,C69,C68), C236(C235,C234,C239,C238,C237), C247(C246,C245,C250,C249,
 C248), C261(C266,C265,C264,C263,C262), C267(C272,C271,C270,C269,C268),
 C295(C294,C293,C298,C297,C296), C636(C637,C638,C639,C634,C635), C647(C648,C649,
 C650,C645,C646), C661(C666,C665,C664,C663,C662), C667(C668,C669,C670,C671,
 C672), C695(C694,C693,C698,C697,C696)
8.e Tetrahedral OH refined with riding coordinates:
 O8(H8A), O10B(H10J), O8B(H8B), O9(H9A), O9C(H9C), O208(H20B), O209(H20C),
 O608(H608), O609(H609)
8.f Idealised Me refined as rotating group:
 C30(H30J,H30K,H30L), C31(H31A,H31B,H31C), C32(H32A,H32B,H32C), C41(H41A,H41B,
 H41C), C42(H42A,H42B,H42C), C43(H43A,H43B,H43C), C92(H92A,H92B,H92C), C93(H93A,
 H93B,H93C), C94(H94A,H94B,H94C), C103(H10A,H10B,H10C), C104(H10D,H10E,H10F),
 C105(H10G,H10H,H10I), C52(H52A,H52B,H52C), C53(H53A,H53B,H53C), C54(H54A,H54B,
 H54C), C81(H81A,H81B,H81C), C82(H82A,H82B,H82C), C83(H83A,H83B,H83C),
 C52B(H52D,H52E,H52F), C53B(H53D,H53E,H53F), C54B(H54D,H54E,H54F), C81B(H81D,
 H81E,H81F), C82B(H82D,H82E,H82F), C83B(H83D,H83E,H83F), C230(H23A,H23B,H23C),
 C231(H23D,H23E,H23F), C232(H23G,H23H,H23I), C280(H28A,H28B,H28C), C281(H28D,
 H28E,H28F), C282(H28G,H28H,H28I), C290(H29A,H29B,H29C), C291(H29D,H29E,H29F),
 C292(H29G,H29H,H29I), C241(H24A,H24B,H24C), C242(H24D,H24E,H24F), C243(H24G,
 H24H,H24I), C300(H30A,H30B,H30C), C301(H30D,H30E,H30F), C302(H30G,H30H,H30I),
 C652(H65A,H65B,H65C), C653(H65D,H65E,H65F), C654(H65G,H65H,H65I), C252(H25A,
 H25B,H25C), C253(H25D,H25E,H25F), C254(H25G,H25H,H25I), C641(H64A,H64B,H64C),
 C642(H64D,H64E,H64F), C643(H64G,H64H,H64I)
;
_smtbx_masks_special_details
;
A solvent mask was calculated and 1387 electrons were 
found in a volume of 5311\%A^3^ in 1 void per unit cell. 
This is consistent with the presence of 
4[C4H8O], 10[CH4O] per Asymmetric Unit 
which account for 1360 electrons 
per unit cell.
;
_smtbx_masks_void_probe_radius 1.2
_smtbx_masks_void_truncation_radius 1.2
_olex2_exptl_crystal_mounting_method 'The crystal was mounted on a MITIGEN holder in oil'
_olex2_submission_original_sample_id k51_270
_olex2_submission_special_instructions 'No special instructions were received'
_oxdiff_exptl_absorpt_empirical_details
;
Empirical correction (ABSPACK) includes:
- Absorption correction using spherical harmonics
- Frame scaling
- Detector area scaling
- B-factor correction
;
_oxdiff_exptl_absorpt_empirical_full_max 1.868
_oxdiff_exptl_absorpt_empirical_full_min 0.728

loop_
_space_group_symop_operation_xyz
'x, y, z'
'-x, -y, -z'

loop_
_atom_site_label
_atom_site_type_symbol
_atom_site_fract_x
_atom_site_fract_y
_atom_site_fract_z
_atom_site_U_iso_or_equiv
_atom_site_adp_type
_atom_site_occupancy
_atom_site_site_symmetry_order
_atom_site_calc_flag
_atom_site_refinement_flags_posn
_atom_site_refinement_flags_adp
_atom_site_refinement_flags_occupancy
_atom_site_disorder_assembly
_atom_site_disorder_group
O1 O 1.17720(12) 0.08680(8) 0.32702(8) 0.0752(6) Uani 1 1 d . U . . .
O2 O 0.7160(3) 0.35363(14) 0.50974(13) 0.180(2) Uani 1 1 d . U . . .
O3 O 0.73796(13) -0.04454(9) 0.51275(9) 0.0825(6) Uani 1 1 d . U . . .
O4 O 0.92362(15) 0.60208(15) 0.02172(18) 0.1578(19) Uani 1 1 d . U . . .
O5 O 0.41770(15) 0.73368(12) 0.28169(12) 0.0997(8) Uani 1 1 d . U . . .
O6 O 0.60088(12) 0.34248(9) 0.20522(9) 0.0775(6) Uani 1 1 d . U . . .
N1 N 1.09463(15) 0.16545(10) 0.32861(11) 0.0766(7) Uani 1 1 d . U . . .
H1 H 1.080347 0.198473 0.311222 0.092 Uiso 1 1 calc R U . . .
N2 N 0.75354(16) 0.30847(13) 0.57641(13) 0.0878(8) Uani 1 1 d . U . . .
H2 H 0.748532 0.309676 0.606970 0.105 Uiso 1 1 calc R U . . .
N3 N 0.74164(13) 0.04284(10) 0.46685(10) 0.0686(6) Uani 1 1 d . U . . .
H3 H 0.723897 0.069131 0.444906 0.082 Uiso 1 1 calc R U . . .
N4 N 0.88455(13) 0.53133(12) 0.07935(10) 0.0744(7) Uani 1 1 d . U . . .
H4 H 0.896545 0.498008 0.097215 0.089 Uiso 1 1 calc R U . . .
N5 N 0.51438(18) 0.66826(17) 0.28737(14) 0.1055(11) Uani 1 1 d . U . . .
H5 H 0.541255 0.650096 0.306678 0.127 Uiso 1 1 calc R U . . .
N6 N 0.51533(14) 0.39950(11) 0.17304(10) 0.0721(6) Uani 1 1 d . U . . .
H6 H 0.475566 0.400989 0.169847 0.087 Uiso 1 1 calc R U . . .
C1 C 0.93076(19) 0.11076(12) 0.52181(12) 0.0722(8) Uani 1 1 d . U . . .
H1A H 0.952776 0.084015 0.547329 0.087 Uiso 1 1 calc R U . . .
C4 C 0.98026(18) 0.12569(12) 0.47349(12) 0.0689(7) Uani 1 1 d . U . . .
C5 C 0.94956(17) 0.16249(11) 0.43700(12) 0.0665(7) Uani 1 1 d . U . . .
C6 C 0.98820(17) 0.17515(11) 0.38911(12) 0.0659(7) Uani 1 1 d . U . . .
H6A H 0.967718 0.198964 0.364048 0.079 Uiso 1 1 calc R U . . .
C7 C 1.05745(17) 0.15255(11) 0.37810(12) 0.0680(7) Uani 1 1 d . U . . .
C8 C 1.08841(18) 0.11869(12) 0.41543(13) 0.0695(7) Uani 1 1 d . U . . .
H8 H 1.135813 0.105219 0.408416 0.083 Uiso 1 1 calc R U . . .
C9 C 1.04852(18) 0.10544(11) 0.46246(12) 0.0689(7) Uani 1 1 d . U . . .
H9 H 1.068852 0.081809 0.487653 0.083 Uiso 1 1 calc R U . . .
C10 C 0.88979(19) 0.16495(13) 0.53734(12) 0.0738(8) Uani 1 1 d . U . . .
C11 C 0.85722(19) 0.20173(12) 0.50340(13) 0.0737(8) Uani 1 1 d . U . . .
C12 C 0.81194(18) 0.25129(13) 0.51409(13) 0.0730(8) Uani 1 1 d . U . . .
H12 H 0.789381 0.276816 0.490806 0.088 Uiso 1 1 calc R U . . .
C13 C 0.80150(19) 0.26143(14) 0.56035(14) 0.0787(8) Uani 1 1 d . U . . .
C14 C 0.8345(2) 0.22486(15) 0.59410(14) 0.0834(9) Uani 1 1 d . U . . .
H14 H 0.826788 0.233102 0.625153 0.100 Uiso 1 1 calc R U . . .
C15 C 0.8789(2) 0.17595(14) 0.58299(14) 0.0839(10) Uani 1 1 d . U . . .
H15 H 0.901463 0.150486 0.606306 0.101 Uiso 1 1 calc R U . . .
C16 C 0.88161(17) 0.08787(12) 0.51003(11) 0.0683(7) Uani 1 1 d . U . . .
C17 C 0.84940(16) 0.12418(11) 0.47479(11) 0.0654(7) Uani 1 1 d . U . . .
C18 C 0.80439(16) 0.10766(11) 0.46051(11) 0.0628(7) Uani 1 1 d . U . . .
H18 H 0.783790 0.131667 0.435579 0.075 Uiso 1 1 calc R U . . .
C19 C 0.78921(15) 0.05549(11) 0.48285(10) 0.0616(6) Uani 1 1 d . U . . .
C20 C 0.81907(17) 0.01993(12) 0.51889(11) 0.0682(7) Uani 1 1 d . U . . .
H20 H 0.807964 -0.015197 0.534338 0.082 Uiso 1 1 calc R U . . .
C21 C 0.86547(18) 0.03613(12) 0.53226(12) 0.0698(7) Uani 1 1 d . U . . .
H21 H 0.886516 0.011735 0.556823 0.084 Uiso 1 1 calc R U . . .
C22 C 1.14983(16) 0.13223(12) 0.30534(12) 0.0656(7) Uani 1 1 d . U . . .
C23 C 1.17678(17) 0.15168(12) 0.25125(12) 0.0688(7) Uani 1 1 d . U . . .
C24 C 1.15406(16) 0.20604(13) 0.22627(13) 0.0699(7) Uani 1 1 d . U . . .
H24 H 1.121328 0.232226 0.243750 0.084 Uiso 1 1 calc R U . . .
C25 C 1.17976(16) 0.22143(14) 0.17567(13) 0.0727(8) Uani 1 1 d . U . . .
C26 C 1.22881(17) 0.18274(14) 0.15136(13) 0.0726(8) Uani 1 1 d . U . . .
H26 H 1.246437 0.193412 0.116916 0.087 Uiso 1 1 calc R U . . .
C27 C 1.25308(18) 0.12931(14) 0.17520(13) 0.0747(8) Uani 1 1 d . U . . .
C28 C 1.22651(17) 0.11436(13) 0.22504(13) 0.0727(8) Uani 1 1 d . U . . .
H28 H 1.242376 0.077749 0.242057 0.087 Uiso 1 1 calc R U . . .
C29 C 1.3066(2) 0.08583(16) 0.14807(15) 0.0883(10) Uani 1 1 d . U . . .
C30 C 1.3344(3) 0.1107(2) 0.09463(17) 0.1116(14) Uani 1 1 d . U . . .
H30J H 1.297696 0.126242 0.078362 0.167 Uiso 1 1 calc R U . . .
H30K H 1.367580 0.081726 0.078663 0.167 Uiso 1 1 calc R U . . .
H30L H 1.355977 0.140370 0.092241 0.167 Uiso 1 1 calc R U . . .
C31 C 1.2758(3) 0.03776(18) 0.1525(2) 0.1057(13) Uani 1 1 d . U . . .
H31A H 1.257326 0.022363 0.187262 0.159 Uiso 1 1 calc R U . . .
H31B H 1.310501 0.008692 0.137580 0.159 Uiso 1 1 calc R U . . .
H31C H 1.239759 0.051350 0.135598 0.159 Uiso 1 1 calc R U . . .
C32 C 1.3657(2) 0.06273(18) 0.17193(17) 0.0960(11) Uani 1 1 d . U . . .
H32A H 1.386559 0.093020 0.169014 0.144 Uiso 1 1 calc R U . . .
H32B H 1.399047 0.034284 0.155331 0.144 Uiso 1 1 calc R U . . .
H32C H 1.349363 0.046109 0.206689 0.144 Uiso 1 1 calc R U . . .
C33 C 0.7149(2) 0.35112(15) 0.55213(15) 0.0904(11) Uani 1 1 d . U . . .
C34 C 0.66962(18) 0.39519(14) 0.57846(14) 0.0797(9) Uani 1 1 d . U . . .
C35 C 0.63129(18) 0.43968(14) 0.55122(14) 0.0798(9) Uani 1 1 d . U . . .
H35 H 0.633404 0.439061 0.518648 0.096 Uiso 1 1 calc R U . . .
C36 C 0.59024(18) 0.48465(14) 0.57155(16) 0.0831(9) Uani 1 1 d . U . . .
C37 C 0.58629(19) 0.48527(17) 0.61926(16) 0.0865(10) Uani 1 1 d . U . . .
H37 H 0.558055 0.516154 0.632822 0.104 Uiso 1 1 calc R U . . .
C38 C 0.62339(18) 0.44086(17) 0.64841(15) 0.0861(10) Uani 1 1 d . U . . .
C39 C 0.66540(18) 0.39591(15) 0.62692(15) 0.0821(9) Uani 1 1 d . U . . .
H39 H 0.691140 0.365751 0.645459 0.099 Uiso 1 1 calc R U . . .
C40 C 0.6242(2) 0.4432(2) 0.69981(17) 0.0982(12) Uani 1 1 d . U . . .
C41 C 0.5657(3) 0.4849(3) 0.7223(2) 0.138(2) Uani 1 1 d . U . . .
H41A H 0.574563 0.522264 0.708744 0.208 Uiso 1 1 calc R U . . .
H41B H 0.559181 0.475863 0.757907 0.208 Uiso 1 1 calc R U . . .
H41C H 0.524989 0.483720 0.714761 0.208 Uiso 1 1 calc R U . . .
C42 C 0.6243(3) 0.3870(3) 0.73489(19) 0.1264(17) Uani 1 1 d . U . . .
H42A H 0.582025 0.376476 0.740245 0.190 Uiso 1 1 calc R U . . .
H42B H 0.629019 0.389277 0.766265 0.190 Uiso 1 1 calc R U . . .
H42C H 0.662084 0.359052 0.720872 0.190 Uiso 1 1 calc R U . . .
C43 C 0.6894(3) 0.4570(3) 0.6954(2) 0.145(2) Uani 1 1 d . U . . .
H43A H 0.727165 0.427446 0.683995 0.218 Uiso 1 1 calc R U . . .
H43B H 0.690417 0.460224 0.727543 0.218 Uiso 1 1 calc R U . . .
H43C H 0.693109 0.492451 0.671879 0.218 Uiso 1 1 calc R U . . .
C44 C 0.71967(16) -0.00566(12) 0.48145(13) 0.0718(8) Uani 1 1 d . U . . .
C55 C 1.15571(16) 0.27935(14) 0.14963(13) 0.0717(8) Uani 1 1 d . U . . .
C56 C 1.20009(16) 0.30596(14) 0.10889(12) 0.0727(8) Uani 1 1 d . U . . .
H56 H 1.245122 0.286583 0.097644 0.087 Uiso 1 1 calc R U . . .
C57 C 1.17822(16) 0.35949(15) 0.08571(12) 0.0773(9) Uani 1 1 d . U . . .
H57 H 1.209108 0.376520 0.058611 0.093 Uiso 1 1 calc R U . . .
C58 C 1.11331(15) 0.39016(14) 0.09975(13) 0.0742(8) Uani 1 1 d . U . . .
C59 C 1.07039(17) 0.36327(17) 0.14011(15) 0.0927(12) Uani 1 1 d . U . . .
H59 H 1.025717 0.382911 0.151985 0.111 Uiso 1 1 calc R U . . .
C60 C 1.09148(17) 0.30857(16) 0.16327(15) 0.0911(11) Uani 1 1 d . U . . .
H60 H 1.060092 0.290985 0.189451 0.109 Uiso 1 1 calc R U . . .
C73 C 1.09098(16) 0.44867(15) 0.07484(13) 0.0764(9) Uani 1 1 d . U . . .
C74 C 1.13789(19) 0.48143(17) 0.05127(17) 0.0973(13) Uani 1 1 d . U . . .
H74 H 1.183457 0.466075 0.052237 0.117 Uiso 1 1 calc R U . . .
C75 C 1.1199(2) 0.53610(19) 0.0263(2) 0.1088(15) Uani 1 1 d . U . . .
C76 C 1.05339(19) 0.55835(16) 0.02806(16) 0.0896(11) Uani 1 1 d . U . . .
H76 H 1.039879 0.596233 0.012652 0.108 Uiso 1 1 calc R U . . .
C77 C 1.00525(16) 0.52715(14) 0.05166(13) 0.0738(8) Uani 1 1 d . U . . .
C78 C 1.02402(16) 0.47280(14) 0.07489(13) 0.0752(8) Uani 1 1 d . U . . .
H78 H 0.990968 0.451372 0.091198 0.090 Uiso 1 1 calc R U . . .
C79 C 0.93412(17) 0.55714(15) 0.05029(15) 0.0841(10) Uani 1 1 d . U . . .
C84 C 0.46486(18) 0.66949(14) 0.43924(15) 0.0825(9) Uani 1 1 d . U . . .
C85 C 0.47441(18) 0.66366(15) 0.39161(16) 0.0861(10) Uani 1 1 d . U . . .
H85 H 0.498281 0.629138 0.382585 0.103 Uiso 1 1 calc R U . . .
C86 C 0.44917(19) 0.70815(17) 0.35709(16) 0.0892(10) Uani 1 1 d . U . . .
C87 C 0.41232(17) 0.75800(16) 0.37163(15) 0.0816(9) Uani 1 1 d . U . . .
H87 H 0.392944 0.787524 0.348755 0.098 Uiso 1 1 calc R U . . .
C88 C 0.40314(17) 0.76587(14) 0.41751(15) 0.0794(9) Uani 1 1 d . U . . .
C89 C 0.42902(17) 0.72117(14) 0.45066(16) 0.0825(9) Uani 1 1 d . U . . .
H89 H 0.422149 0.725721 0.482927 0.099 Uiso 1 1 calc R U . . .
C90 C 0.4575(2) 0.70502(18) 0.30629(18) 0.0927(11) Uani 1 1 d . U . . .
C91 C 0.3693(2) 0.82434(16) 0.42876(17) 0.0926(11) Uani 1 1 d . U . . .
C92 C 0.4152(3) 0.8633(2) 0.3978(2) 0.1280(18) Uani 1 1 d . U . . .
H92A H 0.460109 0.847706 0.403568 0.192 Uiso 1 1 calc R U . . .
H92B H 0.396998 0.899683 0.406835 0.192 Uiso 1 1 calc R U . . .
H92C H 0.418303 0.867712 0.363030 0.192 Uiso 1 1 calc R U . . .
C93 C 0.3017(2) 0.84579(17) 0.41669(18) 0.0974(12) Uani 1 1 d . U . . .
H93A H 0.307557 0.845971 0.382248 0.146 Uiso 1 1 calc R U . . .
H93B H 0.282436 0.883741 0.422184 0.146 Uiso 1 1 calc R U . . .
H93C H 0.271395 0.821542 0.437841 0.146 Uiso 1 1 calc R U . . .
C94 C 0.3587(3) 0.82385(19) 0.4824(2) 0.1163(16) Uani 1 1 d . U . . .
H94A H 0.334227 0.795114 0.503084 0.174 Uiso 1 1 calc R U . . .
H94B H 0.332497 0.860317 0.489092 0.174 Uiso 1 1 calc R U . . .
H94C H 0.402345 0.815788 0.489538 0.174 Uiso 1 1 calc R U . . .
C95 C 0.5160(2) 0.20544(17) 0.2481(2) 0.1104(15) Uani 1 1 d . U . . .
C96 C 0.5428(2) 0.25196(15) 0.23545(15) 0.0841(10) Uani 1 1 d . U . . .
H96 H 0.579266 0.250725 0.247549 0.101 Uiso 1 1 calc R U . . .
C97 C 0.51649(17) 0.30083(14) 0.20490(14) 0.0751(8) Uani 1 1 d . U . . .
C98 C 0.46321(18) 0.30171(14) 0.18711(14) 0.0796(9) Uani 1 1 d . U . . .
H98 H 0.446079 0.334462 0.165698 0.095 Uiso 1 1 calc R U . . .
C99 C 0.4346(2) 0.25593(18) 0.19991(19) 0.1049(14) Uani 1 1 d . U . . .
C100 C 0.4637(3) 0.20776(19) 0.2296(2) 0.134(2) Uani 1 1 d . U . . .
H100 H 0.446745 0.175276 0.237301 0.161 Uiso 1 1 calc R U . . .
C101 C 0.54836(17) 0.34905(14) 0.19439(12) 0.0707(7) Uani 1 1 d . U . . .
C102 C 0.3744(3) 0.2569(2) 0.1826(2) 0.1184(17) Uani 1 1 d . U . . .
C103 C 0.3415(2) 0.31581(18) 0.15989(17) 0.0980(12) Uani 1 1 d . U . . .
H10A H 0.335053 0.341000 0.181236 0.147 Uiso 1 1 calc R U . . .
H10B H 0.297875 0.315886 0.156226 0.147 Uiso 1 1 calc R U . . .
H10C H 0.370556 0.328339 0.127600 0.147 Uiso 1 1 calc R U . . .
C104 C 0.3191(4) 0.2376(4) 0.2294(3) 0.214(4) Uani 1 1 d . U . . .
H10D H 0.337238 0.200043 0.246356 0.321 Uiso 1 1 calc R U . . .
H10E H 0.279924 0.237351 0.219438 0.321 Uiso 1 1 calc R U . . .
H10F H 0.305627 0.263376 0.251432 0.321 Uiso 1 1 calc R U . . .
C105 C 0.3960(3) 0.2222(2) 0.1454(3) 0.152(2) Uani 1 1 d . U . . .
H10G H 0.427596 0.238330 0.116250 0.229 Uiso 1 1 calc R U . . .
H10H H 0.356583 0.221023 0.136260 0.229 Uiso 1 1 calc R U . . .
H10I H 0.417978 0.184324 0.159165 0.229 Uiso 1 1 calc R U . . .
C106 C 0.81416(15) 0.55345(14) 0.08362(13) 0.0727(8) Uani 1 1 d . U . . .
C107 C 0.78982(17) 0.59176(16) 0.04512(13) 0.0827(10) Uani 1 1 d . U . . .
H107 H 0.820135 0.605706 0.015703 0.099 Uiso 1 1 calc R U . . .
C108 C 0.72099(17) 0.60912(15) 0.05040(13) 0.0787(9) Uani 1 1 d . U . . .
H108 H 0.704119 0.635515 0.024636 0.094 Uiso 1 1 calc R U . . .
C109 C 0.67662(15) 0.58828(13) 0.09296(12) 0.0684(7) Uani 1 1 d . U . . .
C110 C 0.70114(15) 0.55089(12) 0.13133(11) 0.0636(7) Uani 1 1 d . U . . .
C111 C 0.76994(15) 0.53273(12) 0.12661(12) 0.0665(7) Uani 1 1 d . U . . .
H111 H 0.786609 0.506409 0.152502 0.080 Uiso 1 1 calc R U . . .
C112 C 0.5343(2) 0.65658(17) 0.23970(16) 0.0906(10) Uani 1 1 d . U . . .
C113 C 0.5117(2) 0.69265(17) 0.20061(17) 0.1009(12) Uani 1 1 d . U . . .
H113 H 0.481742 0.727456 0.204537 0.121 Uiso 1 1 calc R U . . .
C114 C 0.53319(19) 0.67777(14) 0.15549(14) 0.0824(9) Uani 1 1 d . U . . .
H114 H 0.518375 0.702729 0.128262 0.099 Uiso 1 1 calc R U . . .
C115 C 0.57628(15) 0.62650(12) 0.14988(12) 0.0662(7) Uani 1 1 d . U . . .
C116 C 0.59917(15) 0.59040(12) 0.18926(12) 0.0660(7) Uani 1 1 d . U . . .
C117 C 0.57870(16) 0.60544(14) 0.23417(13) 0.0726(8) Uani 1 1 d . U . . .
H117 H 0.594776 0.581119 0.261122 0.087 Uiso 1 1 calc R U . . .
C118 C 0.53801(15) 0.45009(13) 0.15534(12) 0.0671(7) Uani 1 1 d . U . . .
C119 C 0.58140(15) 0.46185(12) 0.17603(11) 0.0642(7) Uani 1 1 d . U . . .
H119 H 0.597491 0.435706 0.202251 0.077 Uiso 1 1 calc R U . . .
C120 C 0.59999(14) 0.51207(12) 0.15742(11) 0.0626(6) Uani 1 1 d . U . . .
C121 C 0.57695(15) 0.55067(12) 0.11852(11) 0.0648(7) Uani 1 1 d . U . . .
C122 C 0.53217(16) 0.53937(14) 0.09919(12) 0.0718(8) Uani 1 1 d . U . . .
H122 H 0.515227 0.565709 0.073424 0.086 Uiso 1 1 calc R U . . .
C123 C 0.51289(16) 0.48860(13) 0.11855(12) 0.0691(7) Uani 1 1 d . U . . .
H123 H 0.481963 0.480538 0.106135 0.083 Uiso 1 1 calc R U . . .
C124 C 0.60104(15) 0.60349(12) 0.10355(12) 0.0675(7) Uani 1 1 d . U . . .
H124 H 0.584520 0.630223 0.075444 0.081 Uiso 1 1 calc R U . . .
O7 O 0.7807(2) 0.22697(13) 0.41864(18) 0.1291(16) Uani 0.875(3) 1 d D U P A 1
O8 O 0.86556(19) 0.26572(13) 0.39771(16) 0.0914(11) Uani 0.875(3) 1 d D U P A 1
H8A H 0.896688 0.263380 0.410066 0.137 Uiso 0.875(3) 1 calc R U P A 1
O9B O 0.7159(6) 0.5033(8) 0.2310(6) 0.110(6) Uani 0.332(3) 1 d D U P B 1
O10B O 0.6167(6) 0.4785(7) 0.2575(4) 0.090(3) Uani 0.332(3) 1 d D U P B 1
H10J H 0.634504 0.449548 0.275132 0.135 Uiso 0.332(3) 1 calc R U P B 1
C2 C 0.87260(18) 0.18031(11) 0.45545(12) 0.0696(7) Uani 0.875(3) 1 d D U P A 1
C2E C 0.6622(6) 0.5003(6) 0.2252(5) 0.069(4) Uani 0.332(3) 1 d D U P B 1
C3 C 0.8370(2) 0.22633(18) 0.42005(16) 0.0747(11) Uani 0.875(3) 1 d D U P A 1
C47 C 0.5943(3) 0.0279(2) 0.40771(19) 0.0837(19) Uani 0.566(4) 1 d G U P C 1
C46 C 0.6457(3) 0.0327(2) 0.4240(2) 0.0633(17) Uani 0.566(4) 1 d G U P C 1
H46 H 0.666887 0.063187 0.408630 0.076 Uiso 0.566(4) 1 calc R U P C 1
C45 C 0.6663(3) -0.0071(3) 0.4628(2) 0.0705(16) Uani 0.566(4) 1 d G U P C 1
C50 C 0.6354(3) -0.0517(2) 0.4853(2) 0.087(2) Uani 0.566(4) 1 d G U P C 1
H50 H 0.649398 -0.078918 0.511875 0.104 Uiso 0.566(4) 1 calc R U P C 1
C49 C 0.5839(3) -0.0565(2) 0.4690(2) 0.093(2) Uani 0.566(4) 1 d G U P C 1
C48 C 0.5633(3) -0.0167(2) 0.4302(2) 0.093(2) Uani 0.566(4) 1 d G U P C 1
H48 H 0.528171 -0.019970 0.419070 0.111 Uiso 0.566(4) 1 calc R U P C 1
C51 C 0.5495(7) -0.1095(6) 0.4933(5) 0.121(3) Uani 0.566(4) 1 d . U P C 1
C52 C 0.4758(6) -0.0869(6) 0.5043(6) 0.133(4) Uani 0.566(4) 1 d . U P C 1
H52A H 0.464933 -0.052948 0.516809 0.200 Uiso 0.566(4) 1 calc R U P C 1
H52B H 0.453072 -0.114578 0.529163 0.200 Uiso 0.566(4) 1 calc R U P C 1
H52C H 0.460788 -0.078066 0.474352 0.200 Uiso 0.566(4) 1 calc R U P C 1
C53 C 0.5612(10) -0.1376(6) 0.4541(7) 0.173(6) Uani 0.566(4) 1 d . U P C 1
H53A H 0.550324 -0.110199 0.425258 0.260 Uiso 0.566(4) 1 calc R U P C 1
H53B H 0.532748 -0.164633 0.465034 0.260 Uiso 0.566(4) 1 calc R U P C 1
H53C H 0.608599 -0.157074 0.445662 0.260 Uiso 0.566(4) 1 calc R U P C 1
C54 C 0.5677(7) -0.1383(5) 0.5372(6) 0.170(5) Uani 0.566(4) 1 d . U P C 1
H54A H 0.613850 -0.136745 0.533961 0.255 Uiso 0.566(4) 1 calc R U P C 1
H54B H 0.564845 -0.177242 0.544068 0.255 Uiso 0.566(4) 1 calc R U P C 1
H54C H 0.537075 -0.120982 0.564201 0.255 Uiso 0.566(4) 1 calc R U P C 1
C64 C 0.4958(2) 0.62142(16) 0.47421(16) 0.089(3) Uani 0.647(5) 1 d G U P D 1
C65 C 0.46408(16) 0.60986(17) 0.52400(17) 0.0931(17) Uani 0.647(5) 1 d G U P D 1
H65 H 0.421527 0.632287 0.536521 0.112 Uiso 0.647(5) 1 calc R U P D 1
C66 C 0.4947(2) 0.56550(18) 0.55549(13) 0.1001(19) Uani 0.647(5) 1 d G U P D 1
H66 H 0.472993 0.557606 0.589523 0.120 Uiso 0.647(5) 1 calc R U P D 1
C61 C 0.5569(2) 0.53269(16) 0.53717(16) 0.095(3) Uani 0.647(5) 1 d G U P D 1
C62 C 0.58862(18) 0.54425(17) 0.48738(17) 0.106(2) Uani 0.647(5) 1 d G U P D 1
H62 H 0.631174 0.521823 0.474859 0.128 Uiso 0.647(5) 1 calc R U P D 1
C63 C 0.5580(2) 0.58861(18) 0.45589(13) 0.114(2) Uani 0.647(5) 1 d G U P D 1
H63 H 0.579710 0.596504 0.421856 0.136 Uiso 0.647(5) 1 calc R U P D 1
C67B C 0.5709(2) 0.07367(17) 0.36794(15) 0.0764(15) Uani 0.566(4) 1 d G U P C 1
C68B C 0.61822(15) 0.09328(19) 0.32657(17) 0.0886(19) Uani 0.566(4) 1 d G U P C 1
H68B H 0.664763 0.077274 0.323517 0.106 Uiso 0.566(4) 1 calc R U P C 1
C69B C 0.59742(19) 0.1363(2) 0.28966(14) 0.0818(17) Uani 0.566(4) 1 d G U P C 1
H69B H 0.629751 0.149718 0.261387 0.098 Uiso 0.566(4) 1 calc R U P C 1
C70B C 0.5293(2) 0.15973(16) 0.29413(15) 0.0762(17) Uani 0.566(4) 1 d G U P C 1
C71B C 0.48201(16) 0.14012(17) 0.33550(16) 0.0823(16) Uani 0.566(4) 1 d G U P C 1
H71B H 0.435464 0.156126 0.338555 0.099 Uiso 0.566(4) 1 calc R U P C 1
C72B C 0.50281(19) 0.09709(18) 0.37241(13) 0.0826(16) Uani 0.566(4) 1 d G U P C 1
H72B H 0.470474 0.083682 0.400685 0.099 Uiso 0.566(4) 1 calc R U P C 1
C80 C 1.1783(8) 0.5662(6) -0.0113(6) 0.090(3) Uani 0.443(10) 1 d . U P E 1
C81 C 1.1762(7) 0.6086(6) 0.0121(6) 0.117(5) Uani 0.443(10) 1 d . U P E 1
H81A H 1.132674 0.615990 0.036006 0.175 Uiso 0.443(10) 1 calc R U P E 1
H81B H 1.182419 0.642832 -0.012630 0.175 Uiso 0.443(10) 1 calc R U P E 1
H81C H 1.212281 0.596074 0.029009 0.175 Uiso 0.443(10) 1 calc R U P E 1
C82 C 1.2483(7) 0.5303(6) -0.0235(5) 0.085(3) Uani 0.443(10) 1 d . U P E 1
H82A H 1.257649 0.504024 0.006358 0.127 Uiso 0.443(10) 1 calc R U P E 1
H82B H 1.281032 0.553897 -0.037103 0.127 Uiso 0.443(10) 1 calc R U P E 1
H82C H 1.251715 0.509512 -0.047710 0.127 Uiso 0.443(10) 1 calc R U P E 1
C83 C 1.1644(5) 0.5961(4) -0.0628(4) 0.100(4) Uani 0.443(10) 1 d . U P E 1
H83A H 1.168166 0.568124 -0.080737 0.150 Uiso 0.443(10) 1 calc R U P E 1
H83B H 1.197274 0.618892 -0.081478 0.150 Uiso 0.443(10) 1 calc R U P E 1
H83C H 1.118931 0.619942 -0.058323 0.150 Uiso 0.443(10) 1 calc R U P E 1
C425 C 0.64459(15) 0.53445(12) 0.17667(11) 0.0633(6) Uani 0.332(3) 1 d D U P B 1
O7B O 0.8516(10) 0.1892(7) 0.3765(5) 0.081(5) Uani 0.125(3) 1 d D U P A 2
O8B O 0.8290(18) 0.2635(8) 0.4021(12) 0.116(10) Uani 0.125(3) 1 d D U P A 2
H8B H 0.838908 0.275949 0.421680 0.174 Uiso 0.125(3) 1 calc R U P A 2
O9 O 0.6969(7) 0.5143(6) 0.2398(6) 0.094(5) Uani 0.343(3) 1 d D U P B 2
H9A H 0.705038 0.490058 0.264586 0.141 Uiso 0.343(3) 1 calc R U P B 2
O10 O 0.6930(7) 0.4430(5) 0.2142(7) 0.101(4) Uani 0.343(3) 1 d D U P B 2
C2B C 0.87260(18) 0.18031(11) 0.45545(12) 0.0696(7) Uani 0.125(3) 1 d D U P A 2
C47B C 0.6238(5) 0.0160(3) 0.3840(3) 0.105(3) Uani 0.434(4) 1 d G U P C 2
C46B C 0.6653(4) 0.0246(3) 0.4076(4) 0.077(3) Uani 0.434(4) 1 d G U P C 2
H46B H 0.683342 0.056905 0.395628 0.093 Uiso 0.434(4) 1 calc R U P C 2
C45B C 0.6803(5) -0.0142(4) 0.4488(4) 0.103(4) Uani 0.434(4) 1 d G U P C 2
C50B C 0.6538(5) -0.0614(4) 0.4664(3) 0.116(4) Uani 0.434(4) 1 d G U P C 2
H50B H 0.664054 -0.087918 0.494548 0.139 Uiso 0.434(4) 1 calc R U P C 2
C49B C 0.6124(5) -0.0700(3) 0.4428(4) 0.113(3) Uani 0.434(4) 1 d DG U P C 2
C48B C 0.5974(5) -0.0313(3) 0.4016(4) 0.113(3) Uani 0.434(4) 1 d G U P C 2
H48B H 0.569054 -0.037098 0.385438 0.136 Uiso 0.434(4) 1 calc R U P C 2
C51B C 0.5783(7) -0.1176(5) 0.4643(5) 0.122(4) Uani 0.434(4) 1 d D U P C 2
C52B C 0.5062(9) -0.0991(8) 0.4859(8) 0.140(6) Uani 0.434(4) 1 d D U P C 2
H52D H 0.499677 -0.086243 0.515658 0.210 Uiso 0.434(4) 1 calc R U P C 2
H52E H 0.484327 -0.130225 0.494155 0.210 Uiso 0.434(4) 1 calc R U P C 2
H52F H 0.486502 -0.068547 0.462210 0.210 Uiso 0.434(4) 1 calc R U P C 2
C53B C 0.5862(8) -0.1458(5) 0.4241(5) 0.123(4) Uani 0.434(4) 1 d D U P C 2
H53D H 0.562217 -0.120130 0.400199 0.185 Uiso 0.434(4) 1 calc R U P C 2
H53E H 0.567480 -0.179053 0.438105 0.185 Uiso 0.434(4) 1 calc R U P C 2
H53F H 0.633999 -0.156540 0.407734 0.185 Uiso 0.434(4) 1 calc R U P C 2
C54B C 0.6042(9) -0.1622(5) 0.5031(6) 0.132(5) Uani 0.434(4) 1 d D U P C 2
H54D H 0.650647 -0.180486 0.489149 0.198 Uiso 0.434(4) 1 calc R U P C 2
H54E H 0.576148 -0.189636 0.516061 0.198 Uiso 0.434(4) 1 calc R U P C 2
H54F H 0.602975 -0.145833 0.529679 0.198 Uiso 0.434(4) 1 calc R U P C 2
C64B C 0.4933(4) 0.6247(2) 0.4772(3) 0.085(4) Uani 0.353(5) 1 d G U P D 2
C63B C 0.5013(4) 0.5707(3) 0.4727(3) 0.080(3) Uani 0.353(5) 1 d G U P D 2
H63B H 0.487052 0.564456 0.447772 0.095 Uiso 0.353(5) 1 calc R U P D 2
C62B C 0.5303(4) 0.52580(19) 0.5047(3) 0.077(2) Uani 0.353(5) 1 d G U P D 2
H62B H 0.535759 0.488866 0.501595 0.093 Uiso 0.353(5) 1 calc R U P D 2
C61B C 0.5512(4) 0.5349(2) 0.5412(3) 0.081(4) Uani 0.353(5) 1 d G U P D 2
C66B C 0.5432(4) 0.5890(3) 0.5457(2) 0.078(2) Uani 0.353(5) 1 d G U P D 2
H66B H 0.557441 0.595239 0.570651 0.094 Uiso 0.353(5) 1 calc R U P D 2
C65B C 0.5142(4) 0.6339(2) 0.5137(3) 0.082(3) Uani 0.353(5) 1 d G U P D 2
H65J H 0.508735 0.670830 0.516828 0.098 Uiso 0.353(5) 1 calc R U P D 2
C67 C 0.6053(3) 0.06262(17) 0.3398(2) 0.081(2) Uani 0.434(4) 1 d G U P C 2
C72 C 0.5834(3) 0.1157(2) 0.34975(17) 0.085(2) Uani 0.434(4) 1 d G U P C 2
H72 H 0.585084 0.121117 0.379853 0.102 Uiso 0.434(4) 1 calc R U P C 2
C71 C 0.5591(3) 0.16069(16) 0.3156(2) 0.085(2) Uani 0.434(4) 1 d G U P C 2
H71 H 0.544165 0.196933 0.322441 0.102 Uiso 0.434(4) 1 calc R U P C 2
C70 C 0.5567(3) 0.15269(17) 0.27159(18) 0.072(2) Uani 0.434(4) 1 d G U P C 2
C69 C 0.5785(3) 0.0997(2) 0.26164(19) 0.082(2) Uani 0.434(4) 1 d G U P C 2
H69 H 0.576846 0.094200 0.231532 0.098 Uiso 0.434(4) 1 calc R U P C 2
C68 C 0.6028(3) 0.05463(15) 0.2957(2) 0.093(3) Uani 0.434(4) 1 d G U P C 2
H68 H 0.617764 0.018383 0.288944 0.111 Uiso 0.434(4) 1 calc R U P C 2
C80B C 1.1656(7) 0.5774(6) 0.0133(7) 0.118(4) Uani 0.557(10) 1 d . U P E 2
C81B C 1.1879(6) 0.5824(5) 0.0527(7) 0.145(4) Uani 0.557(10) 1 d . U P E 2
H81D H 1.149286 0.587952 0.081003 0.218 Uiso 0.557(10) 1 calc R U P E 2
H81E H 1.209068 0.614297 0.041899 0.218 Uiso 0.557(10) 1 calc R U P E 2
H81F H 1.220588 0.548325 0.062144 0.218 Uiso 0.557(10) 1 calc R U P E 2
C82B C 1.2280(9) 0.5490(6) -0.0189(7) 0.148(5) Uani 0.557(10) 1 d . U P E 2
H82D H 1.255078 0.520397 0.001556 0.222 Uiso 0.557(10) 1 calc R U P E 2
H82E H 1.254171 0.576455 -0.040039 0.222 Uiso 0.557(10) 1 calc R U P E 2
H82F H 1.215670 0.531620 -0.039307 0.222 Uiso 0.557(10) 1 calc R U P E 2
C83B C 1.1389(5) 0.6336(4) -0.0160(6) 0.163(6) Uani 0.557(10) 1 d . U P E 2
H83D H 1.107719 0.629983 -0.032320 0.244 Uiso 0.557(10) 1 calc R U P E 2
H83E H 1.176352 0.647824 -0.040712 0.244 Uiso 0.557(10) 1 calc R U P E 2
H83F H 1.115228 0.659472 0.006021 0.244 Uiso 0.557(10) 1 calc R U P E 2
C125 C 0.64459(15) 0.53445(12) 0.17667(11) 0.0633(6) Uani 0.343(3) 1 d D U P B 2
C126 C 0.6803(7) 0.4932(5) 0.2139(5) 0.061(3) Uani 0.343(3) 1 d D U P B 2
C131 C 0.8500(11) 0.2117(8) 0.4095(7) 0.078(6) Uani 0.125(3) 1 d D U P A 2
O9C O 0.6381(11) 0.4881(7) 0.2623(5) 0.132(6) Uani 0.325(3) 1 d D U P B 3
H9C H 0.659818 0.462021 0.279850 0.198 Uiso 0.325(3) 1 calc R U P B 3
O10C O 0.7155(6) 0.4494(6) 0.2085(7) 0.115(7) Uani 0.325(3) 1 d D U P B 3
C2I C 0.6669(8) 0.4884(7) 0.2182(5) 0.076(4) Uani 0.325(3) 1 d D U P B 3
C525 C 0.64459(15) 0.53445(12) 0.17667(11) 0.0633(6) Uani 0.325(3) 1 d D U P B 3
O201 O 0.62044(12) 0.57228(10) 0.82895(9) 0.0839(6) Uani 1 1 d . U . . .
O204 O 1.1502(2) 0.2929(2) 0.48632(14) 0.1594(19) Uani 1 1 d . U . . .
O205 O 0.77925(14) 0.10824(13) 0.70278(14) 0.1122(10) Uani 1 1 d . U . . .
N201 N 0.70398(14) 0.49561(11) 0.83069(10) 0.0722(6) Uani 1 1 d . U . . .
H201 H 0.742214 0.477824 0.814120 0.087 Uiso 1 1 calc R U . . .
N204 N 1.08357(18) 0.27220(17) 0.56396(13) 0.1022(11) Uani 1 1 d . U . . .
H204 H 1.058072 0.286843 0.589221 0.123 Uiso 1 1 calc R U . . .
N205 N 0.82481(14) 0.02207(11) 0.68483(10) 0.0733(7) Uani 1 1 d . U . . .
H205 H 0.815239 -0.009691 0.687126 0.088 Uiso 1 1 calc R U . . .
C201 C 0.59393(17) 0.39064(14) 1.02744(12) 0.0746(8) Uani 1 1 d . U . . .
H20A H 0.568216 0.415370 1.051171 0.090 Uiso 1 1 calc R U . . .
C204 C 0.62396(16) 0.42229(14) 0.97697(12) 0.0713(8) Uani 1 1 d . U . . .
C205 C 0.65906(15) 0.38901(13) 0.94278(12) 0.0671(7) Uani 1 1 d . U . . .
C206 C 0.68595(15) 0.41295(13) 0.89436(12) 0.0683(7) Uani 1 1 d . U . . .
H206 H 0.708894 0.390755 0.870591 0.082 Uiso 1 1 calc R U . . .
C207 C 0.67810(15) 0.47193(12) 0.88137(11) 0.0667(7) Uani 1 1 d . U . . .
C208 C 0.64776(15) 0.50348(13) 0.91600(12) 0.0675(7) Uani 1 1 d . U . . .
H208 H 0.646062 0.542319 0.907275 0.081 Uiso 1 1 calc R U . . .
C209 C 0.61952(16) 0.47908(13) 0.96367(12) 0.0705(7) Uani 1 1 d . U . . .
H209 H 0.596979 0.501379 0.987397 0.085 Uiso 1 1 calc R U . . .
C210 C 0.55054(16) 0.35940(14) 1.01859(13) 0.0762(8) Uani 1 1 d . U . . .
C211 C 0.58609(16) 0.32359(13) 0.98599(12) 0.0699(7) Uani 1 1 d . U . . .
C212 C 0.55299(16) 0.29151(13) 0.97539(13) 0.0736(8) Uani 1 1 d . U . . .
H212 H 0.577206 0.267112 0.953593 0.088 Uiso 1 1 calc R U . . .
C213 C 0.48417(16) 0.29492(15) 0.99662(14) 0.0818(9) Uani 1 1 d . U . . .
C214 C 0.44900(18) 0.33123(17) 1.02951(15) 0.0912(11) Uani 1 1 d . U . . .
H214 H 0.402345 0.333791 1.044435 0.109 Uiso 1 1 calc R U . . .
C215 C 0.48251(17) 0.36275(16) 1.03979(13) 0.0829(9) Uani 1 1 d . U . . .
H215 H 0.458611 0.387079 1.061690 0.099 Uiso 1 1 calc R U . . .
C216 C 0.65102(16) 0.34664(13) 1.04422(12) 0.0728(8) Uani 1 1 d . U . . .
C217 C 0.68831(16) 0.31238(13) 1.01133(12) 0.0680(7) Uani 1 1 d . U . . .
C218 C 0.74305(16) 0.27035(13) 1.02156(13) 0.0714(8) Uani 1 1 d . U . . .
H218 H 0.768464 0.246620 0.999378 0.086 Uiso 1 1 calc R U . . .
C219 C 0.75960(17) 0.26398(14) 1.06511(13) 0.0767(8) Uani 1 1 d D U . . .
C220 C 0.72199(19) 0.29803(16) 1.09812(14) 0.0839(9) Uani 1 1 d . U . . .
H220 H 0.732858 0.292313 1.128275 0.101 Uiso 1 1 calc R U . . .
C221 C 0.66853(18) 0.34034(15) 1.08665(13) 0.0807(9) Uani 1 1 d . U . . .
H221 H 0.644026 0.364982 1.108193 0.097 Uiso 1 1 calc R U . . .
C222 C 0.67154(17) 0.54422(13) 0.80771(12) 0.0698(7) Uani 1 1 d . U . . .
C223 C 0.70154(19) 0.56403(14) 0.75352(13) 0.0757(8) Uani 1 1 d . U . . .
C224 C 0.76566(19) 0.53919(15) 0.72864(13) 0.0771(8) Uani 1 1 d . U . . .
H224 H 0.793155 0.509361 0.746083 0.092 Uiso 1 1 calc R U . . .
C225 C 0.7895(2) 0.55818(16) 0.67804(13) 0.0856(10) Uani 1 1 d . U . . .
C226 C 0.7474(3) 0.60326(19) 0.65423(15) 0.0984(12) Uani 1 1 d . U . . .
H226 H 0.763573 0.617488 0.620149 0.118 Uiso 1 1 calc R U . . .
C227 C 0.6861(3) 0.6268(2) 0.67709(18) 0.1095(14) Uani 1 1 d . U . . .
C228 C 0.6624(2) 0.60745(17) 0.72826(15) 0.0930(11) Uani 1 1 d . U . . .
H228 H 0.619020 0.624679 0.745197 0.112 Uiso 1 1 calc R U . . .
C229 C 0.6393(4) 0.6765(3) 0.6510(2) 0.146(2) Uani 1 1 d . U . . .
C230 C 0.6744(4) 0.6913(3) 0.5957(2) 0.178(3) Uani 1 1 d . U . . .
H23A H 0.711662 0.708268 0.591209 0.266 Uiso 1 1 calc R U . . .
H23B H 0.641939 0.717662 0.578222 0.266 Uiso 1 1 calc R U . . .
H23C H 0.691718 0.657391 0.582533 0.266 Uiso 1 1 calc R U . . .
C231 C 0.5741(5) 0.6609(5) 0.6589(4) 0.241(6) Uani 1 1 d . U . . .
H23D H 0.583372 0.624140 0.651552 0.362 Uiso 1 1 calc R U . . .
H23E H 0.548037 0.688561 0.637237 0.362 Uiso 1 1 calc R U . . .
H23F H 0.548275 0.659802 0.693179 0.362 Uiso 1 1 calc R U . . .
C232 C 0.6243(4) 0.7282(3) 0.6716(3) 0.181(3) Uani 1 1 d . U . . .
H23G H 0.592169 0.723730 0.703915 0.272 Uiso 1 1 calc R U . . .
H23H H 0.604973 0.760958 0.649334 0.272 Uiso 1 1 calc R U . . .
H23I H 0.665999 0.733156 0.674674 0.272 Uiso 1 1 calc R U . . .
C255 C 0.8535(2) 0.53056(17) 0.65043(13) 0.0908(11) Uani 1 1 d . U . . .
C256 C 0.8898(3) 0.5584(2) 0.60682(15) 0.1065(14) Uani 1 1 d . U . . .
H256 H 0.873889 0.597305 0.596015 0.128 Uiso 1 1 calc R U . . .
C257 C 0.9485(3) 0.5313(2) 0.57875(15) 0.1104(15) Uani 1 1 d . U . . .
H257 H 0.971493 0.551907 0.549021 0.133 Uiso 1 1 calc R U . . .
C258 C 0.9750(2) 0.47411(19) 0.59302(15) 0.1009(13) Uani 1 1 d . U . . .
C259 C 0.9389(2) 0.44588(18) 0.63754(14) 0.0946(12) Uani 1 1 d . U . . .
H259 H 0.955393 0.407157 0.648626 0.114 Uiso 1 1 calc R U . . .
C260 C 0.8808(2) 0.47283(16) 0.66525(14) 0.0875(10) Uani 1 1 d . U . . .
H260 H 0.858119 0.452365 0.695214 0.105 Uiso 1 1 calc R U . . .
C273 C 1.0355(2) 0.4457(2) 0.56329(15) 0.1057(14) Uani 1 1 d . U . . .
C274 C 1.0455(2) 0.3910(2) 0.55844(16) 0.1054(14) Uani 1 1 d . U . . .
H274 H 1.010614 0.371560 0.575122 0.127 Uiso 1 1 calc R U . . .
C275 C 1.1044(2) 0.3646(2) 0.53018(17) 0.1105(15) Uani 1 1 d . U . . .
C276 C 1.1553(3) 0.3936(3) 0.50641(17) 0.1208(18) Uani 1 1 d . U . . .
H276 H 1.196067 0.375543 0.487076 0.145 Uiso 1 1 calc R U . . .
C277 C 1.1495(3) 0.4467(3) 0.50959(16) 0.1197(17) Uani 1 1 d . U . . .
C278 C 1.0904(3) 0.4713(2) 0.53886(15) 0.1172(17) Uani 1 1 d . U . . .
H278 H 1.086311 0.507661 0.542803 0.141 Uiso 1 1 calc R U . . .
C279 C 1.2051(3) 0.4791(3) 0.4842(2) 0.149(2) Uani 1 1 d . U . . .
C280 C 1.1765(4) 0.5344(3) 0.4501(2) 0.162(3) Uani 1 1 d . U . . .
H28A H 1.156684 0.525623 0.428312 0.244 Uiso 1 1 calc R U . . .
H28B H 1.212941 0.553218 0.430425 0.244 Uiso 1 1 calc R U . . .
H28C H 1.141868 0.558856 0.470340 0.244 Uiso 1 1 calc R U . . .
C281 C 1.2216(4) 0.4955(4) 0.5255(2) 0.204(4) Uani 1 1 d . U . . .
H28D H 1.180509 0.516572 0.544341 0.307 Uiso 1 1 calc R U . . .
H28E H 1.254957 0.518568 0.510597 0.307 Uiso 1 1 calc R U . . .
H28F H 1.239737 0.461756 0.547380 0.307 Uiso 1 1 calc R U . . .
C282 C 1.2674(3) 0.4464(3) 0.4539(2) 0.155(3) Uani 1 1 d . U . . .
H28G H 1.286030 0.412379 0.475298 0.232 Uiso 1 1 calc R U . . .
H28H H 1.300909 0.469227 0.438402 0.232 Uiso 1 1 calc R U . . .
H28I H 1.255402 0.436587 0.428565 0.232 Uiso 1 1 calc R U . . .
C283 C 0.5871(2) 0.0732(2) 0.75511(18) 0.1053(12) Uani 1 1 d . U . . .
C284 C 0.6541(2) 0.08009(19) 0.74284(18) 0.0986(12) Uani 1 1 d . U . . .
H284 H 0.664398 0.103223 0.758131 0.118 Uiso 1 1 calc R U . . .
C285 C 0.70430(19) 0.05337(17) 0.70891(17) 0.0908(10) Uani 1 1 d . U . . .
C286 C 0.6896(2) 0.02010(17) 0.68679(18) 0.0949(11) Uani 1 1 d . U . . .
H286 H 0.724687 0.001351 0.663938 0.114 Uiso 1 1 calc R U . . .
C287 C 0.6246(2) 0.01300(19) 0.6969(2) 0.1048(13) Uani 1 1 d . U . . .
C288 C 0.5749(2) 0.0403(2) 0.7311(2) 0.1151(14) Uani 1 1 d . U . . .
H288 H 0.530225 0.035991 0.738299 0.138 Uiso 1 1 calc R U . . .
C289 C 0.6118(3) -0.0272(2) 0.6706(2) 0.1289(18) Uani 1 1 d . U . . .
C290 C 0.6178(5) -0.0835(3) 0.7045(3) 0.191(4) Uani 1 1 d . U . . .
H29A H 0.664773 -0.098921 0.705786 0.286 Uiso 1 1 calc R U . . .
H29B H 0.603100 -0.108311 0.692383 0.286 Uiso 1 1 calc R U . . .
H29C H 0.589526 -0.080000 0.737455 0.286 Uiso 1 1 calc R U . . .
C291 C 0.5389(4) -0.0005(3) 0.6625(4) 0.189(4) Uani 1 1 d . U . . .
H29D H 0.505497 -0.003165 0.694308 0.283 Uiso 1 1 calc R U . . .
H29E H 0.530142 -0.020487 0.642274 0.283 Uiso 1 1 calc R U . . .
H29F H 0.535831 0.038755 0.645810 0.283 Uiso 1 1 calc R U . . .
C292 C 0.6610(5) -0.0326(5) 0.6251(3) 0.211(4) Uani 1 1 d . U . . .
H29G H 0.672688 0.003419 0.608267 0.316 Uiso 1 1 calc R U . . .
H29H H 0.642524 -0.044478 0.604318 0.316 Uiso 1 1 calc R U . . .
H29I H 0.701339 -0.060325 0.631385 0.316 Uiso 1 1 calc R U . . .
C303 C 1.1142(2) 0.3080(2) 0.52457(18) 0.1148(16) Uani 1 1 d . U . . .
C304 C 1.0873(2) 0.2157(2) 0.56945(16) 0.1002(12) Uani 1 1 d . U . . .
C305 C 1.0527(2) 0.1882(2) 0.61530(16) 0.1019(13) Uani 1 1 d . U . . .
H305 H 1.026302 0.209118 0.639521 0.122 Uiso 1 1 calc R U . . .
C306 C 1.0561(2) 0.1319(2) 0.62582(15) 0.0960(12) Uani 1 1 d . U . . .
C307 C 1.0950(2) 0.1011(2) 0.58919(16) 0.0942(11) Uani 1 1 d . U . . .
C308 C 1.1276(2) 0.1279(2) 0.54426(15) 0.0967(11) Uani 1 1 d . U . . .
H308 H 1.152459 0.107309 0.519555 0.116 Uiso 1 1 calc R U . . .
C309 C 1.1251(2) 0.1844(2) 0.53423(16) 0.1023(13) Uani 1 1 d . U . . .
H309 H 1.149103 0.201779 0.503198 0.123 Uiso 1 1 calc R U . . .
C310 C 0.77316(19) 0.06290(16) 0.69809(16) 0.0859(10) Uani 1 1 d . U . . .
C311 C 0.89369(17) 0.02397(12) 0.66739(12) 0.0681(7) Uani 1 1 d . U . . .
C312 C 0.91974(17) 0.05916(13) 0.68182(13) 0.0719(8) Uani 1 1 d . U . . .
H312 H 0.892147 0.080861 0.705201 0.086 Uiso 1 1 calc R U . . .
C313 C 0.98647(19) 0.06116(16) 0.66099(14) 0.0804(9) Uani 1 1 d . U . . .
C314 C 1.02721(18) 0.03027(16) 0.62578(13) 0.0782(8) Uani 1 1 d . U . . .
C315 C 1.00201(19) -0.00643(13) 0.61459(13) 0.0746(8) Uani 1 1 d . U . . .
H315 H 1.030225 -0.029658 0.592590 0.090 Uiso 1 1 calc R U . . .
C316 C 0.93604(18) -0.00933(12) 0.63529(12) 0.0699(7) Uani 1 1 d . U . . .
H316 H 0.919025 -0.034808 0.627417 0.084 Uiso 1 1 calc R U . . .
C318 C 1.1565(3) -0.0067(4) 0.7399(2) 0.147(2) Uani 1 1 d D U . . .
C319 C 1.1014(3) 0.0356(3) 0.73365(18) 0.1246(17) Uani 1 1 d . U . . .
H319 H 1.075285 0.054147 0.759530 0.149 Uiso 1 1 calc R U . . .
C320 C 1.0843(2) 0.0508(2) 0.68972(16) 0.1052(13) Uani 1 1 d . U . . .
C321 C 1.1232(2) 0.0217(2) 0.65259(16) 0.1050(13) Uani 1 1 d . U . . .
C322 C 1.1769(2) -0.0213(3) 0.65942(19) 0.137(2) Uani 1 1 d . U . . .
H322 H 1.202398 -0.040018 0.633548 0.164 Uiso 1 1 calc R U . . .
C323 C 1.1945(3) -0.0378(4) 0.7033(2) 0.166(3) Uani 1 1 d . U . . .
H323 H 1.230579 -0.068671 0.708856 0.199 Uiso 1 1 calc R U . . .
C324 C 1.09852(19) 0.03871(19) 0.60714(15) 0.0898(10) Uani 1 1 d . U . . .
H324 H 1.127229 0.016923 0.581656 0.108 Uiso 1 1 calc R U . . .
O202 O 0.3491(7) 0.2712(5) 1.0271(5) 0.078(2) Uani 0.474(4) 1 d . U P F 1
O203 O 0.8770(2) 0.2062(2) 1.0022(2) 0.1088(18) Uani 0.554(3) 1 d D U P G 1
O206 O 1.2451(4) -0.1204(5) 0.7828(3) 0.144(3) Uani 0.554(3) 1 d D U P G 1
O207 O 0.7518(3) 0.29820(16) 0.89852(19) 0.133(2) Uani 0.757(3) 1 d D U P H 1
O208 O 0.69724(17) 0.23616(13) 0.94771(16) 0.0950(11) Uani 0.757(3) 1 d D U P H 1
H20B H 0.728590 0.215333 0.931200 0.143 Uiso 0.757(3) 1 calc R U P H 1
O209 O 0.9671(4) 0.1223(4) 0.7510(2) 0.161(3) Uani 0.749(3) 1 d D U P I 1
H20C H 0.963352 0.150600 0.761264 0.242 Uiso 0.749(3) 1 calc R U P I 1
O210 O 0.9263(2) 0.17158(18) 0.69025(18) 0.1063(13) Uani 0.749(3) 1 d D U P I 1
N202 N 0.4599(11) 0.2543(8) 0.9848(10) 0.077(3) Uani 0.474(4) 1 d . U P F 1
H202 H 0.490897 0.230185 0.968873 0.092 Uiso 0.474(4) 1 calc R U P F 1
N203 N 0.8154(4) 0.2208(4) 1.0750(3) 0.0616(15) Uani 0.554(3) 1 d D U P G 1
H203 H 0.811717 0.207281 1.106582 0.074 Uiso 0.554(3) 1 calc R U P G 1
N206 N 1.1793(5) -0.0334(5) 0.7860(3) 0.106(3) Uani 0.554(3) 1 d D U P G 1
H20D H 1.161010 -0.011405 0.807040 0.127 Uiso 0.554(3) 1 calc R U P G 1
C202 C 0.66076(15) 0.32652(12) 0.96506(12) 0.0685(7) Uani 0.757(3) 1 d D U P H 1
C203 C 0.7054(3) 0.2850(3) 0.9329(2) 0.0716(14) Uani 0.757(3) 1 d D U P H 1
C233 C 0.3919(7) 0.2487(5) 0.9958(6) 0.066(2) Uani 0.474(4) 1 d . U P F 1
C236 C 0.3951(3) 0.1598(3) 0.9107(3) 0.081(2) Uani 0.474(4) 1 d G U P F 1
C235 C 0.4163(3) 0.1912(3) 0.9317(4) 0.070(2) Uani 0.474(4) 1 d G U P F 1
H235 H 0.460830 0.196805 0.919442 0.084 Uiso 0.474(4) 1 calc R U P F 1
C234 C 0.3722(3) 0.2146(3) 0.9705(3) 0.0674(19) Uani 0.474(4) 1 d G U P F 1
C239 C 0.3070(3) 0.2064(3) 0.9884(2) 0.075(2) Uani 0.474(4) 1 d G U P F 1
H239 H 0.276943 0.222368 1.014973 0.089 Uiso 0.474(4) 1 calc R U P F 1
C238 C 0.2858(3) 0.1750(3) 0.9675(3) 0.093(2) Uani 0.474(4) 1 d DG U P F 1
C237 C 0.3298(3) 0.1516(3) 0.9286(3) 0.085(2) Uani 0.474(4) 1 d G U P F 1
H237 H 0.315361 0.130124 0.914340 0.102 Uiso 0.474(4) 1 calc R U P F 1
C240 C 0.2130(4) 0.1604(5) 0.9891(4) 0.106(3) Uani 0.474(4) 1 d D U P F 1
C241 C 0.1792(7) 0.1791(9) 0.9470(5) 0.121(5) Uani 0.474(4) 1 d D U P F 1
H24A H 0.181050 0.217911 0.930956 0.182 Uiso 0.474(4) 1 calc R U P F 1
H24B H 0.132226 0.176017 0.959782 0.182 Uiso 0.474(4) 1 calc R U P F 1
H24C H 0.202763 0.155409 0.923058 0.182 Uiso 0.474(4) 1 calc R U P F 1
C242 C 0.1706(8) 0.1794(6) 1.0344(5) 0.102(4) Uani 0.474(4) 1 d D U P F 1
H24D H 0.189730 0.157701 1.062034 0.153 Uiso 0.474(4) 1 calc R U P F 1
H24E H 0.125016 0.174226 1.040960 0.153 Uiso 0.474(4) 1 calc R U P F 1
H24F H 0.168847 0.218961 1.030288 0.153 Uiso 0.474(4) 1 calc R U P F 1
C243 C 0.2217(6) 0.0974(5) 1.0046(5) 0.128(4) Uani 0.474(4) 1 d D U P F 1
H24G H 0.210420 0.083977 0.981007 0.191 Uiso 0.474(4) 1 calc R U P F 1
H24H H 0.191796 0.087785 1.037283 0.191 Uiso 0.474(4) 1 calc R U P F 1
H24I H 0.268436 0.079985 1.005639 0.191 Uiso 0.474(4) 1 calc R U P F 1
C244 C 0.8670(3) 0.1985(3) 1.0496(3) 0.0841(17) Uani 0.554(3) 1 d D U P G 1
C247 C 1.0211(2) 0.0803(2) 1.0624(2) 0.0749(17) Uani 0.554(3) 1 d DG U P G 1
C246 C 0.9670(2) 0.1172(2) 1.04598(16) 0.0813(17) Uani 0.554(3) 1 d DG U P G 1
H246 H 0.960014 0.116289 1.015975 0.098 Uiso 0.554(3) 1 calc R U P G 1
C245 C 0.9231(2) 0.1553(2) 1.0735(2) 0.0828(19) Uani 0.554(3) 1 d DG U P G 1
C250 C 0.9333(2) 0.1566(2) 1.1174(2) 0.0845(19) Uani 0.554(3) 1 d DG U P G 1
H250 H 0.903323 0.182671 1.136196 0.101 Uiso 0.554(3) 1 calc R U P G 1
C249 C 0.9874(3) 0.1198(3) 1.13379(19) 0.092(2) Uani 0.554(3) 1 d G U P G 1
C248 C 1.0313(3) 0.0816(3) 1.1063(2) 0.087(2) Uani 0.554(3) 1 d G U P G 1
H248 H 1.068229 0.056429 1.117491 0.104 Uiso 0.554(3) 1 calc R U P G 1
C261 C 0.4409(3) 0.1363(2) 0.8691(2) 0.081(2) Uani 0.474(4) 1 d G U P F 1
C266 C 0.4866(3) 0.16660(18) 0.8359(3) 0.100(3) Uani 0.474(4) 1 d G U P F 1
H266 H 0.485834 0.202215 0.839705 0.120 Uiso 0.474(4) 1 calc R U P F 1
C265 C 0.5334(3) 0.1448(2) 0.7971(2) 0.102(3) Uani 0.474(4) 1 d G U P F 1
H265 H 0.564608 0.165503 0.774435 0.122 Uiso 0.474(4) 1 calc R U P F 1
C264 C 0.5344(2) 0.0927(2) 0.79156(19) 0.090(3) Uani 0.474(4) 1 d G U P F 1
C263 C 0.4887(3) 0.06238(18) 0.8248(2) 0.0772(18) Uani 0.474(4) 1 d G U P F 1
H263 H 0.489473 0.026763 0.820955 0.093 Uiso 0.474(4) 1 calc R U P F 1
C262 C 0.4419(2) 0.0842(2) 0.86353(19) 0.0807(19) Uani 0.474(4) 1 d G U P F 1
H262 H 0.410698 0.063473 0.886225 0.097 Uiso 0.474(4) 1 calc R U P F 1
C267 C 1.0688(2) 0.0370(2) 1.0318(2) 0.096(2) Uani 0.554(3) 1 d DG U P G 1
C272 C 1.1376(2) 0.0274(2) 1.0262(2) 0.102(2) Uani 0.554(3) 1 d G U P G 1
H272 H 1.153856 0.043122 1.044350 0.123 Uiso 0.554(3) 1 calc R U P G 1
C271 C 1.18250(17) -0.0053(2) 0.9940(2) 0.096(2) Uani 0.554(3) 1 d G U P G 1
H271 H 1.229485 -0.011848 0.990149 0.115 Uiso 0.554(3) 1 calc R U P G 1
C270 C 1.1587(2) -0.0283(2) 0.96743(18) 0.0840(19) Uani 0.554(3) 1 d DG U P G 1
C269 C 1.0899(2) -0.0187(2) 0.9731(2) 0.096(2) Uani 0.554(3) 1 d G U P G 1
H269 H 1.073644 -0.034451 0.954912 0.115 Uiso 0.554(3) 1 calc R U P G 1
C268 C 1.04500(16) 0.0139(2) 1.0053(2) 0.0954(19) Uani 0.554(3) 1 d G U P G 1
H268 H 0.998013 0.020519 1.009113 0.114 Uiso 0.554(3) 1 calc R U P G 1
C295 C 1.2351(3) -0.0858(3) 0.8514(2) 0.099(2) Uani 0.554(3) 1 d DG U P G 1
C294 C 1.1904(3) -0.0586(3) 0.8876(2) 0.085(2) Uani 0.554(3) 1 d DG U P G 1
H294 H 1.146982 -0.038271 0.883879 0.102 Uiso 0.554(3) 1 calc R U P G 1
C293 C 1.2091(3) -0.0610(3) 0.9293(2) 0.0839(19) Uani 0.554(3) 1 d DG U P G 1
C298 C 1.2726(3) -0.0907(3) 0.9347(2) 0.082(2) Uani 0.554(3) 1 d DG U P G 1
H298 H 1.285450 -0.092314 0.963214 0.098 Uiso 0.554(3) 1 calc R U P G 1
C297 C 1.3174(2) -0.1179(3) 0.8985(2) 0.0839(18) Uani 0.554(3) 1 d DG U P G 1
C296 C 1.2986(3) -0.1155(3) 0.8568(2) 0.095(2) Uani 0.554(3) 1 d DG U P G 1
H296 H 1.329200 -0.134129 0.832062 0.114 Uiso 0.554(3) 1 calc R U P G 1
C299 C 1.3893(4) -0.1476(3) 0.9009(3) 0.088(2) Uani 0.554(3) 1 d D U P G 1
C300 C 1.4067(5) -0.2085(3) 0.8953(4) 0.100(3) Uani 0.554(3) 1 d D U P G 1
H30A H 1.376933 -0.229314 0.922214 0.150 Uiso 0.554(3) 1 calc R U P G 1
H30B H 1.453539 -0.225533 0.896321 0.150 Uiso 0.554(3) 1 calc R U P G 1
H30C H 1.400783 -0.209143 0.863891 0.150 Uiso 0.554(3) 1 calc R U P G 1
C301 C 1.4397(5) -0.1150(4) 0.8609(6) 0.128(4) Uani 0.554(3) 1 d D U P G 1
H30D H 1.431430 -0.109256 0.828762 0.192 Uiso 0.554(3) 1 calc R U P G 1
H30E H 1.485799 -0.136493 0.860298 0.192 Uiso 0.554(3) 1 calc R U P G 1
H30F H 1.433712 -0.078898 0.868401 0.192 Uiso 0.554(3) 1 calc R U P G 1
C302 C 1.3957(11) -0.1520(6) 0.9548(5) 0.189(8) Uani 0.554(3) 1 d D U P G 1
H30G H 1.394827 -0.115095 0.958401 0.283 Uiso 0.554(3) 1 calc R U P G 1
H30H H 1.438240 -0.177568 0.959367 0.283 Uiso 0.554(3) 1 calc R U P G 1
H30I H 1.358130 -0.166064 0.979459 0.283 Uiso 0.554(3) 1 calc R U P G 1
C317 C 1.2172(6) -0.0784(7) 0.8049(4) 0.109(3) Uani 0.554(3) 1 d D U P G 1
C325 C 1.0240(2) 0.0964(2) 0.67354(15) 0.0953(11) Uani 0.749(3) 1 d D U P I 1
C326 C 0.9685(3) 0.1357(3) 0.7079(2) 0.0922(15) Uani 0.749(3) 1 d D U P I 1
C651 C 0.9974(6) 0.1229(5) 1.1839(5) 0.109(3) Uani 0.554(3) 1 d . U P G 1
C652 C 0.9446(9) 0.1654(9) 1.2068(6) 0.199(6) Uani 0.554(3) 1 d . U P G 1
H65A H 0.956325 0.201731 1.192743 0.298 Uiso 0.554(3) 1 calc R U P G 1
H65B H 0.940302 0.155940 1.242262 0.298 Uiso 0.554(3) 1 calc R U P G 1
H65C H 0.901797 0.166880 1.200914 0.298 Uiso 0.554(3) 1 calc R U P G 1
C653 C 1.0602(8) 0.1408(7) 1.1729(5) 0.154(4) Uani 0.554(3) 1 d . U P G 1
H65D H 1.059945 0.174865 1.147126 0.232 Uiso 0.554(3) 1 calc R U P G 1
H65E H 1.098429 0.111409 1.161739 0.232 Uiso 0.554(3) 1 calc R U P G 1
H65F H 1.064278 0.148164 1.202597 0.232 Uiso 0.554(3) 1 calc R U P G 1
C654 C 0.9893(9) 0.0720(7) 1.2188(5) 0.166(5) Uani 0.554(3) 1 d . U P G 1
H65G H 0.979390 0.077979 1.252051 0.249 Uiso 0.554(3) 1 calc R U P G 1
H65H H 1.030813 0.043350 1.212574 0.249 Uiso 0.554(3) 1 calc R U P G 1
H65I H 0.952085 0.059808 1.215760 0.249 Uiso 0.554(3) 1 calc R U P G 1
O602 O 0.3440(6) 0.2913(4) 1.0324(5) 0.082(2) Uani 0.526(4) 1 d . U P F 2
O603 O 0.7851(3) 0.2048(2) 1.1836(3) 0.109(2) Uani 0.446(3) 1 d D U P G 2
O606 O 1.2132(10) -0.0947(4) 0.7893(6) 0.158(5) Uani 0.446(3) 1 d D U P G 2
N602 N 0.4498(10) 0.2670(7) 0.9823(10) 0.077(3) Uani 0.526(4) 1 d . U P F 2
H602 H 0.472048 0.249228 0.958432 0.092 Uiso 0.526(4) 1 calc R U P F 2
N603 N 0.8153(8) 0.2242(8) 1.0869(6) 0.115(5) Uani 0.446(3) 1 d D U P G 2
H603 H 0.847697 0.206221 1.066117 0.138 Uiso 0.446(3) 1 calc R U P G 2
N606 N 1.1621(8) -0.0028(5) 0.7881(4) 0.118(3) Uani 0.446(3) 1 d D U P G 2
H606 H 1.149205 0.027777 0.799520 0.141 Uiso 0.446(3) 1 calc R U P G 2
C251 C 1.0144(8) 0.1160(6) 1.2063(6) 0.125(4) Uani 0.446(3) 1 d . U P G 2
C252 C 1.0199(10) 0.1748(7) 1.2020(8) 0.162(6) Uani 0.446(3) 1 d . U P G 2
H25A H 1.020617 0.178973 1.233868 0.243 Uiso 0.446(3) 1 calc R U P G 2
H25B H 0.981250 0.201553 1.191756 0.243 Uiso 0.446(3) 1 calc R U P G 2
H25C H 1.061494 0.181868 1.177576 0.243 Uiso 0.446(3) 1 calc R U P G 2
C253 C 1.0709(10) 0.0736(7) 1.2076(6) 0.173(7) Uani 0.446(3) 1 d . U P G 2
H25D H 1.105117 0.079832 1.176506 0.260 Uiso 0.446(3) 1 calc R U P G 2
H25E H 1.059284 0.037945 1.212497 0.260 Uiso 0.446(3) 1 calc R U P G 2
H25F H 1.088503 0.072764 1.234675 0.260 Uiso 0.446(3) 1 calc R U P G 2
C254 C 0.9593(11) 0.1030(8) 1.2445(7) 0.175(7) Uani 0.446(3) 1 d . U P G 2
H25G H 0.953582 0.120972 1.271156 0.262 Uiso 0.446(3) 1 calc R U P G 2
H25H H 0.966858 0.062579 1.256636 0.262 Uiso 0.446(3) 1 calc R U P G 2
H25I H 0.918658 0.116443 1.232401 0.262 Uiso 0.446(3) 1 calc R U P G 2
C633 C 0.3854(8) 0.2656(5) 1.0024(6) 0.067(2) Uani 0.526(4) 1 d . U P F 2
C636 C 0.3870(3) 0.1803(3) 0.9160(3) 0.081(2) Uani 0.526(4) 1 d G U P F 2
C637 C 0.3191(3) 0.1803(2) 0.9282(2) 0.0810(19) Uani 0.526(4) 1 d G U P F 2
H637 H 0.303503 0.162170 0.911511 0.097 Uiso 0.526(4) 1 calc R U P F 2
C638 C 0.2740(2) 0.2070(2) 0.9647(2) 0.0804(18) Uani 0.526(4) 1 d DG U P F 2
C639 C 0.2968(3) 0.2335(2) 0.9890(2) 0.0732(18) Uani 0.526(4) 1 d G U P F 2
H639 H 0.266005 0.251739 1.014012 0.088 Uiso 0.526(4) 1 calc R U P F 2
C634 C 0.3647(3) 0.2335(3) 0.9769(3) 0.073(2) Uani 0.526(4) 1 d G U P F 2
C635 C 0.4098(2) 0.2068(3) 0.9404(3) 0.076(2) Uani 0.526(4) 1 d G U P F 2
H635 H 0.456232 0.206782 0.932057 0.091 Uiso 0.526(4) 1 calc R U P F 2
C640 C 0.1994(3) 0.2059(3) 0.9771(3) 0.0859(19) Uani 0.526(4) 1 d D U P F 2
C641 C 0.1621(5) 0.2621(5) 0.9623(6) 0.182(7) Uani 0.526(4) 1 d D U P F 2
H64A H 0.116190 0.261279 0.963923 0.274 Uiso 0.526(4) 1 calc R U P F 2
H64B H 0.184273 0.278088 0.928537 0.274 Uiso 0.526(4) 1 calc R U P F 2
H64C H 0.160473 0.284952 0.984260 0.274 Uiso 0.526(4) 1 calc R U P F 2
C642 C 0.1758(8) 0.1847(11) 1.0275(7) 0.234(11) Uani 0.526(4) 1 d D U P F 2
H64D H 0.199656 0.194799 1.045842 0.351 Uiso 0.526(4) 1 calc R U P F 2
H64E H 0.183821 0.144055 1.033704 0.351 Uiso 0.526(4) 1 calc R U P F 2
H64F H 0.127512 0.200453 1.038157 0.351 Uiso 0.526(4) 1 calc R U P F 2
C643 C 0.1855(13) 0.1722(11) 0.9491(10) 0.225(10) Uani 0.526(4) 1 d D U P F 2
H64G H 0.217777 0.136218 0.950433 0.338 Uiso 0.526(4) 1 calc R U P F 2
H64H H 0.189721 0.192293 0.914884 0.338 Uiso 0.526(4) 1 calc R U P F 2
H64I H 0.139730 0.166211 0.963790 0.338 Uiso 0.526(4) 1 calc R U P F 2
C644 C 0.8242(7) 0.2117(9) 1.1310(4) 0.218(8) Uani 0.446(3) 1 d D U P G 2
C647 C 1.0036(4) 0.0978(4) 1.0812(3) 0.119(3) Uani 0.446(3) 1 d DG U P G 2
C648 C 1.0283(4) 0.0890(4) 1.1216(4) 0.113(4) Uani 0.446(3) 1 d G U P G 2
H648 H 1.069088 0.062430 1.124348 0.135 Uiso 0.446(3) 1 calc R U P G 2
C649 C 0.9934(4) 0.1190(4) 1.1580(3) 0.110(3) Uani 0.446(3) 1 d G U P G 2
C650 C 0.9338(4) 0.1579(3) 1.1540(3) 0.113(3) Uani 0.446(3) 1 d DG U P G 2
H650 H 0.909957 0.178406 1.178948 0.136 Uiso 0.446(3) 1 calc R U P G 2
C645 C 0.9091(3) 0.1667(4) 1.1136(3) 0.110(3) Uani 0.446(3) 1 d DG U P G 2
C646 C 0.9440(4) 0.1366(4) 1.0772(3) 0.111(3) Uani 0.446(3) 1 d DG U P G 2
H646 H 0.927101 0.142627 1.049540 0.134 Uiso 0.446(3) 1 calc R U P G 2
C661 C 0.4382(2) 0.1551(3) 0.8731(2) 0.084(2) Uani 0.526(4) 1 d G U P F 2
C666 C 0.5042(3) 0.1327(3) 0.87613(19) 0.102(2) Uani 0.526(4) 1 d G U P F 2
H666 H 0.516854 0.132906 0.904178 0.123 Uiso 0.526(4) 1 calc R U P F 2
C665 C 0.5519(2) 0.1101(3) 0.8381(2) 0.107(2) Uani 0.526(4) 1 d G U P F 2
H665 H 0.597011 0.094747 0.840194 0.128 Uiso 0.526(4) 1 calc R U P F 2
C664 C 0.5334(3) 0.1098(3) 0.7971(2) 0.104(3) Uani 0.526(4) 1 d G U P F 2
C663 C 0.4674(3) 0.1322(3) 0.7941(2) 0.114(3) Uani 0.526(4) 1 d G U P F 2
H663 H 0.454745 0.132042 0.766013 0.137 Uiso 0.526(4) 1 calc R U P F 2
C662 C 0.4197(2) 0.1549(3) 0.8321(2) 0.105(2) Uani 0.526(4) 1 d G U P F 2
H662 H 0.374587 0.170201 0.829997 0.126 Uiso 0.526(4) 1 calc R U P F 2
C667 C 1.0536(3) 0.0588(3) 1.0411(2) 0.098(3) Uani 0.446(3) 1 d DG U P G 2
C668 C 1.0600(3) 0.0818(2) 0.9914(3) 0.111(3) Uani 0.446(3) 1 d G U P G 2
H668 H 1.035810 0.118499 0.981029 0.134 Uiso 0.446(3) 1 calc R U P G 2
C669 C 1.1018(4) 0.0509(3) 0.95682(19) 0.113(3) Uani 0.446(3) 1 d G U P G 2
H669 H 1.106148 0.066611 0.922826 0.136 Uiso 0.446(3) 1 calc R U P G 2
C670 C 1.1371(3) -0.0028(3) 0.9720(2) 0.107(3) Uani 0.446(3) 1 d DG U P G 2
C671 C 1.1307(3) -0.0258(2) 1.0217(3) 0.104(3) Uani 0.446(3) 1 d G U P G 2
H671 H 1.154905 -0.062536 1.032066 0.125 Uiso 0.446(3) 1 calc R U P G 2
C672 C 1.0889(3) 0.0050(3) 1.05628(19) 0.107(3) Uani 0.446(3) 1 d G U P G 2
H672 H 1.084568 -0.010647 1.090270 0.128 Uiso 0.446(3) 1 calc R U P G 2
C695 C 1.2128(6) -0.0629(5) 0.8549(3) 0.118(4) Uani 0.446(3) 1 d DG U P G 2
C694 C 1.1685(4) -0.0335(4) 0.8898(4) 0.107(3) Uani 0.446(3) 1 d DG U P G 2
H694 H 1.127236 -0.010128 0.883993 0.128 Uiso 0.446(3) 1 calc R U P G 2
C693 C 1.1846(4) -0.0383(4) 0.9331(3) 0.106(3) Uani 0.446(3) 1 d DG U P G 2
C698 C 1.2449(5) -0.0725(4) 0.9416(3) 0.108(3) Uani 0.446(3) 1 d DG U P G 2
H698 H 1.255943 -0.075796 0.971215 0.130 Uiso 0.446(3) 1 calc R U P G 2
C697 C 1.2892(5) -0.1020(4) 0.9067(4) 0.113(3) Uani 0.446(3) 1 d DG U P G 2
C696 C 1.2731(5) -0.0972(4) 0.8634(4) 0.114(3) Uani 0.446(3) 1 d DG U P G 2
H696 H 1.303396 -0.117274 0.839515 0.137 Uiso 0.446(3) 1 calc R U P G 2
C699 C 1.3588(8) -0.1308(6) 0.9104(6) 0.137(5) Uani 0.446(3) 1 d D U P G 2
C700 C 1.3830(9) -0.1853(6) 0.8892(7) 0.140(5) Uani 0.446(3) 1 d D U P G 2
H70A H 1.428908 -0.203735 0.891912 0.210 Uiso 0.446(3) 1 calc R U P G 2
H70B H 1.352938 -0.210564 0.907834 0.210 Uiso 0.446(3) 1 calc R U P G 2
H70C H 1.382247 -0.175385 0.854600 0.210 Uiso 0.446(3) 1 calc R U P G 2
C701 C 1.4120(9) -0.0946(8) 0.8751(8) 0.184(9) Uani 0.446(3) 1 d D U P G 2
H70D H 1.457295 -0.114612 0.878325 0.276 Uiso 0.446(3) 1 calc R U P G 2
H70E H 1.410442 -0.088365 0.841014 0.276 Uiso 0.446(3) 1 calc R U P G 2
H70F H 1.400739 -0.058656 0.884431 0.276 Uiso 0.446(3) 1 calc R U P G 2
C702 C 1.3996(6) -0.1461(9) 0.9521(6) 0.148(6) Uani 0.446(3) 1 d D U P G 2
H70G H 1.445866 -0.165909 0.939688 0.222 Uiso 0.446(3) 1 calc R U P G 2
H70H H 1.400044 -0.111760 0.959964 0.222 Uiso 0.446(3) 1 calc R U P G 2
H70I H 1.377447 -0.169850 0.981691 0.222 Uiso 0.446(3) 1 calc R U P G 2
C717 C 1.1894(10) -0.0528(6) 0.8109(5) 0.120(4) Uani 0.446(3) 1 d D U P G 2
O607 O 0.7467(9) 0.2646(8) 0.9223(7) 0.131(6) Uani 0.243(3) 1 d D U P H 3
O608 O 0.6630(7) 0.3055(5) 0.8905(4) 0.104(4) Uani 0.243(3) 1 d D U P H 3
H608 H 0.665250 0.274974 0.884389 0.155 Uiso 0.243(3) 1 calc R U P H 3
O609 O 1.0256(7) 0.1441(6) 0.7313(5) 0.112(4) Uani 0.251(3) 1 d D U P I 3
H609 H 0.996866 0.162228 0.751436 0.168 Uiso 0.251(3) 1 calc R U P I 3
O610 O 0.9645(11) 0.0835(9) 0.7600(6) 0.139(6) Uani 0.251(3) 1 d D U P I 3
C602 C 0.66076(15) 0.32652(12) 0.96506(12) 0.0685(7) Uani 0.243(3) 1 d D U P H 3
C603 C 0.6919(8) 0.2970(6) 0.9232(6) 0.070(4) Uani 0.243(3) 1 d D U P H 3
C725 C 1.0240(2) 0.0964(2) 0.67354(15) 0.0953(11) Uani 0.251(3) 1 d D U P I 3
C726 C 0.9999(8) 0.1105(7) 0.7235(5) 0.107(5) Uani 0.251(3) 1 d D U P I 3

loop_
_atom_site_aniso_label
_atom_site_aniso_U_11
_atom_site_aniso_U_22
_atom_site_aniso_U_33
_atom_site_aniso_U_23
_atom_site_aniso_U_13
_atom_site_aniso_U_12
O1 0.0884(15) 0.0520(11) 0.0796(13) -0.0030(10) -0.0267(11) -0.0127(10)
O2 0.275(6) 0.089(2) 0.087(2) -0.0246(17) -0.026(3) 0.070(3)
O3 0.0853(15) 0.0581(12) 0.0927(15) 0.0008(11) -0.0295(12) -0.0087(11)
O4 0.0711(17) 0.110(2) 0.231(4) 0.073(3) -0.052(2) -0.0228(16)
O5 0.0861(17) 0.0867(17) 0.120(2) -0.0435(16) -0.0155(15) -0.0014(14)
O6 0.0833(14) 0.0723(13) 0.0861(14) -0.0068(11) -0.0384(12) -0.0227(11)
N1 0.0854(18) 0.0479(12) 0.0864(17) 0.0046(12) -0.0302(14) -0.0098(12)
N2 0.0848(19) 0.0823(19) 0.102(2) -0.0451(17) -0.0209(16) -0.0060(15)
N3 0.0706(15) 0.0503(12) 0.0786(16) -0.0049(11) -0.0256(12) -0.0060(11)
N4 0.0566(13) 0.0707(15) 0.0800(16) 0.0022(13) -0.0209(12) -0.0051(12)
N5 0.087(2) 0.121(3) 0.107(2) -0.066(2) -0.0180(18) 0.0134(19)
N6 0.0703(15) 0.0636(14) 0.0852(17) -0.0130(12) -0.0260(13) -0.0153(12)
C1 0.101(2) 0.0509(15) 0.0697(17) -0.0074(13) -0.0414(16) -0.0078(15)
C4 0.089(2) 0.0516(15) 0.0726(17) -0.0130(13) -0.0345(15) -0.0103(14)
C5 0.0846(19) 0.0418(13) 0.0767(18) -0.0091(12) -0.0367(15) -0.0054(13)
C6 0.0794(18) 0.0457(13) 0.0766(18) -0.0104(12) -0.0330(15) -0.0083(13)
C7 0.0812(19) 0.0459(14) 0.0789(18) -0.0081(13) -0.0319(15) -0.0098(13)
C8 0.0792(19) 0.0471(14) 0.088(2) -0.0137(13) -0.0365(16) -0.0064(13)
C9 0.089(2) 0.0437(13) 0.0797(19) -0.0111(13) -0.0430(16) -0.0026(13)
C10 0.098(2) 0.0558(16) 0.0698(17) -0.0161(13) -0.0301(16) -0.0090(15)
C11 0.093(2) 0.0482(14) 0.0801(19) -0.0152(13) -0.0310(17) -0.0047(14)
C12 0.082(2) 0.0519(15) 0.084(2) -0.0172(14) -0.0272(16) -0.0055(14)
C13 0.087(2) 0.0631(17) 0.090(2) -0.0231(16) -0.0215(18) -0.0170(16)
C14 0.100(3) 0.072(2) 0.088(2) -0.0328(17) -0.0306(19) -0.0113(18)
C15 0.115(3) 0.0618(18) 0.081(2) -0.0177(15) -0.036(2) -0.0148(18)
C16 0.085(2) 0.0511(14) 0.0672(17) -0.0132(12) -0.0281(15) -0.0037(13)
C17 0.0782(18) 0.0472(13) 0.0670(16) -0.0104(12) -0.0270(14) -0.0010(12)
C18 0.0742(18) 0.0489(14) 0.0606(15) -0.0107(11) -0.0226(13) -0.0020(12)
C19 0.0687(17) 0.0484(13) 0.0614(15) -0.0135(11) -0.0203(13) 0.0018(12)
C20 0.087(2) 0.0485(14) 0.0642(16) -0.0092(12) -0.0256(15) -0.0045(13)
C21 0.089(2) 0.0510(14) 0.0692(17) -0.0101(13) -0.0322(16) -0.0041(14)
C22 0.0713(17) 0.0502(14) 0.0782(18) -0.0073(13) -0.0271(14) -0.0157(13)
C23 0.0741(18) 0.0535(15) 0.0838(19) -0.0048(13) -0.0338(15) -0.0164(13)
C24 0.0652(17) 0.0603(16) 0.0834(19) -0.0022(14) -0.0274(15) -0.0167(13)
C25 0.0629(17) 0.0745(19) 0.0807(19) -0.0001(15) -0.0294(15) -0.0195(14)
C26 0.0736(19) 0.0685(18) 0.081(2) -0.0090(15) -0.0314(16) -0.0175(15)
C27 0.081(2) 0.0676(18) 0.0798(19) -0.0087(15) -0.0336(16) -0.0153(15)
C28 0.078(2) 0.0572(16) 0.086(2) -0.0044(14) -0.0315(16) -0.0179(14)
C29 0.100(3) 0.075(2) 0.088(2) -0.0215(18) -0.0264(19) -0.0119(18)
C30 0.134(4) 0.091(3) 0.094(3) -0.029(2) -0.019(3) -0.004(3)
C31 0.111(3) 0.086(3) 0.130(4) -0.043(2) -0.034(3) -0.015(2)
C32 0.091(3) 0.085(2) 0.105(3) -0.018(2) -0.027(2) -0.009(2)
C33 0.107(3) 0.0607(18) 0.082(2) -0.0168(16) 0.0069(19) -0.0198(18)
C34 0.077(2) 0.0594(17) 0.095(2) -0.0193(16) 0.0025(17) -0.0286(15)
C35 0.078(2) 0.0609(17) 0.093(2) -0.0210(16) 0.0011(17) -0.0256(15)
C36 0.0698(19) 0.0641(18) 0.108(2) -0.0242(17) -0.0004(17) -0.0240(15)
C37 0.070(2) 0.084(2) 0.105(2) -0.0396(19) 0.0052(18) -0.0285(17)
C38 0.0648(19) 0.089(2) 0.103(2) -0.0338(19) 0.0030(17) -0.0295(17)
C39 0.073(2) 0.0711(19) 0.099(2) -0.0292(17) 0.0039(17) -0.0287(16)
C40 0.085(2) 0.110(3) 0.110(3) -0.060(2) 0.006(2) -0.036(2)
C41 0.118(4) 0.167(5) 0.120(4) -0.075(4) 0.000(3) -0.009(4)
C42 0.150(5) 0.145(4) 0.104(3) -0.033(3) -0.033(3) -0.056(4)
C43 0.097(3) 0.224(7) 0.152(5) -0.109(5) 0.005(3) -0.064(4)
C44 0.0646(17) 0.0508(15) 0.088(2) -0.0052(14) -0.0183(15) -0.0067(13)
C55 0.0620(16) 0.0705(18) 0.0811(19) 0.0003(15) -0.0289(15) -0.0173(14)
C56 0.0595(16) 0.0784(19) 0.0740(18) -0.0003(15) -0.0252(14) -0.0133(14)
C57 0.0565(16) 0.089(2) 0.0732(19) 0.0121(16) -0.0238(14) -0.0184(15)
C58 0.0524(15) 0.0751(19) 0.0805(19) 0.0082(15) -0.0218(14) -0.0120(13)
C59 0.0565(17) 0.087(2) 0.103(3) 0.022(2) -0.0185(17) -0.0140(16)
C60 0.0589(18) 0.086(2) 0.103(3) 0.0192(19) -0.0194(17) -0.0192(16)
C73 0.0596(16) 0.078(2) 0.084(2) 0.0072(16) -0.0283(15) -0.0174(14)
C74 0.072(2) 0.086(2) 0.131(3) 0.023(2) -0.055(2) -0.0274(18)
C75 0.087(2) 0.091(3) 0.151(4) 0.025(3) -0.059(3) -0.043(2)
C76 0.082(2) 0.072(2) 0.115(3) 0.0104(19) -0.045(2) -0.0259(17)
C77 0.0592(16) 0.0732(18) 0.082(2) 0.0030(15) -0.0258(15) -0.0152(14)
C78 0.0546(15) 0.0711(18) 0.087(2) 0.0055(16) -0.0210(15) -0.0131(14)
C79 0.0615(17) 0.073(2) 0.100(2) 0.0081(18) -0.0284(17) -0.0078(15)
C84 0.0692(19) 0.0670(18) 0.106(2) -0.0362(17) -0.0001(17) -0.0156(15)
C85 0.071(2) 0.0683(19) 0.114(3) -0.0413(19) -0.0045(19) -0.0085(16)
C86 0.072(2) 0.087(2) 0.110(3) -0.047(2) 0.0000(19) -0.0195(18)
C87 0.0632(18) 0.077(2) 0.105(2) -0.0383(19) -0.0079(17) -0.0115(15)
C88 0.0637(18) 0.0683(18) 0.106(2) -0.0400(18) -0.0033(17) -0.0135(15)
C89 0.0658(18) 0.0660(18) 0.116(3) -0.0407(18) -0.0092(18) -0.0097(15)
C90 0.071(2) 0.088(2) 0.117(3) -0.052(2) -0.011(2) -0.0004(18)
C91 0.087(2) 0.071(2) 0.126(3) -0.048(2) -0.023(2) -0.0071(17)
C92 0.142(4) 0.087(3) 0.167(5) -0.048(3) -0.021(4) -0.043(3)
C93 0.093(3) 0.072(2) 0.125(3) -0.039(2) -0.030(2) 0.0028(19)
C94 0.136(4) 0.083(3) 0.139(4) -0.062(3) -0.055(3) 0.020(3)
C95 0.114(3) 0.076(2) 0.163(4) 0.015(2) -0.089(3) -0.033(2)
C96 0.091(2) 0.0723(19) 0.101(2) -0.0025(17) -0.050(2) -0.0245(17)
C97 0.0730(19) 0.0664(17) 0.092(2) -0.0147(16) -0.0314(17) -0.0162(15)
C98 0.079(2) 0.0650(18) 0.097(2) -0.0006(16) -0.0372(18) -0.0202(16)
C99 0.106(3) 0.092(3) 0.135(3) 0.023(2) -0.073(3) -0.049(2)
C100 0.149(4) 0.087(3) 0.203(5) 0.038(3) -0.127(4) -0.056(3)
C101 0.0781(19) 0.0695(18) 0.0699(18) -0.0115(14) -0.0253(15) -0.0208(15)
C102 0.119(3) 0.102(3) 0.156(4) 0.041(3) -0.092(3) -0.061(3)
C103 0.085(2) 0.102(3) 0.116(3) 0.001(2) -0.050(2) -0.031(2)
C104 0.172(5) 0.305(10) 0.186(5) 0.125(6) -0.122(5) -0.176(7)
C105 0.166(5) 0.078(3) 0.273(7) -0.011(3) -0.168(5) -0.019(3)
C106 0.0564(16) 0.0681(18) 0.0801(19) -0.0034(15) -0.0182(14) -0.0058(13)
C107 0.0634(18) 0.094(2) 0.0675(18) 0.0026(16) -0.0131(14) -0.0072(16)
C108 0.0645(17) 0.075(2) 0.0767(19) 0.0003(16) -0.0170(15) -0.0047(15)
C109 0.0610(16) 0.0621(16) 0.0723(17) -0.0082(13) -0.0152(13) -0.0076(13)
C110 0.0601(15) 0.0534(14) 0.0703(16) -0.0116(12) -0.0143(12) -0.0066(12)
C111 0.0611(16) 0.0567(15) 0.0719(17) -0.0088(13) -0.0157(13) -0.0054(12)
C112 0.085(2) 0.082(2) 0.099(2) -0.041(2) -0.018(2) 0.0065(18)
C113 0.108(3) 0.073(2) 0.107(3) -0.035(2) -0.019(2) 0.008(2)
C114 0.081(2) 0.0571(17) 0.091(2) -0.0171(16) -0.0127(18) 0.0031(15)
C115 0.0578(15) 0.0522(14) 0.0798(18) -0.0130(13) -0.0120(13) -0.0071(12)
C116 0.0594(16) 0.0569(15) 0.0749(17) -0.0118(13) -0.0109(13) -0.0122(12)
C117 0.0639(17) 0.0669(17) 0.0817(19) -0.0238(15) -0.0096(15) -0.0094(14)
C118 0.0596(16) 0.0630(16) 0.0770(18) -0.0205(14) -0.0157(14) -0.0079(13)
C119 0.0619(16) 0.0576(15) 0.0684(16) -0.0152(13) -0.0134(13) -0.0087(12)
C120 0.0574(15) 0.0592(15) 0.0670(16) -0.0169(12) -0.0145(12) -0.0054(12)
C121 0.0566(15) 0.0619(16) 0.0685(16) -0.0171(13) -0.0120(13) -0.0039(12)
C122 0.0610(17) 0.0757(19) 0.0700(18) -0.0143(15) -0.0148(14) -0.0063(14)
C123 0.0642(17) 0.0696(17) 0.0735(18) -0.0194(14) -0.0184(14) -0.0105(14)
C124 0.0592(16) 0.0561(15) 0.0751(18) -0.0063(13) -0.0174(13) -0.0026(12)
O7 0.141(3) 0.0617(17) 0.213(4) 0.008(2) -0.125(3) -0.0132(18)
O8 0.089(2) 0.0574(16) 0.102(2) 0.0059(14) -0.030(2) 0.0062(15)
O9B 0.071(6) 0.182(16) 0.070(6) -0.019(8) -0.006(5) -0.036(8)
O10B 0.094(5) 0.105(8) 0.078(6) 0.010(5) -0.029(4) -0.055(5)
C2 0.090(2) 0.0454(13) 0.0722(17) -0.0085(12) -0.0324(15) -0.0044(13)
C2E 0.053(6) 0.069(7) 0.069(6) -0.015(5) -0.003(5) -0.004(5)
C3 0.092(3) 0.048(2) 0.079(2) -0.0120(18) -0.034(2) 0.0012(18)
C47 0.091(5) 0.074(4) 0.097(4) -0.010(3) -0.038(4) -0.027(3)
C46 0.060(4) 0.056(3) 0.077(4) -0.015(3) -0.023(3) -0.010(3)
C45 0.072(4) 0.058(3) 0.077(4) -0.013(3) -0.014(3) -0.014(3)
C50 0.093(5) 0.062(3) 0.103(5) 0.007(4) -0.035(4) -0.027(3)
C49 0.117(6) 0.077(4) 0.099(5) -0.001(3) -0.043(4) -0.040(4)
C48 0.094(5) 0.083(4) 0.115(5) -0.017(3) -0.042(4) -0.027(4)
C51 0.108(7) 0.134(7) 0.140(7) -0.027(5) -0.018(6) -0.074(6)
C52 0.125(7) 0.134(9) 0.152(11) -0.005(7) -0.036(7) -0.070(7)
C53 0.198(14) 0.121(9) 0.213(13) -0.070(9) -0.012(11) -0.065(9)
C54 0.171(11) 0.099(7) 0.230(12) 0.062(8) -0.080(10) -0.078(8)
C64 0.070(5) 0.065(4) 0.118(4) -0.035(3) 0.007(4) -0.015(3)
C65 0.078(3) 0.075(3) 0.117(4) -0.043(3) 0.010(3) -0.022(3)
C66 0.079(4) 0.083(4) 0.120(4) -0.045(3) 0.020(3) -0.018(3)
C61 0.076(5) 0.059(4) 0.124(5) -0.030(4) 0.014(4) -0.009(4)
C62 0.092(4) 0.070(3) 0.122(4) -0.028(3) 0.020(3) -0.011(3)
C63 0.088(4) 0.077(4) 0.126(5) -0.023(3) 0.028(3) -0.004(3)
C67B 0.076(3) 0.076(4) 0.088(4) -0.013(3) -0.037(3) -0.020(3)
C68B 0.081(4) 0.098(5) 0.092(4) -0.008(4) -0.033(3) -0.029(4)
C69B 0.072(3) 0.085(4) 0.091(4) -0.006(3) -0.030(3) -0.025(3)
C70B 0.077(4) 0.065(3) 0.099(4) -0.009(3) -0.041(3) -0.022(3)
C71B 0.070(3) 0.087(4) 0.101(4) -0.019(3) -0.035(3) -0.020(3)
C72B 0.084(4) 0.085(4) 0.093(4) -0.016(3) -0.034(3) -0.030(3)
C80 0.071(5) 0.066(6) 0.129(8) 0.011(5) -0.037(6) -0.027(5)
C81 0.102(8) 0.101(8) 0.148(10) -0.033(8) -0.005(8) -0.047(7)
C82 0.077(6) 0.094(8) 0.090(6) -0.023(5) -0.013(5) -0.034(5)
C83 0.102(7) 0.083(6) 0.105(6) 0.021(5) -0.024(5) -0.051(5)
C425 0.0588(15) 0.0537(14) 0.0710(16) -0.0103(12) -0.0147(12) -0.0085(11)
O7B 0.109(13) 0.081(10) 0.065(8) 0.022(7) -0.047(9) -0.049(9)
O8B 0.15(2) 0.061(10) 0.119(18) 0.012(9) -0.063(19) -0.001(12)
O9 0.092(9) 0.106(6) 0.095(9) -0.064(7) -0.050(8) 0.030(6)
O10 0.112(10) 0.059(4) 0.143(12) 0.006(5) -0.075(9) -0.017(6)
C2B 0.090(2) 0.0454(13) 0.0722(17) -0.0085(12) -0.0324(15) -0.0044(13)
C47B 0.116(7) 0.060(4) 0.152(8) 0.011(5) -0.084(6) -0.020(5)
C46B 0.052(5) 0.066(5) 0.101(7) -0.006(4) -0.026(5) 0.001(4)
C45B 0.096(7) 0.076(6) 0.142(8) 0.029(6) -0.070(6) -0.032(5)
C50B 0.136(10) 0.109(8) 0.113(8) 0.012(6) -0.054(7) -0.053(7)
C49B 0.131(8) 0.091(6) 0.132(8) -0.003(5) -0.066(6) -0.029(5)
C48B 0.115(8) 0.091(6) 0.130(8) 0.001(5) -0.042(6) -0.031(6)
C51B 0.123(9) 0.111(8) 0.141(9) -0.010(6) -0.050(7) -0.037(6)
C52B 0.137(11) 0.125(11) 0.149(14) -0.048(9) -0.018(10) -0.016(9)
C53B 0.136(10) 0.079(7) 0.150(9) -0.012(6) -0.014(8) -0.055(7)
C54B 0.177(13) 0.078(7) 0.163(11) -0.002(6) -0.067(10) -0.060(7)
C64B 0.083(10) 0.058(6) 0.121(8) -0.047(6) -0.022(7) -0.003(6)
C63B 0.078(6) 0.060(4) 0.116(7) -0.031(4) -0.031(5) -0.017(4)
C62B 0.070(5) 0.056(4) 0.112(6) -0.038(4) -0.020(5) -0.008(4)
C61B 0.080(9) 0.070(6) 0.099(7) -0.033(6) -0.012(6) -0.022(6)
C66B 0.067(5) 0.071(4) 0.099(6) -0.042(4) -0.014(4) -0.002(4)
C65B 0.078(6) 0.059(4) 0.111(6) -0.041(4) -0.020(5) -0.002(4)
C67 0.070(5) 0.067(4) 0.114(6) 0.001(4) -0.046(5) -0.021(4)
C72 0.086(5) 0.069(4) 0.082(5) 0.000(4) -0.031(4) 0.003(4)
C71 0.090(6) 0.063(4) 0.082(5) -0.007(3) -0.027(4) 0.006(4)
C70 0.057(4) 0.061(4) 0.087(5) -0.002(3) -0.025(4) -0.005(3)
C69 0.081(5) 0.065(4) 0.116(6) -0.012(4) -0.053(4) -0.017(3)
C68 0.109(6) 0.055(4) 0.141(6) -0.007(4) -0.079(6) -0.020(4)
C80B 0.097(6) 0.082(6) 0.181(11) 0.005(7) -0.057(7) -0.035(5)
C81B 0.108(7) 0.128(8) 0.234(12) -0.037(8) -0.068(7) -0.052(6)
C82B 0.118(10) 0.093(9) 0.195(11) 0.018(7) -0.011(9) -0.048(7)
C83B 0.103(6) 0.078(5) 0.295(16) 0.038(7) -0.085(9) -0.042(5)
C125 0.0588(15) 0.0537(14) 0.0710(16) -0.0103(12) -0.0147(12) -0.0085(11)
C126 0.049(6) 0.071(5) 0.062(5) -0.017(4) -0.010(5) -0.017(5)
C131 0.094(13) 0.058(9) 0.088(9) 0.000(7) -0.045(10) -0.018(9)
O9C 0.221(17) 0.090(8) 0.073(5) -0.007(5) -0.037(8) -0.026(10)
O10C 0.065(6) 0.090(8) 0.129(9) 0.041(7) -0.016(6) -0.001(5)
C2I 0.075(9) 0.070(8) 0.077(6) -0.006(5) -0.024(6) -0.013(5)
C525 0.0588(15) 0.0537(14) 0.0710(16) -0.0103(12) -0.0147(12) -0.0085(11)
O201 0.0618(13) 0.0769(14) 0.0928(16) -0.0036(12) -0.0126(11) -0.0082(11)
O204 0.180(4) 0.192(4) 0.121(3) -0.084(3) 0.059(3) -0.121(3)
O205 0.0699(15) 0.0975(19) 0.179(3) -0.059(2) -0.0199(17) -0.0169(14)
N201 0.0706(15) 0.0614(14) 0.0706(15) -0.0046(11) -0.0085(12) -0.0145(12)
N204 0.100(2) 0.128(3) 0.088(2) -0.051(2) 0.0145(17) -0.055(2)
N205 0.0771(16) 0.0568(13) 0.0868(17) -0.0055(12) -0.0274(14) -0.0186(12)
C201 0.0680(18) 0.0669(18) 0.0717(18) -0.0102(14) -0.0074(14) -0.0061(14)
C204 0.0634(17) 0.0673(17) 0.0720(18) -0.0113(14) -0.0112(14) -0.0085(14)
C205 0.0621(16) 0.0604(15) 0.0700(17) -0.0064(13) -0.0130(13) -0.0125(13)
C206 0.0601(16) 0.0574(15) 0.0763(18) -0.0106(13) -0.0082(14) -0.0110(13)
C207 0.0626(16) 0.0583(15) 0.0697(17) -0.0036(13) -0.0122(13) -0.0147(13)
C208 0.0610(16) 0.0576(15) 0.0784(18) -0.0111(13) -0.0181(14) -0.0083(13)
C209 0.0618(17) 0.0645(17) 0.0768(18) -0.0184(14) -0.0139(14) -0.0031(13)
C210 0.0614(17) 0.0702(18) 0.0749(19) 0.0000(15) -0.0132(14) -0.0023(14)
C211 0.0596(16) 0.0611(16) 0.0745(18) -0.0026(13) -0.0140(13) -0.0075(13)
C212 0.0610(16) 0.0617(17) 0.082(2) 0.0018(14) -0.0186(15) -0.0064(13)
C213 0.0563(16) 0.076(2) 0.090(2) 0.0128(16) -0.0187(15) -0.0121(15)
C214 0.0533(17) 0.095(2) 0.094(2) 0.0087(19) -0.0093(16) -0.0093(17)
C215 0.0606(17) 0.083(2) 0.075(2) 0.0029(16) -0.0082(15) -0.0025(16)
C216 0.0665(17) 0.0650(17) 0.0728(18) -0.0035(14) -0.0123(14) -0.0114(14)
C217 0.0630(16) 0.0580(15) 0.0719(17) -0.0014(13) -0.0141(13) -0.0133(13)
C218 0.0585(16) 0.0621(17) 0.084(2) -0.0022(14) -0.0152(14) -0.0166(13)
C219 0.0655(18) 0.0666(18) 0.086(2) 0.0003(15) -0.0150(15) -0.0184(14)
C220 0.076(2) 0.085(2) 0.079(2) -0.0061(17) -0.0179(17) -0.0158(17)
C221 0.078(2) 0.077(2) 0.0717(19) -0.0085(16) -0.0102(16) -0.0114(16)
C222 0.0722(19) 0.0594(16) 0.0767(18) -0.0035(14) -0.0198(15) -0.0232(14)
C223 0.085(2) 0.0676(18) 0.0751(18) -0.0038(15) -0.0203(16) -0.0299(16)
C224 0.088(2) 0.0706(19) 0.0761(19) -0.0060(15) -0.0187(16) -0.0353(17)
C225 0.112(3) 0.085(2) 0.0656(18) -0.0119(16) -0.0082(18) -0.051(2)
C226 0.134(3) 0.093(3) 0.075(2) 0.0031(19) -0.026(2) -0.055(2)
C227 0.125(3) 0.105(3) 0.097(3) 0.022(2) -0.040(3) -0.052(3)
C228 0.089(2) 0.082(2) 0.094(2) 0.0117(19) -0.0236(19) -0.0264(19)
C229 0.156(5) 0.147(4) 0.124(4) 0.057(3) -0.068(4) -0.066(4)
C230 0.216(7) 0.153(6) 0.128(4) 0.054(4) -0.071(5) -0.042(5)
C231 0.202(7) 0.280(10) 0.226(9) 0.134(8) -0.152(7) -0.109(8)
C232 0.158(6) 0.137(5) 0.152(5) 0.037(4) -0.011(4) 0.007(4)
C255 0.128(3) 0.085(2) 0.0689(19) -0.0158(17) -0.0085(19) -0.058(2)
C256 0.151(4) 0.101(3) 0.075(2) -0.018(2) 0.005(2) -0.076(3)
C257 0.151(4) 0.112(3) 0.078(2) -0.026(2) 0.013(2) -0.085(3)
C258 0.123(3) 0.108(3) 0.082(2) -0.036(2) 0.021(2) -0.078(2)
C259 0.116(3) 0.095(3) 0.077(2) -0.0227(19) 0.005(2) -0.057(2)
C260 0.104(3) 0.086(2) 0.073(2) -0.0168(17) 0.0023(18) -0.050(2)
C273 0.120(3) 0.124(3) 0.088(2) -0.042(2) 0.020(2) -0.081(3)
C274 0.107(3) 0.124(3) 0.097(3) -0.046(2) 0.018(2) -0.071(3)
C275 0.109(3) 0.142(4) 0.100(3) -0.054(3) 0.022(2) -0.083(3)
C276 0.119(3) 0.165(4) 0.100(3) -0.061(3) 0.026(3) -0.091(3)
C277 0.128(3) 0.168(4) 0.089(3) -0.049(3) 0.022(2) -0.104(3)
C278 0.142(4) 0.149(4) 0.082(2) -0.039(3) 0.022(2) -0.103(3)
C279 0.158(5) 0.223(6) 0.109(3) -0.071(4) 0.032(3) -0.142(5)
C280 0.209(6) 0.196(5) 0.110(4) -0.042(4) 0.035(4) -0.160(5)
C281 0.217(7) 0.353(11) 0.126(4) -0.101(6) 0.041(4) -0.229(8)
C282 0.143(4) 0.245(7) 0.111(4) -0.071(4) 0.034(3) -0.135(5)
C283 0.068(2) 0.124(3) 0.109(3) 0.011(2) -0.031(2) -0.026(2)
C284 0.072(2) 0.094(3) 0.125(3) -0.011(2) -0.031(2) -0.0166(19)
C285 0.069(2) 0.082(2) 0.116(3) 0.004(2) -0.0318(19) -0.0232(17)
C286 0.092(2) 0.077(2) 0.122(3) 0.007(2) -0.055(2) -0.0260(19)
C287 0.092(3) 0.090(3) 0.134(3) 0.017(2) -0.059(3) -0.030(2)
C288 0.082(3) 0.121(3) 0.139(4) 0.028(3) -0.055(3) -0.042(2)
C289 0.134(4) 0.123(4) 0.158(4) 0.023(3) -0.085(3) -0.070(3)
C290 0.298(11) 0.089(4) 0.217(7) 0.007(4) -0.133(8) -0.054(5)
C291 0.198(6) 0.146(5) 0.276(10) 0.014(6) -0.156(7) -0.070(5)
C292 0.235(9) 0.275(11) 0.179(7) -0.081(7) -0.036(6) -0.129(9)
C303 0.105(3) 0.142(4) 0.113(3) -0.066(3) 0.024(3) -0.070(3)
C304 0.089(3) 0.136(3) 0.091(2) -0.050(2) -0.002(2) -0.046(2)
C305 0.086(2) 0.143(3) 0.097(3) -0.066(2) 0.017(2) -0.061(2)
C306 0.078(2) 0.134(3) 0.097(2) -0.064(2) 0.0072(18) -0.048(2)
C307 0.081(2) 0.118(3) 0.094(2) -0.051(2) -0.0041(19) -0.030(2)
C308 0.082(2) 0.124(3) 0.084(2) -0.049(2) 0.0014(19) -0.022(2)
C309 0.095(3) 0.132(3) 0.088(2) -0.047(2) 0.002(2) -0.044(3)
C310 0.072(2) 0.076(2) 0.114(3) -0.024(2) -0.0273(19) -0.0158(17)
C311 0.0748(18) 0.0514(14) 0.0765(18) -0.0039(13) -0.0304(15) -0.0096(13)
C312 0.0701(18) 0.0648(17) 0.082(2) -0.0208(15) -0.0168(15) -0.0156(14)
C313 0.078(2) 0.087(2) 0.085(2) -0.0365(18) -0.0163(17) -0.0192(17)
C314 0.0701(19) 0.089(2) 0.0741(19) -0.0256(17) -0.0159(15) -0.0110(16)
C315 0.087(2) 0.0574(16) 0.0765(19) -0.0134(14) -0.0322(16) -0.0002(15)
C316 0.093(2) 0.0472(14) 0.0729(18) -0.0050(12) -0.0377(16) -0.0107(14)
C318 0.098(3) 0.271(7) 0.099(3) -0.030(4) -0.025(3) -0.092(4)
C319 0.096(3) 0.214(6) 0.094(3) -0.042(3) -0.011(2) -0.083(3)
C320 0.085(2) 0.167(4) 0.086(2) -0.048(2) -0.0019(18) -0.063(2)
C321 0.063(2) 0.168(4) 0.092(2) -0.046(3) -0.0067(18) -0.034(2)
C322 0.073(3) 0.230(6) 0.098(3) -0.039(4) -0.014(2) -0.025(3)
C323 0.077(3) 0.317(9) 0.101(3) -0.047(4) -0.014(3) -0.047(4)
C324 0.073(2) 0.116(3) 0.084(2) -0.041(2) -0.0108(17) -0.017(2)
O202 0.059(4) 0.080(6) 0.089(5) -0.018(5) -0.010(3) -0.014(5)
O203 0.073(3) 0.111(4) 0.118(4) 0.004(3) -0.044(3) 0.007(3)
O206 0.124(6) 0.191(9) 0.141(6) -0.100(7) -0.045(4) 0.003(5)
O207 0.137(4) 0.055(2) 0.128(4) -0.007(2) 0.047(3) -0.009(2)
O208 0.0643(18) 0.0665(18) 0.146(3) -0.0349(19) -0.0112(19) -0.0084(15)
O209 0.150(5) 0.221(8) 0.108(4) -0.086(5) -0.002(4) -0.019(6)
O210 0.075(2) 0.100(3) 0.144(3) -0.065(2) 0.015(2) -0.0306(19)
N202 0.048(6) 0.063(8) 0.098(5) 0.022(6) -0.035(5) 0.000(5)
N203 0.053(3) 0.070(4) 0.065(3) 0.000(2) -0.030(2) -0.017(2)
N206 0.083(5) 0.168(8) 0.091(4) -0.057(5) -0.017(3) -0.042(5)
C202 0.0616(16) 0.0584(15) 0.0757(17) -0.0101(13) -0.0141(13) -0.0072(13)
C203 0.057(3) 0.058(3) 0.082(3) -0.004(2) -0.013(2) -0.004(2)
C233 0.051(4) 0.048(6) 0.082(5) 0.002(4) -0.015(3) -0.005(4)
C236 0.064(4) 0.066(5) 0.107(5) -0.011(4) -0.023(4) -0.014(4)
C235 0.048(4) 0.051(4) 0.096(5) -0.004(4) -0.014(3) -0.008(3)
C234 0.051(3) 0.057(5) 0.083(5) -0.003(4) -0.025(3) 0.002(3)
C239 0.056(4) 0.085(6) 0.078(4) -0.009(4) -0.016(3) -0.018(4)
C238 0.065(4) 0.109(6) 0.111(6) -0.027(5) -0.025(4) -0.022(4)
C237 0.059(4) 0.085(6) 0.111(5) -0.017(5) -0.020(3) -0.020(4)
C240 0.070(5) 0.142(7) 0.112(6) -0.028(6) -0.031(4) -0.023(5)
C241 0.054(5) 0.189(13) 0.108(6) 0.017(7) -0.029(5) -0.047(6)
C242 0.090(9) 0.122(7) 0.107(6) -0.015(6) -0.015(5) -0.062(7)
C243 0.100(7) 0.139(7) 0.150(9) -0.018(7) -0.029(6) -0.053(6)
C244 0.057(3) 0.077(4) 0.113(4) -0.018(3) -0.026(3) -0.005(3)
C247 0.044(3) 0.077(4) 0.098(4) -0.008(3) -0.027(3) -0.006(3)
C246 0.051(3) 0.098(4) 0.087(4) -0.014(3) -0.024(3) -0.004(3)
C245 0.051(3) 0.090(5) 0.100(4) -0.020(4) -0.022(3) -0.004(3)
C250 0.064(4) 0.080(4) 0.116(5) -0.030(4) -0.024(4) -0.014(3)
C249 0.069(4) 0.101(5) 0.114(5) -0.027(4) -0.032(4) -0.020(3)
C248 0.063(4) 0.100(5) 0.101(5) -0.018(4) -0.036(4) -0.009(4)
C261 0.063(4) 0.070(5) 0.103(5) -0.007(4) -0.014(4) -0.024(3)
C266 0.074(4) 0.069(4) 0.137(6) -0.013(4) 0.002(4) -0.026(3)
C265 0.067(4) 0.067(4) 0.139(7) 0.007(4) 0.003(4) -0.028(4)
C264 0.064(4) 0.066(4) 0.125(6) 0.004(4) -0.030(4) -0.010(3)
C263 0.062(3) 0.064(4) 0.115(5) -0.017(3) -0.028(3) -0.024(3)
C262 0.070(4) 0.079(4) 0.097(5) -0.003(3) -0.022(3) -0.035(3)
C267 0.074(4) 0.096(6) 0.125(6) -0.034(5) -0.042(4) -0.004(4)
C272 0.076(4) 0.123(6) 0.122(5) -0.044(4) -0.045(4) -0.004(4)
C271 0.075(4) 0.108(5) 0.112(5) -0.029(4) -0.048(4) -0.001(3)
C270 0.072(4) 0.082(4) 0.101(5) -0.029(4) -0.036(3) 0.002(3)
C269 0.080(4) 0.109(5) 0.112(5) -0.028(4) -0.038(4) -0.022(4)
C268 0.070(4) 0.107(5) 0.119(5) -0.027(4) -0.034(3) -0.020(3)
C295 0.076(5) 0.119(7) 0.117(5) -0.052(5) -0.023(4) -0.018(5)
C294 0.057(4) 0.092(5) 0.107(5) -0.037(5) -0.023(3) 0.000(3)
C293 0.065(4) 0.082(5) 0.108(5) -0.027(4) -0.030(3) -0.007(3)
C298 0.069(4) 0.066(4) 0.106(5) -0.021(4) -0.026(4) -0.002(3)
C297 0.068(4) 0.057(4) 0.113(5) -0.016(3) -0.016(3) -0.006(3)
C296 0.075(4) 0.095(6) 0.106(5) -0.033(4) -0.011(4) -0.010(4)
C299 0.081(4) 0.053(4) 0.124(5) -0.008(3) -0.037(4) -0.006(3)
C300 0.079(5) 0.056(4) 0.141(7) -0.012(5) -0.011(5) -0.007(4)
C301 0.075(5) 0.061(4) 0.212(10) 0.019(5) -0.039(6) -0.007(4)
C302 0.32(2) 0.087(7) 0.173(9) -0.042(7) -0.151(12) 0.050(9)
C317 0.085(5) 0.159(9) 0.106(5) -0.071(5) -0.017(4) -0.025(5)
C325 0.081(2) 0.130(3) 0.091(2) -0.055(2) 0.0051(17) -0.045(2)
C326 0.093(4) 0.121(4) 0.083(3) -0.050(3) 0.000(3) -0.051(3)
C651 0.115(6) 0.112(6) 0.127(7) -0.036(5) -0.045(5) -0.042(5)
C652 0.208(12) 0.250(13) 0.163(11) -0.107(10) -0.088(9) 0.018(11)
C653 0.171(9) 0.186(12) 0.150(10) -0.007(8) -0.077(8) -0.094(9)
C654 0.213(14) 0.172(9) 0.143(9) -0.003(7) -0.054(9) -0.106(10)
O602 0.067(4) 0.091(6) 0.082(4) -0.017(4) -0.007(3) -0.024(5)
O603 0.090(4) 0.059(3) 0.143(5) -0.007(3) -0.021(4) 0.008(3)
O606 0.237(16) 0.082(6) 0.163(11) -0.008(5) -0.081(10) -0.032(7)
N602 0.048(5) 0.051(6) 0.109(7) 0.008(6) -0.030(4) 0.007(4)
N603 0.107(7) 0.084(7) 0.134(8) -0.013(7) -0.034(6) 0.001(5)
N606 0.119(8) 0.129(7) 0.116(6) -0.018(6) -0.054(6) -0.027(7)
C251 0.119(7) 0.107(7) 0.151(9) 0.023(7) -0.061(6) -0.049(6)
C252 0.152(12) 0.127(9) 0.207(16) 0.007(10) -0.052(12) -0.068(9)
C253 0.184(12) 0.166(11) 0.128(10) 0.001(9) -0.080(9) 0.033(10)
C254 0.201(14) 0.149(12) 0.181(11) -0.069(11) 0.025(11) -0.099(11)
C633 0.064(5) 0.049(6) 0.075(5) 0.008(4) -0.024(4) -0.009(5)
C636 0.065(4) 0.069(5) 0.100(5) -0.001(4) -0.021(3) -0.017(4)
C637 0.067(4) 0.078(5) 0.099(5) -0.012(4) -0.021(3) -0.023(4)
C638 0.068(4) 0.070(4) 0.095(4) -0.005(4) -0.018(3) -0.019(3)
C639 0.063(3) 0.059(4) 0.085(4) 0.001(3) -0.021(3) -0.011(3)
C634 0.071(4) 0.054(4) 0.087(5) 0.004(3) -0.024(3) -0.018(3)
C635 0.061(4) 0.060(5) 0.096(5) -0.006(4) -0.020(4) -0.011(3)
C640 0.060(3) 0.070(4) 0.123(5) 0.000(4) -0.031(3) -0.019(3)
C641 0.066(5) 0.122(7) 0.300(17) 0.059(9) -0.064(8) -0.018(5)
C642 0.053(7) 0.41(3) 0.161(9) 0.071(12) -0.015(7) -0.081(11)
C643 0.161(16) 0.245(19) 0.36(2) -0.124(18) -0.126(16) -0.053(14)
C644 0.144(10) 0.283(16) 0.151(7) 0.023(10) -0.085(7) 0.048(10)
C647 0.085(6) 0.110(7) 0.142(7) 0.031(5) -0.051(6) -0.028(5)
C648 0.072(7) 0.114(8) 0.133(7) 0.022(6) -0.036(6) -0.030(6)
C649 0.085(5) 0.091(6) 0.142(8) 0.028(6) -0.040(6) -0.042(4)
C650 0.108(6) 0.105(6) 0.130(7) 0.007(6) -0.055(6) -0.031(5)
C645 0.083(6) 0.115(7) 0.131(7) 0.010(5) -0.058(5) -0.024(5)
C646 0.085(6) 0.105(7) 0.140(8) 0.016(6) -0.056(6) -0.027(5)
C661 0.071(4) 0.081(5) 0.104(5) -0.014(4) -0.028(4) -0.023(3)
C666 0.076(4) 0.107(6) 0.127(6) -0.028(5) -0.025(4) -0.023(4)
C665 0.073(4) 0.122(6) 0.132(6) -0.033(5) -0.039(4) -0.014(4)
C664 0.074(4) 0.131(8) 0.107(5) -0.005(5) -0.034(4) -0.032(5)
C663 0.084(4) 0.148(7) 0.112(5) -0.024(5) -0.035(4) -0.022(4)
C662 0.082(4) 0.112(6) 0.122(5) -0.022(5) -0.036(4) -0.015(4)
C667 0.083(6) 0.086(6) 0.130(6) 0.038(4) -0.075(5) -0.035(4)
C668 0.121(7) 0.114(6) 0.121(6) 0.037(4) -0.084(5) -0.059(5)
C669 0.129(7) 0.110(6) 0.119(6) 0.043(4) -0.083(5) -0.061(5)
C670 0.099(6) 0.114(6) 0.123(5) 0.008(5) -0.057(5) -0.049(5)
C671 0.094(6) 0.103(6) 0.116(5) 0.023(4) -0.052(4) -0.041(4)
C672 0.104(6) 0.100(6) 0.120(6) 0.026(4) -0.070(5) -0.031(4)
C695 0.123(9) 0.113(9) 0.126(7) -0.008(6) -0.047(6) -0.041(6)
C694 0.092(7) 0.120(9) 0.115(6) 0.003(6) -0.045(5) -0.042(6)
C693 0.085(6) 0.122(8) 0.115(6) 0.009(5) -0.047(5) -0.041(5)
C698 0.118(8) 0.100(8) 0.117(7) 0.000(5) -0.055(6) -0.035(6)
C697 0.131(8) 0.080(7) 0.124(7) 0.006(6) -0.048(6) -0.027(6)
C696 0.123(9) 0.106(8) 0.120(7) -0.019(6) -0.033(7) -0.038(7)
C699 0.139(9) 0.093(9) 0.157(10) -0.001(7) -0.047(8) -0.009(7)
C700 0.120(12) 0.092(10) 0.173(12) -0.006(9) -0.015(9) -0.017(8)
C701 0.140(12) 0.148(14) 0.286(19) 0.039(14) -0.138(13) -0.059(11)
C702 0.059(6) 0.187(18) 0.187(12) -0.021(11) -0.018(7) -0.045(8)
C717 0.139(10) 0.106(7) 0.128(8) -0.016(6) -0.046(8) -0.039(7)
O607 0.119(10) 0.117(12) 0.143(13) -0.068(11) -0.041(9) 0.043(10)
O608 0.134(9) 0.100(8) 0.091(7) -0.045(6) -0.038(6) -0.015(7)
O609 0.123(9) 0.137(10) 0.096(8) -0.052(7) -0.042(7) -0.016(7)
O610 0.135(12) 0.172(16) 0.111(9) -0.053(10) -0.007(8) -0.040(12)
C602 0.0616(16) 0.0584(15) 0.0757(17) -0.0101(13) -0.0141(13) -0.0072(13)
C603 0.074(8) 0.051(7) 0.077(7) -0.009(6) -0.018(5) -0.010(6)
C725 0.081(2) 0.130(3) 0.091(2) -0.055(2) 0.0051(17) -0.045(2)
C726 0.109(11) 0.146(12) 0.085(7) -0.064(8) -0.020(7) -0.021(8)

loop_
_atom_type_symbol
_atom_type_description
_atom_type_scat_dispersion_real
_atom_type_scat_dispersion_imag
_atom_type_scat_source
C C 0.0181 0.0091 'International Tables Vol C Tables 4.2.6.8 and 6.1.1.4'
H H 0.0000 0.0000 'International Tables Vol C Tables 4.2.6.8 and 6.1.1.4'
N N 0.0311 0.0180 'International Tables Vol C Tables 4.2.6.8 and 6.1.1.4'
O O 0.0492 0.0322 'International Tables Vol C Tables 4.2.6.8 and 6.1.1.4'

loop_
_geom_angle_atom_site_label_1
_geom_angle_atom_site_label_2
_geom_angle_atom_site_label_3
_geom_angle
_geom_angle_site_symmetry_1
_geom_angle_site_symmetry_3
_geom_angle_publ_flag
C7 N1 H1 116.7 . . ?
C22 N1 H1 116.7 . . ?
C22 N1 C7 126.7(2) . . ?
C13 N2 H2 115.0 . . ?
C33 N2 H2 115.0 . . ?
C33 N2 C13 129.9(3) . . ?
C19 N3 H3 116.2 . . ?
C44 N3 H3 116.2 . . ?
C44 N3 C19 127.6(3) . . ?
C79 N4 H4 117.2 . . ?
C79 N4 C106 125.6(3) . . ?
C106 N4 H4 117.2 . . ?
C90 N5 H5 116.7 . . ?
C90 N5 C112 126.6(4) . . ?
C112 N5 H5 116.7 . . ?
C101 N6 H6 116.4 . . ?
C101 N6 C118 127.2(3) . . ?
C118 N6 H6 116.4 . . ?
C4 C1 H1A 112.9 . . ?
C4 C1 C10 107.3(3) . . ?
C4 C1 C16 105.2(3) . . ?
C10 C1 H1A 112.9 . . ?
C16 C1 H1A 112.9 . . ?
C16 C1 C10 105.1(3) . . ?
C5 C4 C1 113.3(3) . . ?
C9 C4 C1 126.6(3) . . ?
C9 C4 C5 120.1(3) . . ?
C4 C5 C2 113.2(3) . . ?
C4 C5 C2B 113.2(3) . . ?
C6 C5 C4 119.6(3) . . ?
C6 C5 C2 126.9(3) . . ?
C6 C5 C2B 126.9(3) . . ?
C5 C6 H6A 120.3 . . ?
C5 C6 C7 119.5(3) . . ?
C7 C6 H6A 120.3 . . ?
C6 C7 N1 117.6(3) . . ?
C6 C7 C8 120.5(3) . . ?
C8 C7 N1 121.9(3) . . ?
C7 C8 H8 120.6 . . ?
C9 C8 C7 118.8(3) . . ?
C9 C8 H8 120.6 . . ?
C4 C9 C8 121.4(3) . . ?
C4 C9 H9 119.3 . . ?
C8 C9 H9 119.3 . . ?
C11 C10 C1 113.9(3) . . ?
C11 C10 C15 120.8(3) . . ?
C15 C10 C1 125.0(3) . . ?
C10 C11 C12 121.0(3) . . ?
C10 C11 C2 113.2(3) . . ?
C10 C11 C2B 113.2(3) . . ?
C12 C11 C2 125.6(3) . . ?
C12 C11 C2B 125.6(3) . . ?
C11 C12 H12 121.4 . . ?
C13 C12 C11 117.2(3) . . ?
C13 C12 H12 121.4 . . ?
C12 C13 N2 122.1(3) . . ?
C14 C13 N2 116.1(3) . . ?
C14 C13 C12 121.7(3) . . ?
C13 C14 H14 119.8 . . ?
C13 C14 C15 120.3(3) . . ?
C15 C14 H14 119.8 . . ?
C10 C15 C14 118.9(3) . . ?
C10 C15 H15 120.5 . . ?
C14 C15 H15 120.5 . . ?
C17 C16 C1 114.6(3) . . ?
C21 C16 C1 125.8(3) . . ?
C21 C16 C17 119.5(3) . . ?
C16 C17 C2 111.8(3) . . ?
C16 C17 C2B 111.8(3) . . ?
C18 C17 C16 119.9(3) . . ?
C18 C17 C2 128.3(3) . . ?
C18 C17 C2B 128.3(3) . . ?
C17 C18 H18 120.1 . . ?
C17 C18 C19 119.8(3) . . ?
C19 C18 H18 120.1 . . ?
C18 C19 N3 115.8(2) . . ?
C20 C19 N3 123.4(3) . . ?
C20 C19 C18 120.8(3) . . ?
C19 C20 H20 120.4 . . ?
C19 C20 C21 119.2(3) . . ?
C21 C20 H20 120.4 . . ?
C16 C21 H21 119.6 . . ?
C20 C21 C16 120.7(3) . . ?
C20 C21 H21 119.6 . . ?
O1 C22 N1 122.2(3) . . ?
O1 C22 C23 120.0(3) . . ?
N1 C22 C23 117.7(3) . . ?
C24 C23 C22 122.2(3) . . ?
C28 C23 C22 118.6(3) . . ?
C28 C23 C24 119.2(3) . . ?
C23 C24 H24 120.2 . . ?
C25 C24 C23 119.7(3) . . ?
C25 C24 H24 120.2 . . ?
C24 C25 C55 119.2(3) . . ?
C26 C25 C24 118.8(3) . . ?
C26 C25 C55 121.9(3) . . ?
C25 C26 H26 118.7 . . ?
C27 C26 C25 122.7(3) . . ?
C27 C26 H26 118.7 . . ?
C26 C27 C29 122.8(3) . . ?
C28 C27 C26 117.9(3) . . ?
C28 C27 C29 119.3(3) . . ?
C23 C28 H28 119.1 . . ?
C27 C28 C23 121.7(3) . . ?
C27 C28 H28 119.1 . . ?
C30 C29 C27 112.1(3) . . ?
C30 C29 C31 110.2(4) . . ?
C30 C29 C32 107.5(4) . . ?
C31 C29 C27 109.1(3) . . ?
C31 C29 C32 108.4(3) . . ?
C32 C29 C27 109.6(3) . . ?
C29 C30 H30J 109.5 . . ?
C29 C30 H30K 109.5 . . ?
C29 C30 H30L 109.5 . . ?
H30J C30 H30K 109.5 . . ?
H30J C30 H30L 109.5 . . ?
H30K C30 H30L 109.5 . . ?
C29 C31 H31A 109.5 . . ?
C29 C31 H31B 109.5 . . ?
C29 C31 H31C 109.5 . . ?
H31A C31 H31B 109.5 . . ?
H31A C31 H31C 109.5 . . ?
H31B C31 H31C 109.5 . . ?
C29 C32 H32A 109.5 . . ?
C29 C32 H32B 109.5 . . ?
C29 C32 H32C 109.5 . . ?
H32A C32 H32B 109.5 . . ?
H32A C32 H32C 109.5 . . ?
H32B C32 H32C 109.5 . . ?
O2 C33 N2 121.4(3) . . ?
O2 C33 C34 120.6(4) . . ?
N2 C33 C34 118.0(4) . . ?
C35 C34 C33 116.0(4) . . ?
C35 C34 C39 119.5(3) . . ?
C39 C34 C33 124.5(4) . . ?
C34 C35 H35 119.7 . . ?
C36 C35 C34 120.5(4) . . ?
C36 C35 H35 119.7 . . ?
C35 C36 C61 115.8(4) . . ?
C35 C36 C61B 120.9(4) . . ?
C37 C36 C35 119.9(4) . . ?
C37 C36 C61 124.1(3) . . ?
C37 C36 C61B 119.1(4) . . ?
C36 C37 H37 119.2 . . ?
C36 C37 C38 121.6(3) . . ?
C38 C37 H37 119.2 . . ?
C37 C38 C40 122.1(3) . . ?
C39 C38 C37 117.7(4) . . ?
C39 C38 C40 119.9(4) . . ?
C34 C39 C38 120.9(4) . . ?
C34 C39 H39 119.6 . . ?
C38 C39 H39 119.6 . . ?
C41 C40 C38 112.9(4) . . ?
C41 C40 C42 108.0(4) . . ?
C41 C40 C43 110.3(4) . . ?
C42 C40 C38 111.7(3) . . ?
C43 C40 C38 107.9(4) . . ?
C43 C40 C42 105.8(5) . . ?
C40 C41 H41A 109.5 . . ?
C40 C41 H41B 109.5 . . ?
C40 C41 H41C 109.5 . . ?
H41A C41 H41B 109.5 . . ?
H41A C41 H41C 109.5 . . ?
H41B C41 H41C 109.5 . . ?
C40 C42 H42A 109.5 . . ?
C40 C42 H42B 109.5 . . ?
C40 C42 H42C 109.5 . . ?
H42A C42 H42B 109.5 . . ?
H42A C42 H42C 109.5 . . ?
H42B C42 H42C 109.5 . . ?
C40 C43 H43A 109.5 . . ?
C40 C43 H43B 109.5 . . ?
C40 C43 H43C 109.5 . . ?
H43A C43 H43B 109.5 . . ?
H43A C43 H43C 109.5 . . ?
H43B C43 H43C 109.5 . . ?
O3 C44 N3 123.2(3) . . ?
O3 C44 C45 119.0(4) . . ?
O3 C44 C45B 119.3(4) . . ?
N3 C44 C45 117.3(4) . . ?
N3 C44 C45B 116.4(4) . . ?
C56 C55 C25 120.2(3) . . ?
C60 C55 C25 122.4(3) . . ?
C60 C55 C56 117.4(3) . . ?
C55 C56 H56 120.0 . . ?
C57 C56 C55 120.0(3) . . ?
C57 C56 H56 120.0 . . ?
C56 C57 H57 118.4 . . ?
C56 C57 C58 123.3(3) . . ?
C58 C57 H57 118.4 . . ?
C57 C58 C59 115.9(3) . . ?
C57 C58 C73 122.4(3) . . ?
C59 C58 C73 121.7(3) . . ?
C58 C59 H59 119.3 . . ?
C60 C59 C58 121.5(3) . . ?
C60 C59 H59 119.3 . . ?
C55 C60 C59 121.9(3) . . ?
C55 C60 H60 119.0 . . ?
C59 C60 H60 119.0 . . ?
C74 C73 C58 119.4(3) . . ?
C74 C73 C78 118.2(3) . . ?
C78 C73 C58 122.4(3) . . ?
C73 C74 H74 119.1 . . ?
C73 C74 C75 121.7(3) . . ?
C75 C74 H74 119.1 . . ?
C74 C75 C80 118.7(6) . . ?
C74 C75 C80B 121.3(6) . . ?
C76 C75 C74 118.0(4) . . ?
C76 C75 C80 122.2(6) . . ?
C76 C75 C80B 117.1(6) . . ?
C75 C76 H76 119.1 . . ?
C75 C76 C77 121.7(3) . . ?
C77 C76 H76 119.1 . . ?
C76 C77 C79 115.8(3) . . ?
C78 C77 C76 119.6(3) . . ?
C78 C77 C79 124.6(3) . . ?
C73 C78 H78 119.7 . . ?
C77 C78 C73 120.7(3) . . ?
C77 C78 H78 119.7 . . ?
O4 C79 N4 122.8(3) . . ?
O4 C79 C77 119.6(3) . . ?
N4 C79 C77 117.5(3) . . ?
C85 C84 C89 117.3(4) . . ?
C85 C84 C64 118.6(3) . . ?
C85 C84 C64B 123.5(4) . . ?
C89 C84 C64 124.1(4) . . ?
C89 C84 C64B 119.1(4) . . ?
C84 C85 H85 119.7 . . ?
C84 C85 C86 120.6(3) . . ?
C86 C85 H85 119.7 . . ?
C85 C86 C87 118.7(4) . . ?
C85 C86 C90 123.5(3) . . ?
C87 C86 C90 117.7(4) . . ?
C86 C87 H87 118.7 . . ?
C88 C87 C86 122.5(4) . . ?
C88 C87 H87 118.7 . . ?
C87 C88 C89 117.2(3) . . ?
C87 C88 C91 119.3(4) . . ?
C89 C88 C91 123.3(4) . . ?
C84 C89 H89 118.2 . . ?
C88 C89 C84 123.5(4) . . ?
C88 C89 H89 118.2 . . ?
O5 C90 N5 121.7(4) . . ?
O5 C90 C86 123.4(3) . . ?
N5 C90 C86 114.9(4) . . ?
C92 C91 C88 108.1(3) . . ?
C92 C91 C94 108.3(4) . . ?
C93 C91 C88 110.8(3) . . ?
C93 C91 C92 109.6(4) . . ?
C93 C91 C94 108.3(4) . . ?
C94 C91 C88 111.6(4) . . ?
C91 C92 H92A 109.5 . . ?
C91 C92 H92B 109.5 . . ?
C91 C92 H92C 109.5 . . ?
H92A C92 H92B 109.5 . . ?
H92A C92 H92C 109.5 . . ?
H92B C92 H92C 109.5 . . ?
C91 C93 H93A 109.5 . . ?
C91 C93 H93B 109.5 . . ?
C91 C93 H93C 109.5 . . ?
H93A C93 H93B 109.5 . . ?
H93A C93 H93C 109.5 . . ?
H93B C93 H93C 109.5 . . ?
C91 C94 H94A 109.5 . . ?
C91 C94 H94B 109.5 . . ?
C91 C94 H94C 109.5 . . ?
H94A C94 H94B 109.5 . . ?
H94A C94 H94C 109.5 . . ?
H94B C94 H94C 109.5 . . ?
C96 C95 C70B 118.7(4) . . ?
C96 C95 C70 115.5(4) . . ?
C100 C95 C96 118.9(4) . . ?
C100 C95 C70B 119.7(4) . . ?
C100 C95 C70 124.0(4) . . ?
C95 C96 H96 119.8 . . ?
C95 C96 C97 120.4(3) . . ?
C97 C96 H96 119.8 . . ?
C96 C97 C101 116.0(3) . . ?
C98 C97 C96 119.0(3) . . ?
C98 C97 C101 125.1(3) . . ?
C97 C98 H98 119.1 . . ?
C99 C98 C97 121.8(3) . . ?
C99 C98 H98 119.1 . . ?
C98 C99 C100 117.0(3) . . ?
C98 C99 C102 122.5(3) . . ?
C100 C99 C102 120.5(3) . . ?
C95 C100 C99 122.8(4) . . ?
C95 C100 H100 118.6 . . ?
C99 C100 H100 118.6 . . ?
O6 C101 N6 122.9(3) . . ?
O6 C101 C97 120.7(3) . . ?
N6 C101 C97 116.4(3) . . ?
C99 C102 C104 107.5(4) . . ?
C103 C102 C99 112.1(4) . . ?
C103 C102 C104 105.0(5) . . ?
C105 C102 C99 110.1(5) . . ?
C105 C102 C103 108.3(4) . . ?
C105 C102 C104 113.8(5) . . ?
C102 C103 H10A 109.5 . . ?
C102 C103 H10B 109.5 . . ?
C102 C103 H10C 109.5 . . ?
H10A C103 H10B 109.5 . . ?
H10A C103 H10C 109.5 . . ?
H10B C103 H10C 109.5 . . ?
C102 C104 H10D 109.5 . . ?
C102 C104 H10E 109.5 . . ?
C102 C104 H10F 109.5 . . ?
H10D C104 H10E 109.5 . . ?
H10D C104 H10F 109.5 . . ?
H10E C104 H10F 109.5 . . ?
C102 C105 H10G 109.5 . . ?
C102 C105 H10H 109.5 . . ?
C102 C105 H10I 109.5 . . ?
H10G C105 H10H 109.5 . . ?
H10G C105 H10I 109.5 . . ?
H10H C105 H10I 109.5 . . ?
C107 C106 N4 122.0(3) . . ?
C111 C106 N4 117.4(3) . . ?
C111 C106 C107 120.5(3) . . ?
C106 C107 H107 120.4 . . ?
C108 C107 C106 119.3(3) . . ?
C108 C107 H107 120.4 . . ?
C107 C108 H108 119.7 . . ?
C109 C108 C107 120.6(3) . . ?
C109 C108 H108 119.7 . . ?
C108 C109 C110 119.8(3) . . ?
C108 C109 C124 126.1(3) . . ?
C110 C109 C124 114.1(3) . . ?
C109 C110 C425 112.7(3) . . ?
C109 C110 C125 112.7(3) . . ?
C109 C110 C525 112.7(3) . . ?
C111 C110 C109 120.5(3) . . ?
C111 C110 C425 126.8(3) . . ?
C111 C110 C125 126.8(3) . . ?
C111 C110 C525 126.8(3) . . ?
C106 C111 H111 120.3 . . ?
C110 C111 C106 119.4(3) . . ?
C110 C111 H111 120.3 . . ?
C113 C112 N5 123.2(3) . . ?
C113 C112 C117 120.6(4) . . ?
C117 C112 N5 116.1(4) . . ?
C112 C113 H113 120.3 . . ?
C112 C113 C114 119.5(3) . . ?
C114 C113 H113 120.3 . . ?
C113 C114 H114 119.8 . . ?
C113 C114 C115 120.3(4) . . ?
C115 C114 H114 119.8 . . ?
C114 C115 C124 126.1(3) . . ?
C116 C115 C114 120.1(3) . . ?
C116 C115 C124 113.8(2) . . ?
C115 C116 C425 112.8(3) . . ?
C115 C116 C125 112.8(3) . . ?
C115 C116 C525 112.8(3) . . ?
C117 C116 C115 119.8(3) . . ?
C117 C116 C425 127.4(3) . . ?
C117 C116 C125 127.4(3) . . ?
C117 C116 C525 127.4(3) . . ?
C112 C117 H117 120.2 . . ?
C116 C117 C112 119.7(3) . . ?
C116 C117 H117 120.2 . . ?
C119 C118 N6 122.0(3) . . ?
C123 C118 N6 117.1(3) . . ?
C123 C118 C119 120.9(3) . . ?
C118 C119 H119 120.8 . . ?
C120 C119 C118 118.4(3) . . ?
C120 C119 H119 120.8 . . ?
C119 C120 C121 121.2(3) . . ?
C119 C120 C425 126.6(3) . . ?
C119 C120 C125 126.6(3) . . ?
C119 C120 C525 126.6(3) . . ?
C121 C120 C425 112.2(3) . . ?
C121 C120 C125 112.2(3) . . ?
C121 C120 C525 112.2(3) . . ?
C120 C121 C124 114.1(3) . . ?
C122 C121 C120 120.0(3) . . ?
C122 C121 C124 125.8(3) . . ?
C121 C122 H122 120.7 . . ?
C123 C122 C121 118.5(3) . . ?
C123 C122 H122 120.7 . . ?
C118 C123 C122 120.9(3) . . ?
C118 C123 H123 119.6 . . ?
C122 C123 H123 119.6 . . ?
C109 C124 C115 105.7(3) . . ?
C109 C124 H124 112.7 . . ?
C115 C124 H124 112.7 . . ?
C121 C124 C109 107.9(2) . . ?
C121 C124 C115 104.4(2) . . ?
C121 C124 H124 112.7 . . ?
C3 O8 H8A 109.5 . . ?
C2E O10B H10J 109.5 . . ?
C5 C2 C11 107.4(3) . . ?
C5 C2 C17 103.9(2) . . ?
C17 C2 C11 103.0(2) . . ?
C3 C2 C5 115.9(3) . . ?
C3 C2 C11 107.6(3) . . ?
C3 C2 C17 117.8(3) . . ?
O9B C2E O10B 126.2(15) . . ?
O9B C2E C425 116.5(11) . . ?
O10B C2E C425 116.5(11) . . ?
O7 C3 O8 122.9(4) . . ?
O7 C3 C2 120.9(4) . . ?
O8 C3 C2 115.7(4) . . ?
C46 C47 C48 120.0 . . ?
C46 C47 C67B 118.1(4) . . ?
C48 C47 C67B 121.8(4) . . ?
C47 C46 H46 120.0 . . ?
C47 C46 C45 120.0 . . ?
C45 C46 H46 120.0 . . ?
C46 C45 C44 123.5(4) . . ?
C46 C45 C50 120.0 . . ?
C50 C45 C44 116.5(4) . . ?
C45 C50 H50 120.0 . . ?
C49 C50 C45 120.0 . . ?
C49 C50 H50 120.0 . . ?
C50 C49 C48 120.0 . . ?
C50 C49 C51 120.7(6) . . ?
C48 C49 C51 119.3(6) . . ?
C47 C48 H48 120.0 . . ?
C49 C48 C47 120.0 . . ?
C49 C48 H48 120.0 . . ?
C52 C51 C49 106.4(10) . . ?
C53 C51 C49 106.6(10) . . ?
C53 C51 C52 102.5(12) . . ?
C54 C51 C49 109.7(8) . . ?
C54 C51 C52 109.2(11) . . ?
C54 C51 C53 121.3(15) . . ?
C51 C52 H52A 109.5 . . ?
C51 C52 H52B 109.5 . . ?
C51 C52 H52C 109.5 . . ?
H52A C52 H52B 109.5 . . ?
H52A C52 H52C 109.5 . . ?
H52B C52 H52C 109.5 . . ?
C51 C53 H53A 109.5 . . ?
C51 C53 H53B 109.5 . . ?
C51 C53 H53C 109.5 . . ?
H53A C53 H53B 109.5 . . ?
H53A C53 H53C 109.5 . . ?
H53B C53 H53C 109.5 . . ?
C51 C54 H54A 109.5 . . ?
C51 C54 H54B 109.5 . . ?
C51 C54 H54C 109.5 . . ?
H54A C54 H54B 109.5 . . ?
H54A C54 H54C 109.5 . . ?
H54B C54 H54C 109.5 . . ?
C65 C64 C84 121.5(3) . . ?
C65 C64 C63 120.0 . . ?
C63 C64 C84 118.5(3) . . ?
C64 C65 H65 120.0 . . ?
C66 C65 C64 120.0 . . ?
C66 C65 H65 120.0 . . ?
C65 C66 H66 120.0 . . ?
C65 C66 C61 120.0 . . ?
C61 C66 H66 120.0 . . ?
C66 C61 C36 119.9(3) . . ?
C62 C61 C36 120.1(3) . . ?
C62 C61 C66 120.0 . . ?
C61 C62 H62 120.0 . . ?
C61 C62 C63 120.0 . . ?
C63 C62 H62 120.0 . . ?
C64 C63 H63 120.0 . . ?
C62 C63 C64 120.0 . . ?
C62 C63 H63 120.0 . . ?
C68B C67B C47 119.3(4) . . ?
C68B C67B C72B 120.0 . . ?
C72B C67B C47 120.7(4) . . ?
C67B C68B H68B 120.0 . . ?
C69B C68B C67B 120.0 . . ?
C69B C68B H68B 120.0 . . ?
C68B C69B H69B 120.0 . . ?
C68B C69B C70B 120.0 . . ?
C70B C69B H69B 120.0 . . ?
C69B C70B C95 112.3(3) . . ?
C71B C70B C95 127.6(3) . . ?
C71B C70B C69B 120.0 . . ?
C70B C71B H71B 120.0 . . ?
C70B C71B C72B 120.0 . . ?
C72B C71B H71B 120.0 . . ?
C67B C72B H72B 120.0 . . ?
C71B C72B C67B 120.0 . . ?
C71B C72B H72B 120.0 . . ?
C81 C80 C75 103.0(12) . . ?
C81 C80 C82 111.1(11) . . ?
C81 C80 C83 107.3(11) . . ?
C82 C80 C75 117.3(11) . . ?
C82 C80 C83 103.9(13) . . ?
C83 C80 C75 114.0(9) . . ?
C80 C81 H81A 109.5 . . ?
C80 C81 H81B 109.5 . . ?
C80 C81 H81C 109.5 . . ?
H81A C81 H81B 109.5 . . ?
H81A C81 H81C 109.5 . . ?
H81B C81 H81C 109.5 . . ?
C80 C82 H82A 109.5 . . ?
C80 C82 H82B 109.5 . . ?
C80 C82 H82C 109.5 . . ?
H82A C82 H82B 109.5 . . ?
H82A C82 H82C 109.5 . . ?
H82B C82 H82C 109.5 . . ?
C80 C83 H83A 109.5 . . ?
C80 C83 H83B 109.5 . . ?
C80 C83 H83C 109.5 . . ?
H83A C83 H83B 109.5 . . ?
H83A C83 H83C 109.5 . . ?
H83B C83 H83C 109.5 . . ?
C110 C425 C116 105.2(2) . . ?
C110 C425 C120 105.5(2) . . ?
C116 C425 C120 103.7(2) . . ?
C2E C425 C110 119.7(5) . . ?
C2E C425 C116 104.3(6) . . ?
C2E C425 C120 116.7(6) . . ?
C131 O8B H8B 109.5 . . ?
C126 O9 H9A 109.5 . . ?
C5 C2B C11 107.4(3) . . ?
C5 C2B C17 103.9(2) . . ?
C17 C2B C11 103.0(2) . . ?
C131 C2B C5 104.0(9) . . ?
C131 C2B C11 127.1(7) . . ?
C131 C2B C17 109.4(8) . . ?
C46B C47B C48B 120.0 . . ?
C46B C47B C67 117.8(5) . . ?
C48B C47B C67 122.1(5) . . ?
C47B C46B H46B 120.0 . . ?
C47B C46B C45B 120.0 . . ?
C45B C46B H46B 120.0 . . ?
C46B C45B C44 124.2(6) . . ?
C50B C45B C44 115.5(6) . . ?
C50B C45B C46B 120.0 . . ?
C45B C50B H50B 120.0 . . ?
C49B C50B C45B 120.0 . . ?
C49B C50B H50B 120.0 . . ?
C50B C49B C48B 120.0 . . ?
C50B C49B C51B 120.2(7) . . ?
C48B C49B C51B 119.5(7) . . ?
C47B C48B H48B 120.0 . . ?
C49B C48B C47B 120.0 . . ?
C49B C48B H48B 120.0 . . ?
C49B C51B C53B 108.5(9) . . ?
C52B C51B C49B 112.0(12) . . ?
C52B C51B C53B 107.9(12) . . ?
C52B C51B C54B 105.7(13) . . ?
C54B C51B C49B 116.7(9) . . ?
C54B C51B C53B 105.6(11) . . ?
C51B C52B H52D 109.5 . . ?
C51B C52B H52E 109.5 . . ?
C51B C52B H52F 109.5 . . ?
H52D C52B H52E 109.5 . . ?
H52D C52B H52F 109.5 . . ?
H52E C52B H52F 109.5 . . ?
C51B C53B H53D 109.5 . . ?
C51B C53B H53E 109.5 . . ?
C51B C53B H53F 109.5 . . ?
H53D C53B H53E 109.5 . . ?
H53D C53B H53F 109.5 . . ?
H53E C53B H53F 109.5 . . ?
C51B C54B H54D 109.5 . . ?
C51B C54B H54E 109.5 . . ?
C51B C54B H54F 109.5 . . ?
H54D C54B H54E 109.5 . . ?
H54D C54B H54F 109.5 . . ?
H54E C54B H54F 109.5 . . ?
C63B C64B C84 115.0(4) . . ?
C63B C64B C65B 120.0 . . ?
C65B C64B C84 124.9(4) . . ?
C64B C63B H63B 120.0 . . ?
C64B C63B C62B 120.0 . . ?
C62B C63B H63B 120.0 . . ?
C63B C62B H62B 120.0 . . ?
C61B C62B C63B 120.0 . . ?
C61B C62B H62B 120.0 . . ?
C62B C61B C36 118.0(4) . . ?
C62B C61B C66B 120.0 . . ?
C66B C61B C36 121.6(4) . . ?
C61B C66B H66B 120.0 . . ?
C61B C66B C65B 120.0 . . ?
C65B C66B H66B 120.0 . . ?
C64B C65B H65J 120.0 . . ?
C66B C65B C64B 120.0 . . ?
C66B C65B H65J 120.0 . . ?
C72 C67 C47B 113.4(5) . . ?
C72 C67 C68 120.0 . . ?
C68 C67 C47B 126.3(5) . . ?
C67 C72 H72 120.0 . . ?
C67 C72 C71 120.0 . . ?
C71 C72 H72 120.0 . . ?
C72 C71 H71 120.0 . . ?
C70 C71 C72 120.0 . . ?
C70 C71 H71 120.0 . . ?
C71 C70 C95 106.9(4) . . ?
C69 C70 C95 131.8(4) . . ?
C69 C70 C71 120.0 . . ?
C70 C69 H69 120.0 . . ?
C70 C69 C68 120.0 . . ?
C68 C69 H69 120.0 . . ?
C67 C68 H68 120.0 . . ?
C69 C68 C67 120.0 . . ?
C69 C68 H68 120.0 . . ?
C81B C80B C75 116.7(12) . . ?
C81B C80B C82B 104.1(12) . . ?
C81B C80B C83B 111.7(15) . . ?
C82B C80B C75 101.1(13) . . ?
C82B C80B C83B 108.7(14) . . ?
C83B C80B C75 113.1(10) . . ?
C80B C81B H81D 109.5 . . ?
C80B C81B H81E 109.5 . . ?
C80B C81B H81F 109.5 . . ?
H81D C81B H81E 109.5 . . ?
H81D C81B H81F 109.5 . . ?
H81E C81B H81F 109.5 . . ?
C80B C82B H82D 109.5 . . ?
C80B C82B H82E 109.5 . . ?
C80B C82B H82F 109.5 . . ?
H82D C82B H82E 109.5 . . ?
H82D C82B H82F 109.5 . . ?
H82E C82B H82F 109.5 . . ?
C80B C83B H83D 109.5 . . ?
C80B C83B H83E 109.5 . . ?
C80B C83B H83F 109.5 . . ?
H83D C83B H83E 109.5 . . ?
H83D C83B H83F 109.5 . . ?
H83E C83B H83F 109.5 . . ?
C110 C125 C116 105.2(2) . . ?
C110 C125 C120 105.5(2) . . ?
C116 C125 C120 103.7(2) . . ?
C126 C125 C110 105.4(6) . . ?
C126 C125 C116 119.2(5) . . ?
C126 C125 C120 116.6(5) . . ?
O9 C126 C125 115.1(11) . . ?
O10 C126 O9 126.2(15) . . ?
O10 C126 C125 118.6(11) . . ?
O7B C131 C2B 124.0(14) . . ?
O8B C131 O7B 116(2) . . ?
O8B C131 C2B 120.1(16) . . ?
C2I O9C H9C 109.5 . . ?
O9C C2I C525 122.6(13) . . ?
O10C C2I O9C 117.5(16) . . ?
O10C C2I C525 119.9(13) . . ?
C110 C525 C116 105.2(2) . . ?
C110 C525 C120 105.5(2) . . ?
C116 C525 C120 103.7(2) . . ?
C2I C525 C110 116.1(6) . . ?
C2I C525 C116 118.2(6) . . ?
C2I C525 C120 106.8(7) . . ?
C207 N201 H201 119.0 . . ?
C222 N201 H201 119.0 . . ?
C222 N201 C207 121.9(3) . . ?
C303 N204 H204 115.6 . . ?
C303 N204 C304 128.9(3) . . ?
C304 N204 H204 115.6 . . ?
C310 N205 H205 116.4 . . ?
C310 N205 C311 127.2(3) . . ?
C311 N205 H205 116.4 . . ?
C204 C201 H20A 113.0 . . ?
C204 C201 C210 104.5(3) . . ?
C210 C201 H20A 113.0 . . ?
C216 C201 H20A 113.0 . . ?
C216 C201 C204 106.9(3) . . ?
C216 C201 C210 105.9(3) . . ?
C205 C204 C201 114.3(3) . . ?
C209 C204 C201 125.5(3) . . ?
C209 C204 C205 120.2(3) . . ?
C204 C205 C202 112.6(3) . . ?
C204 C205 C602 112.6(3) . . ?
C206 C205 C204 120.4(3) . . ?
C206 C205 C202 127.0(3) . . ?
C206 C205 C602 127.0(3) . . ?
C205 C206 H206 121.0 . . ?
C205 C206 C207 117.9(3) . . ?
C207 C206 H206 121.0 . . ?
C206 C207 N201 116.6(3) . . ?
C208 C207 N201 122.5(3) . . ?
C208 C207 C206 120.9(3) . . ?
C207 C208 H208 119.9 . . ?
C207 C208 C209 120.1(3) . . ?
C209 C208 H208 119.9 . . ?
C204 C209 H209 119.9 . . ?
C208 C209 C204 120.2(3) . . ?
C208 C209 H209 119.9 . . ?
C211 C210 C201 113.8(3) . . ?
C215 C210 C201 126.4(3) . . ?
C215 C210 C211 119.8(4) . . ?
C210 C211 C202 112.5(3) . . ?
C210 C211 C602 112.5(3) . . ?
C212 C211 C210 120.0(3) . . ?
C212 C211 C202 127.5(3) . . ?
C212 C211 C602 127.5(3) . . ?
C211 C212 H212 119.8 . . ?
C211 C212 C213 120.4(4) . . ?
C213 C212 H212 119.8 . . ?
C212 C213 C214 118.9(4) . . ?
C212 C213 N202 112.3(10) . . ?
C214 C213 N202 128.4(10) . . ?
N602 C213 C212 120.3(10) . . ?
N602 C213 C214 120.5(9) . . ?
C213 C214 H214 120.0 . . ?
C215 C214 C213 120.1(3) . . ?
C215 C214 H214 120.0 . . ?
C210 C215 H215 119.6 . . ?
C214 C215 C210 120.8(4) . . ?
C214 C215 H215 119.6 . . ?
C217 C216 C201 114.0(3) . . ?
C221 C216 C201 125.4(3) . . ?
C221 C216 C217 120.5(3) . . ?
C216 C217 C218 120.5(3) . . ?
C216 C217 C202 112.8(3) . . ?
C216 C217 C602 112.8(3) . . ?
C218 C217 C202 126.8(3) . . ?
C218 C217 C602 126.8(3) . . ?
C217 C218 H218 120.9 . . ?
C219 C218 C217 118.3(3) . . ?
C219 C218 H218 120.9 . . ?
C218 C219 C220 121.2(3) . . ?
C218 C219 N203 117.5(5) . . ?
C218 C219 N603 132.1(8) . . ?
C220 C219 N203 121.3(5) . . ?
C220 C219 N603 106.7(8) . . ?
C219 C220 H220 120.3 . . ?
C221 C220 C219 119.5(4) . . ?
C221 C220 H220 120.3 . . ?
C216 C221 C220 120.0(4) . . ?
C216 C221 H221 120.0 . . ?
C220 C221 H221 120.0 . . ?
O201 C222 N201 122.4(3) . . ?
O201 C222 C223 120.0(3) . . ?
N201 C222 C223 117.6(3) . . ?
C224 C223 C222 123.0(3) . . ?
C228 C223 C222 117.3(3) . . ?
C228 C223 C224 119.7(3) . . ?
C223 C224 H224 119.9 . . ?
C223 C224 C225 120.1(4) . . ?
C225 C224 H224 119.9 . . ?
C224 C225 C226 117.6(4) . . ?
C224 C225 C255 121.5(4) . . ?
C226 C225 C255 120.8(4) . . ?
C225 C226 H226 118.5 . . ?
C227 C226 C225 123.1(4) . . ?
C227 C226 H226 118.5 . . ?
C226 C227 C228 119.0(4) . . ?
C226 C227 C229 123.3(5) . . ?
C228 C227 C229 117.6(5) . . ?
C223 C228 C227 120.5(4) . . ?
C223 C228 H228 119.8 . . ?
C227 C228 H228 119.8 . . ?
C230 C229 C227 109.6(6) . . ?
C231 C229 C227 109.0(5) . . ?
C231 C229 C230 111.2(7) . . ?
C231 C229 C232 108.6(8) . . ?
C232 C229 C227 111.1(6) . . ?
C232 C229 C230 107.4(5) . . ?
C229 C230 H23A 109.5 . . ?
C229 C230 H23B 109.5 . . ?
C229 C230 H23C 109.5 . . ?
H23A C230 H23B 109.5 . . ?
H23A C230 H23C 109.5 . . ?
H23B C230 H23C 109.5 . . ?
C229 C231 H23D 109.5 . . ?
C229 C231 H23E 109.5 . . ?
C229 C231 H23F 109.5 . . ?
H23D C231 H23E 109.5 . . ?
H23D C231 H23F 109.5 . . ?
H23E C231 H23F 109.5 . . ?
C229 C232 H23G 109.5 . . ?
C229 C232 H23H 109.5 . . ?
C229 C232 H23I 109.5 . . ?
H23G C232 H23H 109.5 . . ?
H23G C232 H23I 109.5 . . ?
H23H C232 H23I 109.5 . . ?
C256 C255 C225 121.9(4) . . ?
C256 C255 C260 116.3(4) . . ?
C260 C255 C225 121.7(3) . . ?
C255 C256 H256 119.0 . . ?
C257 C256 C255 122.0(5) . . ?
C257 C256 H256 119.0 . . ?
C256 C257 H257 119.2 . . ?
C256 C257 C258 121.7(4) . . ?
C258 C257 H257 119.2 . . ?
C257 C258 C259 116.6(4) . . ?
C257 C258 C273 121.6(4) . . ?
C259 C258 C273 121.8(4) . . ?
C258 C259 H259 119.2 . . ?
C260 C259 C258 121.6(4) . . ?
C260 C259 H259 119.2 . . ?
C255 C260 H260 119.1 . . ?
C259 C260 C255 121.8(3) . . ?
C259 C260 H260 119.1 . . ?
C274 C273 C258 123.4(3) . . ?
C274 C273 C278 115.8(4) . . ?
C278 C273 C258 120.7(4) . . ?
C273 C274 H274 119.0 . . ?
C275 C274 C273 122.1(4) . . ?
C275 C274 H274 119.0 . . ?
C274 C275 C276 118.2(4) . . ?
C274 C275 C303 121.9(3) . . ?
C276 C275 C303 119.9(4) . . ?
C275 C276 H276 118.4 . . ?
C277 C276 C275 123.1(5) . . ?
C277 C276 H276 118.4 . . ?
C276 C277 C278 117.0(4) . . ?
C276 C277 C279 123.9(5) . . ?
C278 C277 C279 119.0(5) . . ?
C273 C278 H278 118.2 . . ?
C277 C278 C273 123.7(4) . . ?
C277 C278 H278 118.2 . . ?
C277 C279 C280 108.5(6) . . ?
C277 C279 C281 106.8(4) . . ?
C281 C279 C280 107.6(6) . . ?
C282 C279 C277 113.1(5) . . ?
C282 C279 C280 109.3(5) . . ?
C282 C279 C281 111.4(6) . . ?
C279 C280 H28A 109.5 . . ?
C279 C280 H28B 109.5 . . ?
C279 C280 H28C 109.5 . . ?
H28A C280 H28B 109.5 . . ?
H28A C280 H28C 109.5 . . ?
H28B C280 H28C 109.5 . . ?
C279 C281 H28D 109.5 . . ?
C279 C281 H28E 109.5 . . ?
C279 C281 H28F 109.5 . . ?
H28D C281 H28E 109.5 . . ?
H28D C281 H28F 109.5 . . ?
H28E C281 H28F 109.5 . . ?
C279 C282 H28G 109.5 . . ?
C279 C282 H28H 109.5 . . ?
C279 C282 H28I 109.5 . . ?
H28G C282 H28H 109.5 . . ?
H28G C282 H28I 109.5 . . ?
H28H C282 H28I 109.5 . . ?
C284 C283 C664 112.9(5) . . ?
C288 C283 C284 117.3(5) . . ?
C288 C283 C264 116.3(5) . . ?
C288 C283 C664 129.8(4) . . ?
C264 C283 C284 126.2(5) . . ?
C283 C284 H284 119.8 . . ?
C285 C284 C283 120.5(5) . . ?
C285 C284 H284 119.8 . . ?
C284 C285 C310 117.0(4) . . ?
C286 C285 C284 119.8(4) . . ?
C286 C285 C310 123.1(4) . . ?
C285 C286 H286 119.1 . . ?
C285 C286 C287 121.8(5) . . ?
C287 C286 H286 119.1 . . ?
C286 C287 C289 118.8(5) . . ?
C288 C287 C286 117.4(5) . . ?
C288 C287 C289 123.7(5) . . ?
C283 C288 C287 123.2(4) . . ?
C283 C288 H288 118.4 . . ?
C287 C288 H288 118.4 . . ?
C290 C289 C287 106.6(5) . . ?
C290 C289 C291 113.7(6) . . ?
C291 C289 C287 105.3(6) . . ?
C292 C289 C287 112.3(5) . . ?
C292 C289 C290 107.8(8) . . ?
C292 C289 C291 111.2(7) . . ?
C289 C290 H29A 109.5 . . ?
C289 C290 H29B 109.5 . . ?
C289 C290 H29C 109.5 . . ?
H29A C290 H29B 109.5 . . ?
H29A C290 H29C 109.5 . . ?
H29B C290 H29C 109.5 . . ?
C289 C291 H29D 109.5 . . ?
C289 C291 H29E 109.5 . . ?
C289 C291 H29F 109.5 . . ?
H29D C291 H29E 109.5 . . ?
H29D C291 H29F 109.5 . . ?
H29E C291 H29F 109.5 . . ?
C289 C292 H29G 109.5 . . ?
C289 C292 H29H 109.5 . . ?
C289 C292 H29I 109.5 . . ?
H29G C292 H29H 109.5 . . ?
H29G C292 H29I 109.5 . . ?
H29H C292 H29I 109.5 . . ?
O204 C303 N204 121.9(4) . . ?
O204 C303 C275 121.0(4) . . ?
N204 C303 C275 117.0(4) . . ?
N204 C304 C305 116.8(4) . . ?
C309 C304 N204 125.0(4) . . ?
C309 C304 C305 118.1(4) . . ?
C304 C305 H305 119.1 . . ?
C306 C305 C304 121.8(4) . . ?
C306 C305 H305 119.1 . . ?
C305 C306 C307 118.6(4) . . ?
C305 C306 C325 127.9(3) . . ?
C305 C306 C725 127.9(3) . . ?
C307 C306 C325 113.5(4) . . ?
C307 C306 C725 113.5(4) . . ?
C306 C307 C324 112.9(4) . . ?
C308 C307 C306 119.7(4) . . ?
C308 C307 C324 127.2(4) . . ?
C307 C308 H308 119.3 . . ?
C307 C308 C309 121.3(4) . . ?
C309 C308 H308 119.3 . . ?
C304 C309 H309 119.8 . . ?
C308 C309 C304 120.3(4) . . ?
C308 C309 H309 119.8 . . ?
O205 C310 N205 123.8(3) . . ?
O205 C310 C285 119.0(3) . . ?
N205 C310 C285 117.2(3) . . ?
C312 C311 N205 121.5(3) . . ?
C316 C311 N205 118.9(3) . . ?
C316 C311 C312 119.5(3) . . ?
C311 C312 H312 120.9 . . ?
C313 C312 C311 118.1(3) . . ?
C313 C312 H312 120.9 . . ?
C312 C313 C314 121.4(3) . . ?
C312 C313 C325 125.1(3) . . ?
C312 C313 C725 125.1(3) . . ?
C314 C313 C325 113.5(3) . . ?
C314 C313 C725 113.5(3) . . ?
C313 C314 C324 113.2(3) . . ?
C315 C314 C313 119.4(3) . . ?
C315 C314 C324 127.2(3) . . ?
C314 C315 H315 120.1 . . ?
C316 C315 C314 119.8(3) . . ?
C316 C315 H315 120.1 . . ?
C311 C316 H316 119.3 . . ?
C315 C316 C311 121.5(3) . . ?
C315 C316 H316 119.3 . . ?
C319 C318 C323 122.1(5) . . ?
C319 C318 N206 127.8(6) . . ?
C319 C318 N606 101.1(7) . . ?
C323 C318 N206 109.4(7) . . ?
C323 C318 N606 136.6(8) . . ?
C318 C319 H319 120.2 . . ?
C318 C319 C320 119.6(5) . . ?
C320 C319 H319 120.2 . . ?
C319 C320 C321 118.7(5) . . ?
C319 C320 C325 129.7(5) . . ?
C319 C320 C725 129.7(5) . . ?
C321 C320 C325 111.5(4) . . ?
C321 C320 C725 111.5(4) . . ?
C320 C321 C324 115.1(4) . . ?
C322 C321 C320 121.5(5) . . ?
C322 C321 C324 123.3(4) . . ?
C321 C322 H322 119.5 . . ?
C321 C322 C323 120.9(6) . . ?
C323 C322 H322 119.5 . . ?
C318 C323 H323 121.4 . . ?
C322 C323 C318 117.1(7) . . ?
C322 C323 H323 121.4 . . ?
C307 C324 H324 112.9 . . ?
C314 C324 C307 108.0(3) . . ?
C314 C324 H324 112.9 . . ?
C321 C324 C307 105.8(4) . . ?
C321 C324 C314 103.8(3) . . ?
C321 C324 H324 112.9 . . ?
C203 O208 H20B 109.5 . . ?
C326 O209 H20C 109.5 . . ?
C213 N202 H202 115.8 . . ?
C233 N202 C213 128.4(17) . . ?
C233 N202 H202 115.8 . . ?
C219 N203 H203 113.0 . . ?
C244 N203 C219 134.1(7) . . ?
C244 N203 H203 113.0 . . ?
C318 N206 H20D 109.8 . . ?
C317 N206 C318 140.5(9) . . ?
C317 N206 H20D 109.8 . . ?
C205 C202 C217 105.7(3) . . ?
C211 C202 C205 104.6(2) . . ?
C211 C202 C217 104.6(2) . . ?
C203 C202 C205 117.3(3) . . ?
C203 C202 C211 116.4(3) . . ?
C203 C202 C217 107.1(3) . . ?
O207 C203 O208 122.7(6) . . ?
O207 C203 C202 120.2(5) . . ?
O208 C203 C202 116.4(5) . . ?
O202 C233 N202 118.8(16) . . ?
O202 C233 C234 119.1(12) . . ?
N202 C233 C234 122.1(13) . . ?
C235 C236 C237 120.0 . . ?
C235 C236 C261 120.0(5) . . ?
C237 C236 C261 119.9(5) . . ?
C236 C235 H235 120.0 . . ?
C236 C235 C234 120.0 . . ?
C234 C235 H235 120.0 . . ?
C235 C234 C233 123.1(7) . . ?
C239 C234 C233 116.8(7) . . ?
C239 C234 C235 120.0 . . ?
C234 C239 H239 120.0 . . ?
C234 C239 C238 120.0 . . ?
C238 C239 H239 120.0 . . ?
C239 C238 C240 122.2(5) . . ?
C237 C238 C239 120.0 . . ?
C237 C238 C240 117.7(5) . . ?
C236 C237 H237 120.0 . . ?
C238 C237 C236 120.0 . . ?
C238 C237 H237 120.0 . . ?
C241 C240 C238 107.2(8) . . ?
C242 C240 C238 116.6(9) . . ?
C242 C240 C241 114.3(11) . . ?
C242 C240 C243 102.9(10) . . ?
C243 C240 C238 109.0(7) . . ?
C243 C240 C241 106.1(11) . . ?
C240 C241 H24A 109.5 . . ?
C240 C241 H24B 109.5 . . ?
C240 C241 H24C 109.5 . . ?
H24A C241 H24B 109.5 . . ?
H24A C241 H24C 109.5 . . ?
H24B C241 H24C 109.5 . . ?
C240 C242 H24D 109.5 . . ?
C240 C242 H24E 109.5 . . ?
C240 C242 H24F 109.5 . . ?
H24D C242 H24E 109.5 . . ?
H24D C242 H24F 109.5 . . ?
H24E C242 H24F 109.5 . . ?
C240 C243 H24G 109.5 . . ?
C240 C243 H24H 109.5 . . ?
C240 C243 H24I 109.5 . . ?
H24G C243 H24H 109.5 . . ?
H24G C243 H24I 109.5 . . ?
H24H C243 H24I 109.5 . . ?
O203 C244 C245 117.3(5) . . ?
N203 C244 O203 122.1(6) . . ?
N203 C244 C245 120.5(7) . . ?
C246 C247 C248 120.0 . . ?
C246 C247 C267 119.5(3) . . ?
C248 C247 C267 120.5(3) . . ?
C247 C246 H246 120.0 . . ?
C247 C246 C245 120.0 . . ?
C245 C246 H246 120.0 . . ?
C246 C245 C244 116.0(4) . . ?
C246 C245 C250 120.0 . . ?
C250 C245 C244 123.9(4) . . ?
C245 C250 H250 120.0 . . ?
C249 C250 C245 120.0 . . ?
C249 C250 H250 120.0 . . ?
C250 C249 C651 118.3(6) . . ?
C248 C249 C250 120.0 . . ?
C248 C249 C651 121.7(6) . . ?
C247 C248 H248 120.0 . . ?
C249 C248 C247 120.0 . . ?
C249 C248 H248 120.0 . . ?
C266 C261 C236 117.8(4) . . ?
C266 C261 C262 120.0 . . ?
C262 C261 C236 122.1(4) . . ?
C261 C266 H266 120.0 . . ?
C265 C266 C261 120.0 . . ?
C265 C266 H266 120.0 . . ?
C266 C265 H265 120.0 . . ?
C266 C265 C264 120.0 . . ?
C264 C265 H265 120.0 . . ?
C283 C264 C265 114.5(4) . . ?
C283 C264 C263 125.2(4) . . ?
C263 C264 C265 120.0 . . ?
C264 C263 H263 120.0 . . ?
C262 C263 C264 120.0 . . ?
C262 C263 H263 120.0 . . ?
C261 C262 H262 120.0 . . ?
C263 C262 C261 120.0 . . ?
C263 C262 H262 120.0 . . ?
C272 C267 C247 118.2(4) . . ?
C272 C267 C268 120.0 . . ?
C268 C267 C247 121.2(4) . . ?
C267 C272 H272 120.0 . . ?
C271 C272 C267 120.0 . . ?
C271 C272 H272 120.0 . . ?
C272 C271 H271 120.0 . . ?
C270 C271 C272 120.0 . . ?
C270 C271 H271 120.0 . . ?
C271 C270 C293 119.4(4) . . ?
C269 C270 C271 120.0 . . ?
C269 C270 C293 120.5(4) . . ?
C270 C269 H269 120.0 . . ?
C268 C269 C270 120.0 . . ?
C268 C269 H269 120.0 . . ?
C267 C268 H268 120.0 . . ?
C269 C268 C267 120.0 . . ?
C269 C268 H268 120.0 . . ?
C294 C295 C296 120.0 . . ?
C294 C295 C317 119.5(6) . . ?
C296 C295 C317 120.2(6) . . ?
C295 C294 H294 120.0 . . ?
C293 C294 C295 120.0 . . ?
C293 C294 H294 120.0 . . ?
C294 C293 C270 117.9(4) . . ?
C294 C293 C298 120.0 . . ?
C298 C293 C270 122.0(4) . . ?
C293 C298 H298 120.0 . . ?
C297 C298 C293 120.0 . . ?
C297 C298 H298 120.0 . . ?
C298 C297 C299 122.1(5) . . ?
C296 C297 C298 120.0 . . ?
C296 C297 C299 117.8(5) . . ?
C295 C296 H296 120.0 . . ?
C297 C296 C295 120.0 . . ?
C297 C296 H296 120.0 . . ?
C297 C299 C300 112.3(6) . . ?
C297 C299 C301 110.1(6) . . ?
C297 C299 C302 108.3(9) . . ?
C300 C299 C301 110.1(8) . . ?
C300 C299 C302 104.9(8) . . ?
C301 C299 C302 111.0(10) . . ?
C299 C300 H30A 109.5 . . ?
C299 C300 H30B 109.5 . . ?
C299 C300 H30C 109.5 . . ?
H30A C300 H30B 109.5 . . ?
H30A C300 H30C 109.5 . . ?
H30B C300 H30C 109.5 . . ?
C299 C301 H30D 109.5 . . ?
C299 C301 H30E 109.5 . . ?
C299 C301 H30F 109.5 . . ?
H30D C301 H30E 109.5 . . ?
H30D C301 H30F 109.5 . . ?
H30E C301 H30F 109.5 . . ?
C299 C302 H30G 109.5 . . ?
C299 C302 H30H 109.5 . . ?
C299 C302 H30I 109.5 . . ?
H30G C302 H30H 109.5 . . ?
H30G C302 H30I 109.5 . . ?
H30H C302 H30I 109.5 . . ?
O206 C317 C295 114.9(11) . . ?
N206 C317 O206 121.7(9) . . ?
N206 C317 C295 123.3(10) . . ?
C306 C325 C313 107.8(3) . . ?
C306 C325 C320 104.9(3) . . ?
C306 C325 C326 109.7(4) . . ?
C313 C325 C320 101.9(3) . . ?
C313 C325 C326 107.2(3) . . ?
C320 C325 C326 124.4(4) . . ?
O209 C326 O210 125.0(7) . . ?
O209 C326 C325 116.1(7) . . ?
O210 C326 C325 118.2(5) . . ?
C652 C651 C249 112.1(10) . . ?
C652 C651 C653 105.5(13) . . ?
C653 C651 C249 108.1(10) . . ?
C654 C651 C249 109.0(9) . . ?
C654 C651 C652 103.7(14) . . ?
C654 C651 C653 118.4(13) . . ?
C651 C652 H65A 109.5 . . ?
C651 C652 H65B 109.5 . . ?
C651 C652 H65C 109.5 . . ?
H65A C652 H65B 109.5 . . ?
H65A C652 H65C 109.5 . . ?
H65B C652 H65C 109.5 . . ?
C651 C653 H65D 109.5 . . ?
C651 C653 H65E 109.5 . . ?
C651 C653 H65F 109.5 . . ?
H65D C653 H65E 109.5 . . ?
H65D C653 H65F 109.5 . . ?
H65E C653 H65F 109.5 . . ?
C651 C654 H65G 109.5 . . ?
C651 C654 H65H 109.5 . . ?
C651 C654 H65I 109.5 . . ?
H65G C654 H65H 109.5 . . ?
H65G C654 H65I 109.5 . . ?
H65H C654 H65I 109.5 . . ?
C213 N602 H602 117.9 . . ?
C633 N602 C213 124.2(19) . . ?
C633 N602 H602 117.9 . . ?
C219 N603 H603 114.1 . . ?
C644 N603 C219 131.8(14) . . ?
C644 N603 H603 114.1 . . ?
C318 N606 H606 125.4 . . ?
C717 N606 C318 109.2(11) . . ?
C717 N606 H606 125.4 . . ?
C252 C251 C649 104.6(12) . . ?
C253 C251 C252 118.4(16) . . ?
C253 C251 C254 111.7(15) . . ?
C253 C251 C649 106.5(14) . . ?
C254 C251 C252 110.4(16) . . ?
C254 C251 C649 103.8(13) . . ?
C251 C252 H25A 109.5 . . ?
C251 C252 H25B 109.5 . . ?
C251 C252 H25C 109.5 . . ?
H25A C252 H25B 109.5 . . ?
H25A C252 H25C 109.5 . . ?
H25B C252 H25C 109.5 . . ?
C251 C253 H25D 109.5 . . ?
C251 C253 H25E 109.5 . . ?
C251 C253 H25F 109.5 . . ?
H25D C253 H25E 109.5 . . ?
H25D C253 H25F 109.5 . . ?
H25E C253 H25F 109.5 . . ?
C251 C254 H25G 109.5 . . ?
C251 C254 H25H 109.5 . . ?
C251 C254 H25I 109.5 . . ?
H25G C254 H25H 109.5 . . ?
H25G C254 H25I 109.5 . . ?
H25H C254 H25I 109.5 . . ?
O602 C633 N602 128.6(14) . . ?
O602 C633 C634 121.3(13) . . ?
N602 C633 C634 109.5(14) . . ?
C637 C636 C635 120.0 . . ?
C637 C636 C661 121.9(5) . . ?
C635 C636 C661 117.9(5) . . ?
C636 C637 H637 120.0 . . ?
C636 C637 C638 120.0 . . ?
C638 C637 H637 120.0 . . ?
C637 C638 C640 118.3(5) . . ?
C639 C638 C637 120.0 . . ?
C639 C638 C640 121.7(5) . . ?
C638 C639 H639 120.0 . . ?
C638 C639 C634 120.0 . . ?
C634 C639 H639 120.0 . . ?
C639 C634 C633 117.3(7) . . ?
C635 C634 C633 122.6(7) . . ?
C635 C634 C639 120.0 . . ?
C636 C635 H635 120.0 . . ?
C634 C635 C636 120.0 . . ?
C634 C635 H635 120.0 . . ?
C641 C640 C638 108.3(6) . . ?
C641 C640 C643 104.7(13) . . ?
C642 C640 C638 110.2(9) . . ?
C642 C640 C641 111.3(13) . . ?
C642 C640 C643 108.5(15) . . ?
C643 C640 C638 113.7(11) . . ?
C640 C641 H64A 109.5 . . ?
C640 C641 H64B 109.5 . . ?
C640 C641 H64C 109.5 . . ?
H64A C641 H64B 109.5 . . ?
H64A C641 H64C 109.5 . . ?
H64B C641 H64C 109.5 . . ?
C640 C642 H64D 109.5 . . ?
C640 C642 H64E 109.5 . . ?
C640 C642 H64F 109.5 . . ?
H64D C642 H64E 109.5 . . ?
H64D C642 H64F 109.5 . . ?
H64E C642 H64F 109.5 . . ?
C640 C643 H64G 109.5 . . ?
C640 C643 H64H 109.5 . . ?
C640 C643 H64I 109.5 . . ?
H64G C643 H64H 109.5 . . ?
H64G C643 H64I 109.5 . . ?
H64H C643 H64I 109.5 . . ?
O603 C644 C645 120.0(8) . . ?
N603 C644 O603 140.7(14) . . ?
N603 C644 C645 93.8(10) . . ?
C648 C647 C646 120.0 . . ?
C648 C647 C667 112.6(6) . . ?
C646 C647 C667 127.4(6) . . ?
C647 C648 H648 120.0 . . ?
C647 C648 C649 120.0 . . ?
C649 C648 H648 120.0 . . ?
C648 C649 C251 127.5(8) . . ?
C650 C649 C251 112.5(8) . . ?
C650 C649 C648 120.0 . . ?
C649 C650 H650 120.0 . . ?
C645 C650 C649 120.0 . . ?
C645 C650 H650 120.0 . . ?
C650 C645 C644 102.7(6) . . ?
C650 C645 C646 120.0 . . ?
C646 C645 C644 136.4(7) . . ?
C647 C646 H646 120.0 . . ?
C645 C646 C647 120.0 . . ?
C645 C646 H646 120.0 . . ?
C666 C661 C636 118.3(5) . . ?
C666 C661 C662 120.0 . . ?
C662 C661 C636 121.7(5) . . ?
C661 C666 H666 120.0 . . ?
C665 C666 C661 120.0 . . ?
C665 C666 H666 120.0 . . ?
C666 C665 H665 120.0 . . ?
C666 C665 C664 120.0 . . ?
C664 C665 H665 120.0 . . ?
C665 C664 C283 120.3(4) . . ?
C665 C664 C663 120.0 . . ?
C663 C664 C283 118.9(4) . . ?
C664 C663 H663 120.0 . . ?
C662 C663 C664 120.0 . . ?
C662 C663 H663 120.0 . . ?
C661 C662 H662 120.0 . . ?
C663 C662 C661 120.0 . . ?
C663 C662 H662 120.0 . . ?
C668 C667 C647 118.2(5) . . ?
C668 C667 C672 120.0 . . ?
C672 C667 C647 121.8(5) . . ?
C667 C668 H668 120.0 . . ?
C667 C668 C669 120.0 . . ?
C669 C668 H668 120.0 . . ?
C668 C669 H669 120.0 . . ?
C670 C669 C668 120.0 . . ?
C670 C669 H669 120.0 . . ?
C669 C670 C671 120.0 . . ?
C669 C670 C693 120.5(5) . . ?
C671 C670 C693 119.5(5) . . ?
C670 C671 H671 120.0 . . ?
C672 C671 C670 120.0 . . ?
C672 C671 H671 120.0 . . ?
C667 C672 H672 120.0 . . ?
C671 C672 C667 120.0 . . ?
C671 C672 H672 120.0 . . ?
C694 C695 C696 120.0 . . ?
C694 C695 C717 113.6(10) . . ?
C696 C695 C717 126.4(10) . . ?
C695 C694 H694 120.0 . . ?
C695 C694 C693 120.0 . . ?
C693 C694 H694 120.0 . . ?
C694 C693 C670 121.0(6) . . ?
C698 C693 C670 118.9(6) . . ?
C698 C693 C694 120.0 . . ?
C693 C698 H698 120.0 . . ?
C693 C698 C697 120.0 . . ?
C697 C698 H698 120.0 . . ?
C698 C697 C699 121.2(9) . . ?
C696 C697 C698 120.0 . . ?
C696 C697 C699 117.9(9) . . ?
C695 C696 H696 120.0 . . ?
C697 C696 C695 120.0 . . ?
C697 C696 H696 120.0 . . ?
C697 C699 C700 110.6(11) . . ?
C697 C699 C701 111.3(11) . . ?
C697 C699 C702 135.4(13) . . ?
C700 C699 C701 102.4(14) . . ?
C700 C699 C702 103.0(12) . . ?
C701 C699 C702 88.2(11) . . ?
C699 C700 H70A 109.5 . . ?
C699 C700 H70B 109.5 . . ?
C699 C700 H70C 109.5 . . ?
H70A C700 H70B 109.5 . . ?
H70A C700 H70C 109.5 . . ?
H70B C700 H70C 109.5 . . ?
C699 C701 H70D 109.5 . . ?
C699 C701 H70E 109.5 . . ?
C699 C701 H70F 109.5 . . ?
H70D C701 H70E 109.5 . . ?
H70D C701 H70F 109.5 . . ?
H70E C701 H70F 109.5 . . ?
C699 C702 H70G 109.5 . . ?
C699 C702 H70H 109.5 . . ?
C699 C702 H70I 109.5 . . ?
H70G C702 H70H 109.5 . . ?
H70G C702 H70I 109.5 . . ?
H70H C702 H70I 109.5 . . ?
O606 C717 N606 121.3(12) . . ?
O606 C717 C695 112.6(15) . . ?
N606 C717 C695 124.0(12) . . ?
C603 O608 H608 109.5 . . ?
C726 O609 H609 109.5 . . ?
C205 C602 C217 105.7(3) . . ?
C211 C602 C205 104.6(2) . . ?
C211 C602 C217 104.6(2) . . ?
C603 C602 C205 106.6(7) . . ?
C603 C602 C211 109.6(7) . . ?
C603 C602 C217 124.3(5) . . ?
O607 C603 O608 121.3(15) . . ?
O607 C603 C602 117.8(12) . . ?
O608 C603 C602 120.9(11) . . ?
C306 C725 C313 107.8(3) . . ?
C306 C725 C320 104.9(3) . . ?
C313 C725 C320 101.9(3) . . ?
C726 C725 C306 126.5(7) . . ?
C726 C725 C313 119.1(6) . . ?
C726 C725 C320 89.9(7) . . ?
O609 C726 C725 118.5(11) . . ?
O610 C726 O609 117.3(15) . . ?
O610 C726 C725 122.9(13) . . ?

loop_
_geom_bond_atom_site_label_1
_geom_bond_atom_site_label_2
_geom_bond_distance
_geom_bond_site_symmetry_2
_geom_bond_publ_flag
O1 C22 1.235(4) . ?
O2 C33 1.224(5) . ?
O3 C44 1.214(4) . ?
O4 C79 1.226(4) . ?
O5 C90 1.232(5) . ?
O6 C101 1.224(4) . ?
N1 H1 0.8800 . ?
N1 C7 1.416(4) . ?
N1 C22 1.352(4) . ?
N2 H2 0.8800 . ?
N2 C13 1.426(4) . ?
N2 C33 1.340(5) . ?
N3 H3 0.8800 . ?
N3 C19 1.405(4) . ?
N3 C44 1.370(4) . ?
N4 H4 0.8800 . ?
N4 C79 1.349(4) . ?
N4 C106 1.431(4) . ?
N5 H5 0.8800 . ?
N5 C90 1.374(5) . ?
N5 C112 1.423(5) . ?
N6 H6 0.8800 . ?
N6 C101 1.362(4) . ?
N6 C118 1.424(4) . ?
C1 H1A 1.0000 . ?
C1 C4 1.505(5) . ?
C1 C10 1.521(4) . ?
C1 C16 1.521(5) . ?
C4 C5 1.409(4) . ?
C4 C9 1.370(5) . ?
C5 C6 1.390(5) . ?
C5 C2 1.540(5) . ?
C5 C2B 1.540(5) . ?
C6 H6A 0.9500 . ?
C6 C7 1.398(5) . ?
C7 C8 1.409(4) . ?
C8 H8 0.9500 . ?
C8 C9 1.382(5) . ?
C9 H9 0.9500 . ?
C10 C11 1.378(5) . ?
C10 C15 1.386(5) . ?
C11 C12 1.406(4) . ?
C11 C2 1.565(5) . ?
C11 C2B 1.565(5) . ?
C12 H12 0.9500 . ?
C12 C13 1.396(5) . ?
C13 C14 1.377(5) . ?
C14 H14 0.9500 . ?
C14 C15 1.390(5) . ?
C15 H15 0.9500 . ?
C16 C17 1.396(4) . ?
C16 C21 1.396(4) . ?
C17 C18 1.381(4) . ?
C17 C2 1.559(4) . ?
C17 C2B 1.559(4) . ?
C18 H18 0.9500 . ?
C18 C19 1.398(4) . ?
C19 C20 1.381(4) . ?
C20 H20 0.9500 . ?
C20 C21 1.386(5) . ?
C21 H21 0.9500 . ?
C22 C23 1.498(5) . ?
C23 C24 1.403(4) . ?
C23 C28 1.398(5) . ?
C24 H24 0.9500 . ?
C24 C25 1.395(5) . ?
C25 C26 1.387(5) . ?
C25 C55 1.489(4) . ?
C26 H26 0.9500 . ?
C26 C27 1.382(5) . ?
C27 C28 1.377(5) . ?
C27 C29 1.544(5) . ?
C28 H28 0.9500 . ?
C29 C30 1.512(6) . ?
C29 C31 1.525(6) . ?
C29 C32 1.534(6) . ?
C30 H30J 0.9800 . ?
C30 H30K 0.9800 . ?
C30 H30L 0.9800 . ?
C31 H31A 0.9800 . ?
C31 H31B 0.9800 . ?
C31 H31C 0.9800 . ?
C32 H32A 0.9800 . ?
C32 H32B 0.9800 . ?
C32 H32C 0.9800 . ?
C33 C34 1.486(5) . ?
C34 C35 1.404(5) . ?
C34 C39 1.406(6) . ?
C35 H35 0.9500 . ?
C35 C36 1.391(5) . ?
C36 C37 1.385(6) . ?
C36 C61 1.512(5) . ?
C36 C61B 1.534(6) . ?
C37 H37 0.9500 . ?
C37 C38 1.419(6) . ?
C38 C39 1.412(5) . ?
C38 C40 1.538(6) . ?
C39 H39 0.9500 . ?
C40 C41 1.501(6) . ?
C40 C42 1.515(7) . ?
C40 C43 1.507(6) . ?
C41 H41A 0.9800 . ?
C41 H41B 0.9800 . ?
C41 H41C 0.9800 . ?
C42 H42A 0.9800 . ?
C42 H42B 0.9800 . ?
C42 H42C 0.9800 . ?
C43 H43A 0.9800 . ?
C43 H43B 0.9800 . ?
C43 H43C 0.9800 . ?
C44 C45 1.437(5) . ?
C44 C45B 1.564(7) . ?
C55 C56 1.415(5) . ?
C55 C60 1.358(5) . ?
C56 H56 0.9500 . ?
C56 C57 1.366(5) . ?
C57 H57 0.9500 . ?
C57 C58 1.383(5) . ?
C58 C59 1.395(5) . ?
C58 C73 1.482(4) . ?
C59 H59 0.9500 . ?
C59 C60 1.385(5) . ?
C60 H60 0.9500 . ?
C73 C74 1.390(5) . ?
C73 C78 1.391(4) . ?
C74 H74 0.9500 . ?
C74 C75 1.390(5) . ?
C75 C76 1.366(6) . ?
C75 C80 1.612(15) . ?
C75 C80B 1.547(15) . ?
C76 H76 0.9500 . ?
C76 C77 1.383(5) . ?
C77 C78 1.370(4) . ?
C77 C79 1.506(4) . ?
C78 H78 0.9500 . ?
C84 C85 1.397(6) . ?
C84 C89 1.400(5) . ?
C84 C64 1.500(5) . ?
C84 C64B 1.494(7) . ?
C85 H85 0.9500 . ?
C85 C86 1.398(6) . ?
C86 C87 1.399(5) . ?
C86 C90 1.471(6) . ?
C87 H87 0.9500 . ?
C87 C88 1.367(5) . ?
C88 C89 1.381(6) . ?
C88 C91 1.546(5) . ?
C89 H89 0.9500 . ?
C91 C92 1.516(7) . ?
C91 C93 1.515(6) . ?
C91 C94 1.517(7) . ?
C92 H92A 0.9800 . ?
C92 H92B 0.9800 . ?
C92 H92C 0.9800 . ?
C93 H93A 0.9800 . ?
C93 H93B 0.9800 . ?
C93 H93C 0.9800 . ?
C94 H94A 0.9800 . ?
C94 H94B 0.9800 . ?
C94 H94C 0.9800 . ?
C95 C96 1.385(5) . ?
C95 C100 1.381(6) . ?
C95 C70B 1.559(5) . ?
C95 C70 1.493(5) . ?
C96 H96 0.9500 . ?
C96 C97 1.402(5) . ?
C97 C98 1.399(5) . ?
C97 C101 1.501(5) . ?
C98 H98 0.9500 . ?
C98 C99 1.391(5) . ?
C99 C100 1.399(6) . ?
C99 C102 1.529(5) . ?
C100 H100 0.9500 . ?
C102 C103 1.526(6) . ?
C102 C104 1.571(8) . ?
C102 C105 1.487(9) . ?
C103 H10A 0.9800 . ?
C103 H10B 0.9800 . ?
C103 H10C 0.9800 . ?
C104 H10D 0.9800 . ?
C104 H10E 0.9800 . ?
C104 H10F 0.9800 . ?
C105 H10G 0.9800 . ?
C105 H10H 0.9800 . ?
C105 H10I 0.9800 . ?
C106 C107 1.401(5) . ?
C106 C111 1.391(4) . ?
C107 H107 0.9500 . ?
C107 C108 1.387(5) . ?
C108 H108 0.9500 . ?
C108 C109 1.386(5) . ?
C109 C110 1.391(4) . ?
C109 C124 1.507(4) . ?
C110 C111 1.389(4) . ?
C110 C425 1.544(4) . ?
C110 C125 1.544(4) . ?
C110 C525 1.544(4) . ?
C111 H111 0.9500 . ?
C112 C113 1.377(6) . ?
C112 C117 1.398(5) . ?
C113 H113 0.9500 . ?
C113 C114 1.386(6) . ?
C114 H114 0.9500 . ?
C114 C115 1.390(4) . ?
C115 C116 1.387(4) . ?
C115 C124 1.520(5) . ?
C116 C117 1.383(5) . ?
C116 C425 1.552(4) . ?
C116 C125 1.552(4) . ?
C116 C525 1.552(4) . ?
C117 H117 0.9500 . ?
C118 C119 1.406(4) . ?
C118 C123 1.374(5) . ?
C119 H119 0.9500 . ?
C119 C120 1.374(4) . ?
C120 C121 1.400(4) . ?
C120 C425 1.563(4) . ?
C120 C125 1.563(4) . ?
C120 C525 1.563(4) . ?
C121 C122 1.398(5) . ?
C121 C124 1.496(4) . ?
C122 H122 0.9500 . ?
C122 C123 1.395(5) . ?
C123 H123 0.9500 . ?
C124 H124 1.0000 . ?
O7 C3 1.223(5) . ?
O8 H8A 0.8400 . ?
O8 C3 1.250(5) . ?
O9B C2E 1.251(12) . ?
O10B H10J 0.8400 . ?
O10B C2E 1.265(12) . ?
C2 C3 1.529(5) . ?
C2E C425 1.543(14) . ?
C47 C46 1.3900 . ?
C47 C48 1.3900 . ?
C47 C67B 1.497(5) . ?
C46 H46 0.9500 . ?
C46 C45 1.3900 . ?
C45 C50 1.3900 . ?
C50 H50 0.9500 . ?
C50 C49 1.3900 . ?
C49 C48 1.3900 . ?
C49 C51 1.619(10) . ?
C48 H48 0.9500 . ?
C51 C52 1.481(18) . ?
C51 C53 1.449(19) . ?
C51 C54 1.406(18) . ?
C52 H52A 0.9800 . ?
C52 H52B 0.9800 . ?
C52 H52C 0.9800 . ?
C53 H53A 0.9800 . ?
C53 H53B 0.9800 . ?
C53 H53C 0.9800 . ?
C54 H54A 0.9800 . ?
C54 H54B 0.9800 . ?
C54 H54C 0.9800 . ?
C64 C65 1.3900 . ?
C64 C63 1.3900 . ?
C65 H65 0.9500 . ?
C65 C66 1.3900 . ?
C66 H66 0.9500 . ?
C66 C61 1.3900 . ?
C61 C62 1.3900 . ?
C62 H62 0.9500 . ?
C62 C63 1.3900 . ?
C63 H63 0.9500 . ?
C67B C68B 1.3900 . ?
C67B C72B 1.3900 . ?
C68B H68B 0.9500 . ?
C68B C69B 1.3900 . ?
C69B H69B 0.9500 . ?
C69B C70B 1.3900 . ?
C70B C71B 1.3900 . ?
C71B H71B 0.9500 . ?
C71B C72B 1.3900 . ?
C72B H72B 0.9500 . ?
C80 C81 1.44(2) . ?
C80 C82 1.510(17) . ?
C80 C83 1.568(17) . ?
C81 H81A 0.9800 . ?
C81 H81B 0.9800 . ?
C81 H81C 0.9800 . ?
C82 H82A 0.9800 . ?
C82 H82B 0.9800 . ?
C82 H82C 0.9800 . ?
C83 H83A 0.9800 . ?
C83 H83B 0.9800 . ?
C83 H83C 0.9800 . ?
O7B C131 1.255(13) . ?
O8B H8B 0.8400 . ?
O8B C131 1.252(14) . ?
O9 H9A 0.8400 . ?
O9 C126 1.237(12) . ?
O10 C126 1.237(12) . ?
C2B C131 1.510(17) . ?
C47B C46B 1.3900 . ?
C47B C48B 1.3900 . ?
C47B C67 1.563(7) . ?
C46B H46B 0.9500 . ?
C46B C45B 1.3900 . ?
C45B C50B 1.3900 . ?
C50B H50B 0.9500 . ?
C50B C49B 1.3900 . ?
C49B C48B 1.3900 . ?
C49B C51B 1.492(11) . ?
C48B H48B 0.9500 . ?
C51B C52B 1.465(13) . ?
C51B C53B 1.499(14) . ?
C51B C54B 1.486(12) . ?
C52B H52D 0.9800 . ?
C52B H52E 0.9800 . ?
C52B H52F 0.9800 . ?
C53B H53D 0.9800 . ?
C53B H53E 0.9800 . ?
C53B H53F 0.9800 . ?
C54B H54D 0.9800 . ?
C54B H54E 0.9800 . ?
C54B H54F 0.9800 . ?
C64B C63B 1.3900 . ?
C64B C65B 1.3900 . ?
C63B H63B 0.9500 . ?
C63B C62B 1.3900 . ?
C62B H62B 0.9500 . ?
C62B C61B 1.3900 . ?
C61B C66B 1.3900 . ?
C66B H66B 0.9500 . ?
C66B C65B 1.3900 . ?
C65B H65J 0.9500 . ?
C67 C72 1.3900 . ?
C67 C68 1.3900 . ?
C72 H72 0.9500 . ?
C72 C71 1.3900 . ?
C71 H71 0.9500 . ?
C71 C70 1.3900 . ?
C70 C69 1.3900 . ?
C69 H69 0.9500 . ?
C69 C68 1.3900 . ?
C68 H68 0.9500 . ?
C80B C81B 1.44(2) . ?
C80B C82B 1.50(2) . ?
C80B C83B 1.506(17) . ?
C81B H81D 0.9800 . ?
C81B H81E 0.9800 . ?
C81B H81F 0.9800 . ?
C82B H82D 0.9800 . ?
C82B H82E 0.9800 . ?
C82B H82F 0.9800 . ?
C83B H83D 0.9800 . ?
C83B H83E 0.9800 . ?
C83B H83F 0.9800 . ?
C125 C126 1.520(13) . ?
O9C H9C 0.8400 . ?
O9C C2I 1.245(12) . ?
O10C C2I 1.240(12) . ?
C2I C525 1.527(15) . ?
O201 C222 1.214(4) . ?
O204 C303 1.240(5) . ?
O205 C310 1.262(5) . ?
N201 H201 0.8800 . ?
N201 C207 1.433(4) . ?
N201 C222 1.345(4) . ?
N204 H204 0.8800 . ?
N204 C303 1.372(6) . ?
N204 C304 1.395(6) . ?
N205 H205 0.8800 . ?
N205 C310 1.327(5) . ?
N205 C311 1.417(4) . ?
C201 H20A 1.0000 . ?
C201 C204 1.513(5) . ?
C201 C210 1.520(5) . ?
C201 C216 1.510(5) . ?
C204 C205 1.395(5) . ?
C204 C209 1.382(5) . ?
C205 C206 1.387(4) . ?
C205 C202 1.546(4) . ?
C205 C602 1.546(4) . ?
C206 H206 0.9500 . ?
C206 C207 1.426(4) . ?
C207 C208 1.365(4) . ?
C208 H208 0.9500 . ?
C208 C209 1.380(5) . ?
C209 H209 0.9500 . ?
C210 C211 1.407(5) . ?
C210 C215 1.384(5) . ?
C211 C212 1.389(5) . ?
C211 C202 1.544(4) . ?
C211 C602 1.544(4) . ?
C212 H212 0.9500 . ?
C212 C213 1.399(5) . ?
C213 C214 1.421(6) . ?
C213 N202 1.46(3) . ?
C213 N602 1.39(2) . ?
C214 H214 0.9500 . ?
C214 C215 1.378(6) . ?
C215 H215 0.9500 . ?
C216 C217 1.391(5) . ?
C216 C221 1.371(5) . ?
C217 C218 1.391(4) . ?
C217 C202 1.564(5) . ?
C217 C602 1.564(5) . ?
C218 H218 0.9500 . ?
C218 C219 1.391(5) . ?
C219 C220 1.391(5) . ?
C219 N203 1.419(8) . ?
C219 N603 1.513(11) . ?
C220 H220 0.9500 . ?
C220 C221 1.386(5) . ?
C221 H221 0.9500 . ?
C222 C223 1.513(5) . ?
C223 C224 1.397(5) . ?
C223 C228 1.370(5) . ?
C224 H224 0.9500 . ?
C224 C225 1.400(5) . ?
C225 C226 1.405(6) . ?
C225 C255 1.450(6) . ?
C226 H226 0.9500 . ?
C226 C227 1.324(7) . ?
C227 C228 1.416(6) . ?
C227 C229 1.552(8) . ?
C228 H228 0.9500 . ?
C229 C230 1.548(9) . ?
C229 C231 1.503(10) . ?
C229 C232 1.526(11) . ?
C230 H23A 0.9800 . ?
C230 H23B 0.9800 . ?
C230 H23C 0.9800 . ?
C231 H23D 0.9800 . ?
C231 H23E 0.9800 . ?
C231 H23F 0.9800 . ?
C232 H23G 0.9800 . ?
C232 H23H 0.9800 . ?
C232 H23I 0.9800 . ?
C255 C256 1.391(5) . ?
C255 C260 1.420(6) . ?
C256 H256 0.9500 . ?
C256 C257 1.382(7) . ?
C257 H257 0.9500 . ?
C257 C258 1.403(7) . ?
C258 C259 1.408(5) . ?
C258 C273 1.441(6) . ?
C259 H259 0.9500 . ?
C259 C260 1.369(6) . ?
C260 H260 0.9500 . ?
C273 C274 1.400(6) . ?
C273 C278 1.412(5) . ?
C274 H274 0.9500 . ?
C274 C275 1.380(6) . ?
C275 C276 1.394(5) . ?
C275 C303 1.459(7) . ?
C276 H276 0.9500 . ?
C276 C277 1.361(7) . ?
C277 C278 1.379(7) . ?
C277 C279 1.532(6) . ?
C278 H278 0.9500 . ?
C279 C280 1.571(11) . ?
C279 C281 1.564(8) . ?
C279 C282 1.516(9) . ?
C280 H28A 0.9800 . ?
C280 H28B 0.9800 . ?
C280 H28C 0.9800 . ?
C281 H28D 0.9800 . ?
C281 H28E 0.9800 . ?
C281 H28F 0.9800 . ?
C282 H28G 0.9800 . ?
C282 H28H 0.9800 . ?
C282 H28I 0.9800 . ?
C283 C284 1.423(6) . ?
C283 C288 1.372(8) . ?
C283 C264 1.372(6) . ?
C283 C664 1.692(7) . ?
C284 H284 0.9500 . ?
C284 C285 1.380(6) . ?
C285 C286 1.369(6) . ?
C285 C310 1.493(5) . ?
C286 H286 0.9500 . ?
C286 C287 1.391(6) . ?
C287 C288 1.390(8) . ?
C287 C289 1.584(8) . ?
C288 H288 0.9500 . ?
C289 C290 1.498(8) . ?
C289 C291 1.584(9) . ?
C289 C292 1.433(10) . ?
C290 H29A 0.9800 . ?
C290 H29B 0.9800 . ?
C290 H29C 0.9800 . ?
C291 H29D 0.9800 . ?
C291 H29E 0.9800 . ?
C291 H29F 0.9800 . ?
C292 H29G 0.9800 . ?
C292 H29H 0.9800 . ?
C292 H29I 0.9800 . ?
C304 C305 1.414(6) . ?
C304 C309 1.394(6) . ?
C305 H305 0.9500 . ?
C305 C306 1.375(6) . ?
C306 C307 1.419(5) . ?
C306 C325 1.516(6) . ?
C306 C725 1.516(6) . ?
C307 C308 1.373(6) . ?
C307 C324 1.527(6) . ?
C308 H308 0.9500 . ?
C308 C309 1.384(7) . ?
C309 H309 0.9500 . ?
C311 C312 1.411(5) . ?
C311 C316 1.383(5) . ?
C312 H312 0.9500 . ?
C312 C313 1.381(5) . ?
C313 C314 1.399(5) . ?
C313 C325 1.559(5) . ?
C313 C725 1.559(5) . ?
C314 C315 1.376(5) . ?
C314 C324 1.516(5) . ?
C315 H315 0.9500 . ?
C315 C316 1.371(5) . ?
C316 H316 0.9500 . ?
C318 C319 1.373(10) . ?
C318 C323 1.419(10) . ?
C318 N206 1.499(10) . ?
C318 N606 1.496(11) . ?
C319 H319 0.9500 . ?
C319 C320 1.375(7) . ?
C320 C321 1.404(6) . ?
C320 C325 1.570(7) . ?
C320 C725 1.570(7) . ?
C321 C322 1.365(8) . ?
C321 C324 1.499(6) . ?
C322 H322 0.9500 . ?
C322 C323 1.378(8) . ?
C323 H323 0.9500 . ?
C324 H324 1.0000 . ?
O202 C233 1.217(14) . ?
O203 C244 1.305(9) . ?
O206 C317 1.313(14) . ?
O207 C203 1.221(7) . ?
O208 H20B 0.8400 . ?
O208 C203 1.253(7) . ?
O209 H20C 0.8400 . ?
O209 C326 1.209(7) . ?
O210 C326 1.214(7) . ?
N202 H202 0.8800 . ?
N202 C233 1.44(3) . ?
N203 H203 0.8800 . ?
N203 C244 1.209(11) . ?
N206 H20D 0.8800 . ?
N206 C317 1.296(15) . ?
C202 C203 1.534(7) . ?
C233 C234 1.519(14) . ?
C236 C235 1.3900 . ?
C236 C237 1.3900 . ?
C236 C261 1.463(7) . ?
C235 H235 0.9500 . ?
C235 C234 1.3900 . ?
C234 C239 1.3900 . ?
C239 H239 0.9500 . ?
C239 C238 1.3900 . ?
C238 C237 1.3900 . ?
C238 C240 1.605(10) . ?
C237 H237 0.9500 . ?
C240 C241 1.526(14) . ?
C240 C242 1.478(14) . ?
C240 C243 1.523(14) . ?
C241 H24A 0.9800 . ?
C241 H24B 0.9800 . ?
C241 H24C 0.9800 . ?
C242 H24D 0.9800 . ?
C242 H24E 0.9800 . ?
C242 H24F 0.9800 . ?
C243 H24G 0.9800 . ?
C243 H24H 0.9800 . ?
C243 H24I 0.9800 . ?
C244 C245 1.578(7) . ?
C247 C246 1.3900 . ?
C247 C248 1.3900 . ?
C247 C267 1.555(5) . ?
C246 H246 0.9500 . ?
C246 C245 1.3900 . ?
C245 C250 1.3900 . ?
C250 H250 0.9500 . ?
C250 C249 1.3900 . ?
C249 C248 1.3900 . ?
C249 C651 1.585(11) . ?
C248 H248 0.9500 . ?
C261 C266 1.3900 . ?
C261 C262 1.3900 . ?
C266 H266 0.9500 . ?
C266 C265 1.3900 . ?
C265 H265 0.9500 . ?
C265 C264 1.3900 . ?
C264 C263 1.3900 . ?
C263 H263 0.9500 . ?
C263 C262 1.3900 . ?
C262 H262 0.9500 . ?
C267 C272 1.3900 . ?
C267 C268 1.3900 . ?
C272 H272 0.9500 . ?
C272 C271 1.3900 . ?
C271 H271 0.9500 . ?
C271 C270 1.3900 . ?
C270 C269 1.3900 . ?
C270 C293 1.540(5) . ?
C269 H269 0.9500 . ?
C269 C268 1.3900 . ?
C268 H268 0.9500 . ?
C295 C294 1.3900 . ?
C295 C296 1.3900 . ?
C295 C317 1.485(10) . ?
C294 H294 0.9500 . ?
C294 C293 1.3900 . ?
C293 C298 1.3900 . ?
C298 H298 0.9500 . ?
C298 C297 1.3900 . ?
C297 C296 1.3900 . ?
C297 C299 1.526(9) . ?
C296 H296 0.9500 . ?
C299 C300 1.543(10) . ?
C299 C301 1.556(11) . ?
C299 C302 1.605(12) . ?
C300 H30A 0.9800 . ?
C300 H30B 0.9800 . ?
C300 H30C 0.9800 . ?
C301 H30D 0.9800 . ?
C301 H30E 0.9800 . ?
C301 H30F 0.9800 . ?
C302 H30G 0.9800 . ?
C302 H30H 0.9800 . ?
C302 H30I 0.9800 . ?
C325 C326 1.605(7) . ?
C651 C652 1.464(18) . ?
C651 C653 1.467(16) . ?
C651 C654 1.432(18) . ?
C652 H65A 0.9800 . ?
C652 H65B 0.9800 . ?
C652 H65C 0.9800 . ?
C653 H65D 0.9800 . ?
C653 H65E 0.9800 . ?
C653 H65F 0.9800 . ?
C654 H65G 0.9800 . ?
C654 H65H 0.9800 . ?
C654 H65I 0.9800 . ?
O602 C633 1.223(15) . ?
O603 C644 1.494(11) . ?
O606 C717 1.299(16) . ?
N602 H602 0.8800 . ?
N602 C633 1.33(3) . ?
N603 H603 0.8800 . ?
N603 C644 1.307(16) . ?
N606 H606 0.8800 . ?
N606 C717 1.326(16) . ?
C251 C252 1.52(2) . ?
C251 C253 1.38(2) . ?
C251 C254 1.39(2) . ?
C251 C649 1.598(17) . ?
C252 H25A 0.9800 . ?
C252 H25B 0.9800 . ?
C252 H25C 0.9800 . ?
C253 H25D 0.9800 . ?
C253 H25E 0.9800 . ?
C253 H25F 0.9800 . ?
C254 H25G 0.9800 . ?
C254 H25H 0.9800 . ?
C254 H25I 0.9800 . ?
C633 C634 1.495(12) . ?
C636 C637 1.3900 . ?
C636 C635 1.3900 . ?
C636 C661 1.545(7) . ?
C637 H637 0.9500 . ?
C637 C638 1.3900 . ?
C638 C639 1.3900 . ?
C638 C640 1.537(7) . ?
C639 H639 0.9500 . ?
C639 C634 1.3900 . ?
C634 C635 1.3900 . ?
C635 H635 0.9500 . ?
C640 C641 1.450(11) . ?
C640 C642 1.404(16) . ?
C640 C643 1.498(17) . ?
C641 H64A 0.9800 . ?
C641 H64B 0.9800 . ?
C641 H64C 0.9800 . ?
C642 H64D 0.9800 . ?
C642 H64E 0.9800 . ?
C642 H64F 0.9800 . ?
C643 H64G 0.9800 . ?
C643 H64H 0.9800 . ?
C643 H64I 0.9800 . ?
C644 C645 1.854(13) . ?
C647 C648 1.3900 . ?
C647 C646 1.3900 . ?
C647 C667 1.669(9) . ?
C648 H648 0.9500 . ?
C648 C649 1.3900 . ?
C649 C650 1.3900 . ?
C650 H650 0.9500 . ?
C650 C645 1.3900 . ?
C645 C646 1.3900 . ?
C646 H646 0.9500 . ?
C661 C666 1.3900 . ?
C661 C662 1.3900 . ?
C666 H666 0.9500 . ?
C666 C665 1.3900 . ?
C665 H665 0.9500 . ?
C665 C664 1.3900 . ?
C664 C663 1.3900 . ?
C663 H663 0.9500 . ?
C663 C662 1.3900 . ?
C662 H662 0.9500 . ?
C667 C668 1.3900 . ?
C667 C672 1.3900 . ?
C668 H668 0.9500 . ?
C668 C669 1.3900 . ?
C669 H669 0.9500 . ?
C669 C670 1.3900 . ?
C670 C671 1.3900 . ?
C670 C693 1.577(10) . ?
C671 H671 0.9500 . ?
C671 C672 1.3900 . ?
C672 H672 0.9500 . ?
C695 C694 1.3900 . ?
C695 C696 1.3900 . ?
C695 C717 1.466(12) . ?
C694 H694 0.9500 . ?
C694 C693 1.3900 . ?
C693 C698 1.3900 . ?
C698 H698 0.9500 . ?
C698 C697 1.3900 . ?
C697 C696 1.3900 . ?
C697 C699 1.487(14) . ?
C696 H696 0.9500 . ?
C699 C700 1.579(16) . ?
C699 C701 1.604(15) . ?
C699 C702 1.625(15) . ?
C700 H70A 0.9800 . ?
C700 H70B 0.9800 . ?
C700 H70C 0.9800 . ?
C701 H70D 0.9800 . ?
C701 H70E 0.9800 . ?
C701 H70F 0.9800 . ?
C702 H70G 0.9800 . ?
C702 H70H 0.9800 . ?
C702 H70I 0.9800 . ?
O607 C603 1.225(12) . ?
O608 H608 0.8400 . ?
O608 C603 1.242(12) . ?
O609 H609 0.8400 . ?
O609 C726 1.260(12) . ?
O610 C726 1.257(12) . ?
C602 C603 1.502(15) . ?
C725 C726 1.507(13) . ?

loop_
_geom_torsion_atom_site_label_1
_geom_torsion_atom_site_label_2
_geom_torsion_atom_site_label_3
_geom_torsion_atom_site_label_4
_geom_torsion
_geom_torsion_site_symmetry_1
_geom_torsion_site_symmetry_2
_geom_torsion_site_symmetry_3
_geom_torsion_site_symmetry_4
_geom_torsion_publ_flag
O1 C22 C23 C24 -170.3(3) . . . . ?
O1 C22 C23 C28 9.2(4) . . . . ?
O2 C33 C34 C35 -2.4(6) . . . . ?
O2 C33 C34 C39 -179.5(5) . . . . ?
O3 C44 C45 C46 -174.0(3) . . . . ?
O3 C44 C45 C50 5.1(5) . . . . ?
O3 C44 C45B C46B -170.5(5) . . . . ?
O3 C44 C45B C50B 16.2(7) . . . . ?
N1 C7 C8 C9 -176.6(3) . . . . ?
N1 C22 C23 C24 10.9(4) . . . . ?
N1 C22 C23 C28 -169.5(3) . . . . ?
N2 C13 C14 C15 175.8(4) . . . . ?
N2 C33 C34 C35 178.6(3) . . . . ?
N2 C33 C34 C39 1.4(5) . . . . ?
N3 C19 C20 C21 -179.9(3) . . . . ?
N3 C44 C45 C46 13.6(6) . . . . ?
N3 C44 C45 C50 -167.3(3) . . . . ?
N3 C44 C45B C46B -1.7(9) . . . . ?
N3 C44 C45B C50B -175.1(4) . . . . ?
N4 C106 C107 C108 176.1(4) . . . . ?
N4 C106 C111 C110 -176.7(3) . . . . ?
N5 C112 C113 C114 -179.4(4) . . . . ?
N5 C112 C117 C116 178.5(3) . . . . ?
N6 C118 C119 C120 -178.8(3) . . . . ?
N6 C118 C123 C122 179.7(3) . . . . ?
C1 C4 C5 C6 -173.0(3) . . . . ?
C1 C4 C5 C2 1.7(4) . . . . ?
C1 C4 C5 C2B 1.7(4) . . . . ?
C1 C4 C9 C8 174.5(3) . . . . ?
C1 C10 C11 C12 173.6(3) . . . . ?
C1 C10 C11 C2 -2.7(5) . . . . ?
C1 C10 C11 C2B -2.7(5) . . . . ?
C1 C10 C15 C14 -173.1(4) . . . . ?
C1 C16 C17 C18 179.0(3) . . . . ?
C1 C16 C17 C2 0.5(4) . . . . ?
C1 C16 C17 C2B 0.5(4) . . . . ?
C1 C16 C21 C20 179.2(3) . . . . ?
C4 C1 C10 C11 57.0(4) . . . . ?
C4 C1 C10 C15 -129.5(4) . . . . ?
C4 C1 C16 C17 -57.0(3) . . . . ?
C4 C1 C16 C21 125.3(3) . . . . ?
C4 C5 C6 C7 -2.0(4) . . . . ?
C4 C5 C2 C11 51.4(3) . . . . ?
C4 C5 C2 C17 -57.3(3) . . . . ?
C4 C5 C2 C3 171.8(3) . . . . ?
C4 C5 C2B C11 51.4(3) . . . . ?
C4 C5 C2B C17 -57.3(3) . . . . ?
C4 C5 C2B C131 -171.7(8) . . . . ?
C5 C4 C9 C8 -2.4(4) . . . . ?
C5 C6 C7 N1 178.5(3) . . . . ?
C5 C6 C7 C8 -2.1(4) . . . . ?
C5 C2 C3 O7 146.4(4) . . . . ?
C5 C2 C3 O8 -41.9(5) . . . . ?
C5 C2B C131 O7B 70(2) . . . . ?
C5 C2B C131 O8B -108(2) . . . . ?
C6 C5 C2 C11 -134.3(3) . . . . ?
C6 C5 C2 C17 117.0(3) . . . . ?
C6 C5 C2 C3 -14.0(4) . . . . ?
C6 C5 C2B C11 -134.3(3) . . . . ?
C6 C5 C2B C17 117.0(3) . . . . ?
C6 C5 C2B C131 2.5(8) . . . . ?
C6 C7 C8 C9 4.0(4) . . . . ?
C7 N1 C22 O1 -5.5(5) . . . . ?
C7 N1 C22 C23 173.2(3) . . . . ?
C7 C8 C9 C4 -1.7(4) . . . . ?
C9 C4 C5 C6 4.3(4) . . . . ?
C9 C4 C5 C2 179.0(3) . . . . ?
C9 C4 C5 C2B 179.0(3) . . . . ?
C10 C1 C4 C5 -56.3(3) . . . . ?
C10 C1 C4 C9 126.6(3) . . . . ?
C10 C1 C16 C17 56.1(4) . . . . ?
C10 C1 C16 C21 -121.6(3) . . . . ?
C10 C11 C12 C13 -0.1(5) . . . . ?
C10 C11 C2 C5 -51.1(4) . . . . ?
C10 C11 C2 C17 58.2(4) . . . . ?
C10 C11 C2 C3 -176.6(3) . . . . ?
C10 C11 C2B C5 -51.1(4) . . . . ?
C10 C11 C2B C17 58.2(4) . . . . ?
C10 C11 C2B C131 -174.8(11) . . . . ?
C11 C10 C15 C14 0.0(6) . . . . ?
C11 C12 C13 N2 -175.9(3) . . . . ?
C11 C12 C13 C14 0.6(5) . . . . ?
C11 C2 C3 O7 -93.4(5) . . . . ?
C11 C2 C3 O8 78.3(5) . . . . ?
C11 C2B C131 O7B -164.5(15) . . . . ?
C11 C2B C131 O8B 17(2) . . . . ?
C12 C11 C2 C5 132.9(3) . . . . ?
C12 C11 C2 C17 -117.8(4) . . . . ?
C12 C11 C2 C3 7.4(5) . . . . ?
C12 C11 C2B C5 132.9(3) . . . . ?
C12 C11 C2B C17 -117.8(4) . . . . ?
C12 C11 C2B C131 9.2(12) . . . . ?
C12 C13 C14 C15 -0.8(6) . . . . ?
C13 N2 C33 O2 1.8(7) . . . . ?
C13 N2 C33 C34 -179.2(3) . . . . ?
C13 C14 C15 C10 0.5(6) . . . . ?
C15 C10 C11 C12 -0.2(6) . . . . ?
C15 C10 C11 C2 -176.4(3) . . . . ?
C15 C10 C11 C2B -176.4(3) . . . . ?
C16 C1 C4 C5 55.3(3) . . . . ?
C16 C1 C4 C9 -121.8(3) . . . . ?
C16 C1 C10 C11 -54.6(4) . . . . ?
C16 C1 C10 C15 118.9(4) . . . . ?
C16 C17 C18 C19 2.6(4) . . . . ?
C16 C17 C2 C5 55.6(3) . . . . ?
C16 C17 C2 C11 -56.3(3) . . . . ?
C16 C17 C2 C3 -174.6(3) . . . . ?
C16 C17 C2B C5 55.6(3) . . . . ?
C16 C17 C2B C11 -56.3(3) . . . . ?
C16 C17 C2B C131 166.2(9) . . . . ?
C17 C16 C21 C20 1.5(5) . . . . ?
C17 C18 C19 N3 178.4(3) . . . . ?
C17 C18 C19 C20 -0.5(4) . . . . ?
C17 C2 C3 O7 22.4(6) . . . . ?
C17 C2 C3 O8 -165.8(4) . . . . ?
C17 C2B C131 O7B -40(2) . . . . ?
C17 C2B C131 O8B 141(2) . . . . ?
C18 C17 C2 C5 -122.8(3) . . . . ?
C18 C17 C2 C11 125.3(3) . . . . ?
C18 C17 C2 C3 7.0(5) . . . . ?
C18 C17 C2B C5 -122.8(3) . . . . ?
C18 C17 C2B C11 125.3(3) . . . . ?
C18 C17 C2B C131 -12.2(10) . . . . ?
C18 C19 C20 C21 -1.1(4) . . . . ?
C19 N3 C44 O3 2.8(5) . . . . ?
C19 N3 C44 C45 174.9(4) . . . . ?
C19 N3 C44 C45B -165.4(5) . . . . ?
C19 C20 C21 C16 0.6(5) . . . . ?
C21 C16 C17 C18 -3.1(5) . . . . ?
C21 C16 C17 C2 178.3(3) . . . . ?
C21 C16 C17 C2B 178.3(3) . . . . ?
C22 N1 C7 C6 -147.4(3) . . . . ?
C22 N1 C7 C8 33.2(5) . . . . ?
C22 C23 C24 C25 -178.4(3) . . . . ?
C22 C23 C28 C27 179.4(3) . . . . ?
C23 C24 C25 C26 -1.7(5) . . . . ?
C23 C24 C25 C55 -179.5(3) . . . . ?
C24 C23 C28 C27 -1.0(5) . . . . ?
C24 C25 C26 C27 0.4(5) . . . . ?
C24 C25 C55 C56 145.6(3) . . . . ?
C24 C25 C55 C60 -34.8(5) . . . . ?
C25 C26 C27 C28 0.6(5) . . . . ?
C25 C26 C27 C29 178.8(3) . . . . ?
C25 C55 C56 C57 -178.7(3) . . . . ?
C25 C55 C60 C59 177.2(4) . . . . ?
C26 C25 C55 C56 -32.1(5) . . . . ?
C26 C25 C55 C60 147.5(4) . . . . ?
C26 C27 C28 C23 -0.3(5) . . . . ?
C26 C27 C29 C30 6.8(5) . . . . ?
C26 C27 C29 C31 -115.5(4) . . . . ?
C26 C27 C29 C32 126.0(4) . . . . ?
C28 C23 C24 C25 2.0(5) . . . . ?
C28 C27 C29 C30 -175.1(4) . . . . ?
C28 C27 C29 C31 62.6(5) . . . . ?
C28 C27 C29 C32 -55.9(5) . . . . ?
C29 C27 C28 C23 -178.5(3) . . . . ?
C33 N2 C13 C12 -4.6(6) . . . . ?
C33 N2 C13 C14 178.8(4) . . . . ?
C33 C34 C35 C36 -176.3(3) . . . . ?
C33 C34 C39 C38 176.8(3) . . . . ?
C34 C35 C36 C37 -1.0(5) . . . . ?
C34 C35 C36 C61 174.0(3) . . . . ?
C34 C35 C36 C61B 176.6(4) . . . . ?
C35 C34 C39 C38 -0.3(5) . . . . ?
C35 C36 C37 C38 0.1(5) . . . . ?
C35 C36 C61 C66 149.7(3) . . . . ?
C35 C36 C61 C62 -30.7(5) . . . . ?
C35 C36 C61B C62B 30.8(6) . . . . ?
C35 C36 C61B C66B -141.9(4) . . . . ?
C36 C37 C38 C39 0.7(5) . . . . ?
C36 C37 C38 C40 174.7(3) . . . . ?
C36 C61 C62 C63 -179.7(4) . . . . ?
C36 C61B C66B C65B 172.6(7) . . . . ?
C37 C36 C61 C66 -35.7(5) . . . . ?
C37 C36 C61 C62 144.0(3) . . . . ?
C37 C36 C61B C62B -151.6(4) . . . . ?
C37 C36 C61B C66B 35.6(7) . . . . ?
C37 C38 C39 C34 -0.6(5) . . . . ?
C37 C38 C40 C41 20.5(6) . . . . ?
C37 C38 C40 C42 142.5(4) . . . . ?
C37 C38 C40 C43 -101.7(5) . . . . ?
C39 C34 C35 C36 1.1(5) . . . . ?
C39 C38 C40 C41 -165.7(4) . . . . ?
C39 C38 C40 C42 -43.6(5) . . . . ?
C39 C38 C40 C43 72.2(5) . . . . ?
C40 C38 C39 C34 -174.7(3) . . . . ?
C44 N3 C19 C18 177.7(3) . . . . ?
C44 N3 C19 C20 -3.4(5) . . . . ?
C44 C45 C50 C49 -179.2(5) . . . . ?
C44 C45B C50B C49B 173.7(8) . . . . ?
C55 C25 C26 C27 178.1(3) . . . . ?
C55 C56 C57 C58 -0.5(6) . . . . ?
C56 C55 C60 C59 -3.2(6) . . . . ?
C56 C57 C58 C59 0.7(6) . . . . ?
C56 C57 C58 C73 178.5(4) . . . . ?
C57 C58 C59 C60 -2.2(6) . . . . ?
C57 C58 C73 C74 -26.3(6) . . . . ?
C57 C58 C73 C78 155.1(4) . . . . ?
C58 C59 C60 C55 3.6(7) . . . . ?
C58 C73 C74 C75 178.3(5) . . . . ?
C58 C73 C78 C77 179.6(4) . . . . ?
C59 C58 C73 C74 151.4(4) . . . . ?
C59 C58 C73 C78 -27.3(6) . . . . ?
C60 C55 C56 C57 1.7(5) . . . . ?
C73 C58 C59 C60 180.0(4) . . . . ?
C73 C74 C75 C76 4.0(8) . . . . ?
C73 C74 C75 C80 -164.4(8) . . . . ?
C73 C74 C75 C80B 162.1(9) . . . . ?
C74 C73 C78 C77 1.0(6) . . . . ?
C74 C75 C76 C77 -3.2(8) . . . . ?
C74 C75 C80 C81 -112.8(11) . . . . ?
C74 C75 C80 C82 9.6(15) . . . . ?
C74 C75 C80 C83 131.4(9) . . . . ?
C74 C75 C80B C81B -51.2(15) . . . . ?
C74 C75 C80B C82B 60.9(15) . . . . ?
C74 C75 C80B C83B 177.0(11) . . . . ?
C75 C76 C77 C78 1.4(7) . . . . ?
C75 C76 C77 C79 -179.6(5) . . . . ?
C76 C75 C80 C81 79.3(12) . . . . ?
C76 C75 C80 C82 -158.3(9) . . . . ?
C76 C75 C80 C83 -36.6(15) . . . . ?
C76 C75 C80B C81B 107.0(11) . . . . ?
C76 C75 C80B C82B -140.9(10) . . . . ?
C76 C75 C80B C83B -24.8(17) . . . . ?
C76 C77 C78 C73 -0.2(6) . . . . ?
C76 C77 C79 O4 13.9(7) . . . . ?
C76 C77 C79 N4 -169.5(4) . . . . ?
C78 C73 C74 C75 -2.9(7) . . . . ?
C78 C77 C79 O4 -167.2(5) . . . . ?
C78 C77 C79 N4 9.5(6) . . . . ?
C79 N4 C106 C107 27.8(6) . . . . ?
C79 N4 C106 C111 -156.3(4) . . . . ?
C79 C77 C78 C73 -179.1(4) . . . . ?
C84 C85 C86 C87 -2.0(5) . . . . ?
C84 C85 C86 C90 179.8(4) . . . . ?
C84 C64 C65 C66 -179.0(5) . . . . ?
C84 C64 C63 C62 179.0(4) . . . . ?
C84 C64B C63B C62B 177.0(7) . . . . ?
C84 C64B C65B C66B -176.7(8) . . . . ?
C85 C84 C89 C88 0.0(5) . . . . ?
C85 C84 C64 C65 -145.3(3) . . . . ?
C85 C84 C64 C63 35.7(5) . . . . ?
C85 C84 C64B C63B -29.7(7) . . . . ?
C85 C84 C64B C65B 147.2(4) . . . . ?
C85 C86 C87 C88 3.6(6) . . . . ?
C85 C86 C90 O5 152.5(4) . . . . ?
C85 C86 C90 N5 -28.9(6) . . . . ?
C86 C87 C88 C89 -3.2(5) . . . . ?
C86 C87 C88 C91 172.6(3) . . . . ?
C87 C86 C90 O5 -25.6(6) . . . . ?
C87 C86 C90 N5 153.0(4) . . . . ?
C87 C88 C89 C84 1.4(5) . . . . ?
C87 C88 C91 C92 -65.4(5) . . . . ?
C87 C88 C91 C93 54.8(5) . . . . ?
C87 C88 C91 C94 175.6(4) . . . . ?
C89 C84 C85 C86 0.3(5) . . . . ?
C89 C84 C64 C65 37.5(5) . . . . ?
C89 C84 C64 C63 -141.5(3) . . . . ?
C89 C84 C64B C63B 153.2(4) . . . . ?
C89 C84 C64B C65B -29.9(7) . . . . ?
C89 C88 C91 C92 110.2(5) . . . . ?
C89 C88 C91 C93 -129.7(4) . . . . ?
C89 C88 C91 C94 -8.8(5) . . . . ?
C90 N5 C112 C113 22.1(7) . . . . ?
C90 N5 C112 C117 -157.7(4) . . . . ?
C90 C86 C87 C88 -178.2(3) . . . . ?
C91 C88 C89 C84 -174.2(3) . . . . ?
C95 C96 C97 C98 -0.5(6) . . . . ?
C95 C96 C97 C101 178.8(4) . . . . ?
C95 C70B C71B C72B 177.1(5) . . . . ?
C95 C70 C69 C68 -165.4(6) . . . . ?
C96 C95 C100 C99 -2.5(10) . . . . ?
C96 C95 C70B C69B -60.8(6) . . . . ?
C96 C95 C70B C71B 121.9(4) . . . . ?
C96 C95 C70 C71 63.3(6) . . . . ?
C96 C95 C70 C69 -129.9(5) . . . . ?
C96 C97 C98 C99 1.6(6) . . . . ?
C96 C97 C101 O6 11.7(5) . . . . ?
C96 C97 C101 N6 -167.6(3) . . . . ?
C97 C98 C99 C100 -3.0(8) . . . . ?
C97 C98 C99 C102 177.3(5) . . . . ?
C98 C97 C101 O6 -169.0(4) . . . . ?
C98 C97 C101 N6 11.7(5) . . . . ?
C98 C99 C100 C95 3.5(10) . . . . ?
C98 C99 C102 C103 -12.1(8) . . . . ?
C98 C99 C102 C104 -126.9(6) . . . . ?
C98 C99 C102 C105 108.6(6) . . . . ?
C100 C95 C96 C97 1.0(8) . . . . ?
C100 C95 C70B C69B 138.0(5) . . . . ?
C100 C95 C70B C71B -39.3(7) . . . . ?
C100 C95 C70 C71 -131.0(6) . . . . ?
C100 C95 C70 C69 35.9(9) . . . . ?
C100 C99 C102 C103 168.3(6) . . . . ?
C100 C99 C102 C104 53.4(8) . . . . ?
C100 C99 C102 C105 -71.1(7) . . . . ?
C101 N6 C118 C119 -29.4(5) . . . . ?
C101 N6 C118 C123 153.9(3) . . . . ?
C101 C97 C98 C99 -177.6(4) . . . . ?
C102 C99 C100 C95 -176.8(6) . . . . ?
C106 N4 C79 O4 -4.5(7) . . . . ?
C106 N4 C79 C77 179.0(3) . . . . ?
C106 C107 C108 C109 -0.9(6) . . . . ?
C107 C106 C111 C110 -0.8(5) . . . . ?
C107 C108 C109 C110 1.9(6) . . . . ?
C107 C108 C109 C124 179.9(4) . . . . ?
C108 C109 C110 C111 -2.4(5) . . . . ?
C108 C109 C110 C425 177.0(3) . . . . ?
C108 C109 C110 C125 177.0(3) . . . . ?
C108 C109 C110 C525 177.0(3) . . . . ?
C108 C109 C124 C115 -121.4(4) . . . . ?
C108 C109 C124 C121 127.4(4) . . . . ?
C109 C110 C111 C106 1.8(5) . . . . ?
C109 C110 C425 C116 -54.3(3) . . . . ?
C109 C110 C425 C120 55.0(3) . . . . ?
C109 C110 C425 C2E -171.0(7) . . . . ?
C109 C110 C125 C116 -54.3(3) . . . . ?
C109 C110 C125 C120 55.0(3) . . . . ?
C109 C110 C125 C126 179.0(5) . . . . ?
C109 C110 C525 C116 -54.3(3) . . . . ?
C109 C110 C525 C120 55.0(3) . . . . ?
C109 C110 C525 C2I 173.0(7) . . . . ?
C110 C109 C124 C115 56.7(3) . . . . ?
C110 C109 C124 C121 -54.6(4) . . . . ?
C110 C125 C126 O9 85.5(12) . . . . ?
C110 C125 C126 O10 -91.0(13) . . . . ?
C111 C106 C107 C108 0.4(6) . . . . ?
C111 C110 C425 C116 125.1(3) . . . . ?
C111 C110 C425 C120 -125.6(3) . . . . ?
C111 C110 C425 C2E 8.3(8) . . . . ?
C111 C110 C125 C116 125.1(3) . . . . ?
C111 C110 C125 C120 -125.6(3) . . . . ?
C111 C110 C125 C126 -1.7(6) . . . . ?
C111 C110 C525 C116 125.1(3) . . . . ?
C111 C110 C525 C120 -125.6(3) . . . . ?
C111 C110 C525 C2I -7.6(8) . . . . ?
C112 N5 C90 O5 -2.2(7) . . . . ?
C112 N5 C90 C86 179.2(4) . . . . ?
C112 C113 C114 C115 1.0(7) . . . . ?
C113 C112 C117 C116 -1.4(6) . . . . ?
C113 C114 C115 C116 -1.3(6) . . . . ?
C113 C114 C115 C124 176.8(4) . . . . ?
C114 C115 C116 C117 0.4(5) . . . . ?
C114 C115 C116 C425 177.9(3) . . . . ?
C114 C115 C116 C125 177.9(3) . . . . ?
C114 C115 C116 C525 177.9(3) . . . . ?
C114 C115 C124 C109 126.1(3) . . . . ?
C114 C115 C124 C121 -120.2(3) . . . . ?
C115 C116 C117 C112 1.0(5) . . . . ?
C115 C116 C425 C110 55.1(3) . . . . ?
C115 C116 C425 C120 -55.4(3) . . . . ?
C115 C116 C425 C2E -178.1(5) . . . . ?
C115 C116 C125 C110 55.1(3) . . . . ?
C115 C116 C125 C120 -55.4(3) . . . . ?
C115 C116 C125 C126 172.9(6) . . . . ?
C115 C116 C525 C110 55.1(3) . . . . ?
C115 C116 C525 C120 -55.4(3) . . . . ?
C115 C116 C525 C2I -173.4(8) . . . . ?
C116 C115 C124 C109 -55.7(3) . . . . ?
C116 C115 C124 C121 58.0(3) . . . . ?
C116 C125 C126 O9 -32.2(14) . . . . ?
C116 C125 C126 O10 151.3(11) . . . . ?
C117 C112 C113 C114 0.4(7) . . . . ?
C117 C116 C425 C110 -127.5(3) . . . . ?
C117 C116 C425 C120 121.9(3) . . . . ?
C117 C116 C425 C2E -0.8(6) . . . . ?
C117 C116 C125 C110 -127.5(3) . . . . ?
C117 C116 C125 C120 121.9(3) . . . . ?
C117 C116 C125 C126 -9.8(7) . . . . ?
C117 C116 C525 C110 -127.5(3) . . . . ?
C117 C116 C525 C120 121.9(3) . . . . ?
C117 C116 C525 C2I 4.0(8) . . . . ?
C118 N6 C101 O6 7.1(5) . . . . ?
C118 N6 C101 C97 -173.6(3) . . . . ?
C118 C119 C120 C121 -0.5(4) . . . . ?
C118 C119 C120 C425 176.8(3) . . . . ?
C118 C119 C120 C125 176.8(3) . . . . ?
C118 C119 C120 C525 176.8(3) . . . . ?
C119 C118 C123 C122 3.0(5) . . . . ?
C119 C120 C121 C122 2.5(4) . . . . ?
C119 C120 C121 C124 178.9(3) . . . . ?
C119 C120 C425 C110 127.3(3) . . . . ?
C119 C120 C425 C116 -122.3(3) . . . . ?
C119 C120 C425 C2E -8.2(7) . . . . ?
C119 C120 C125 C110 127.3(3) . . . . ?
C119 C120 C125 C116 -122.3(3) . . . . ?
C119 C120 C125 C126 10.8(7) . . . . ?
C119 C120 C525 C110 127.3(3) . . . . ?
C119 C120 C525 C116 -122.3(3) . . . . ?
C119 C120 C525 C2I 3.2(7) . . . . ?
C120 C121 C122 C123 -1.8(4) . . . . ?
C120 C121 C124 C109 54.1(3) . . . . ?
C120 C121 C124 C115 -58.1(3) . . . . ?
C120 C125 C126 O9 -157.9(11) . . . . ?
C120 C125 C126 O10 25.6(14) . . . . ?
C121 C120 C425 C110 -55.2(3) . . . . ?
C121 C120 C425 C116 55.1(3) . . . . ?
C121 C120 C425 C2E 169.2(6) . . . . ?
C121 C120 C125 C110 -55.2(3) . . . . ?
C121 C120 C125 C116 55.1(3) . . . . ?
C121 C120 C125 C126 -171.7(6) . . . . ?
C121 C120 C525 C110 -55.2(3) . . . . ?
C121 C120 C525 C116 55.1(3) . . . . ?
C121 C120 C525 C2I -179.3(6) . . . . ?
C121 C122 C123 C118 -0.9(5) . . . . ?
C122 C121 C124 C109 -129.8(3) . . . . ?
C122 C121 C124 C115 118.1(3) . . . . ?
C123 C118 C119 C120 -2.2(4) . . . . ?
C124 C109 C110 C111 179.4(3) . . . . ?
C124 C109 C110 C425 -1.2(4) . . . . ?
C124 C109 C110 C125 -1.2(4) . . . . ?
C124 C109 C110 C525 -1.2(4) . . . . ?
C124 C115 C116 C117 -178.0(3) . . . . ?
C124 C115 C116 C425 -0.4(4) . . . . ?
C124 C115 C116 C125 -0.4(4) . . . . ?
C124 C115 C116 C525 -0.4(4) . . . . ?
C124 C121 C122 C123 -177.7(3) . . . . ?
O9B C2E C425 C110 23.5(15) . . . . ?
O9B C2E C425 C116 -93.7(13) . . . . ?
O9B C2E C425 C120 152.6(11) . . . . ?
O10B C2E C425 C110 -165.9(10) . . . . ?
O10B C2E C425 C116 76.9(12) . . . . ?
O10B C2E C425 C120 -36.9(14) . . . . ?
C2 C5 C6 C7 -175.9(3) . . . . ?
C2 C11 C12 C13 175.6(3) . . . . ?
C2 C17 C18 C19 -179.1(3) . . . . ?
C47 C46 C45 C44 179.1(5) . . . . ?
C47 C46 C45 C50 0.0 . . . . ?
C47 C67B C68B C69B -179.0(4) . . . . ?
C47 C67B C72B C71B 179.0(5) . . . . ?
C46 C47 C48 C49 0.0 . . . . ?
C46 C47 C67B C68B 47.5(5) . . . . ?
C46 C47 C67B C72B -131.5(4) . . . . ?
C46 C45 C50 C49 0.0 . . . . ?
C45 C50 C49 C48 0.0 . . . . ?
C45 C50 C49 C51 177.4(8) . . . . ?
C50 C49 C48 C47 0.0 . . . . ?
C50 C49 C51 C52 132.0(8) . . . . ?
C50 C49 C51 C53 -119.1(11) . . . . ?
C50 C49 C51 C54 14.0(14) . . . . ?
C48 C47 C46 C45 0.0 . . . . ?
C48 C47 C67B C68B -136.4(3) . . . . ?
C48 C47 C67B C72B 44.6(5) . . . . ?
C48 C49 C51 C52 -50.6(10) . . . . ?
C48 C49 C51 C53 58.3(14) . . . . ?
C48 C49 C51 C54 -168.7(10) . . . . ?
C51 C49 C48 C47 -177.4(8) . . . . ?
C64 C84 C85 C86 -177.1(4) . . . . ?
C64 C84 C89 C88 177.2(4) . . . . ?
C64 C65 C66 C61 0.0 . . . . ?
C65 C64 C63 C62 0.0 . . . . ?
C65 C66 C61 C36 179.7(4) . . . . ?
C65 C66 C61 C62 0.0 . . . . ?
C66 C61 C62 C63 0.0 . . . . ?
C61 C36 C37 C38 -174.4(4) . . . . ?
C61 C62 C63 C64 0.0 . . . . ?
C63 C64 C65 C66 0.0 . . . . ?
C67B C47 C46 C45 176.2(5) . . . . ?
C67B C47 C48 C49 -176.0(5) . . . . ?
C67B C68B C69B C70B 0.0 . . . . ?
C68B C67B C72B C71B 0.0 . . . . ?
C68B C69B C70B C95 -177.5(4) . . . . ?
C68B C69B C70B C71B 0.0 . . . . ?
C69B C70B C71B C72B 0.0 . . . . ?
C70B C95 C96 C97 -160.4(4) . . . . ?
C70B C95 C100 C99 158.6(6) . . . . ?
C70B C71B C72B C67B 0.0 . . . . ?
C72B C67B C68B C69B 0.0 . . . . ?
C80 C75 C76 C77 164.8(8) . . . . ?
C425 C110 C111 C106 -177.5(3) . . . . ?
C425 C116 C117 C112 -176.2(3) . . . . ?
C425 C120 C121 C122 -175.1(3) . . . . ?
C425 C120 C121 C124 1.2(3) . . . . ?
C2B C5 C6 C7 -175.9(3) . . . . ?
C2B C11 C12 C13 175.6(3) . . . . ?
C2B C17 C18 C19 -179.1(3) . . . . ?
C47B C46B C45B C44 -173.1(9) . . . . ?
C47B C46B C45B C50B 0.0 . . . . ?
C47B C67 C72 C71 -173.9(6) . . . . ?
C47B C67 C68 C69 173.1(7) . . . . ?
C46B C47B C48B C49B 0.0 . . . . ?
C46B C47B C67 C72 -48.4(7) . . . . ?
C46B C47B C67 C68 138.1(5) . . . . ?
C46B C45B C50B C49B 0.0 . . . . ?
C45B C50B C49B C48B 0.0 . . . . ?
C45B C50B C49B C51B -173.8(10) . . . . ?
C50B C49B C48B C47B 0.0 . . . . ?
C50B C49B C51B C52B 106.4(12) . . . . ?
C50B C49B C51B C53B -134.6(9) . . . . ?
C50B C49B C51B C54B -15.6(15) . . . . ?
C48B C47B C46B C45B 0.0 . . . . ?
C48B C47B C67 C72 128.0(5) . . . . ?
C48B C47B C67 C68 -45.5(8) . . . . ?
C48B C49B C51B C52B -67.5(15) . . . . ?
C48B C49B C51B C53B 51.5(12) . . . . ?
C48B C49B C51B C54B 170.6(10) . . . . ?
C51B C49B C48B C47B 173.9(10) . . . . ?
C64B C84 C85 C86 -176.8(5) . . . . ?
C64B C84 C89 C88 177.3(5) . . . . ?
C64B C63B C62B C61B 0.0 . . . . ?
C63B C64B C65B C66B 0.0 . . . . ?
C63B C62B C61B C36 -172.9(7) . . . . ?
C63B C62B C61B C66B 0.0 . . . . ?
C62B C61B C66B C65B 0.0 . . . . ?
C61B C36 C37 C38 -177.5(4) . . . . ?
C61B C66B C65B C64B 0.0 . . . . ?
C65B C64B C63B C62B 0.0 . . . . ?
C67 C47B C46B C45B 176.5(8) . . . . ?
C67 C47B C48B C49B -176.3(9) . . . . ?
C67 C72 C71 C70 0.0 . . . . ?
C72 C67 C68 C69 0.0 . . . . ?
C72 C71 C70 C95 168.7(5) . . . . ?
C72 C71 C70 C69 0.0 . . . . ?
C71 C70 C69 C68 0.0 . . . . ?
C70 C95 C96 C97 167.5(4) . . . . ?
C70 C95 C100 C99 -167.8(6) . . . . ?
C70 C69 C68 C67 0.0 . . . . ?
C68 C67 C72 C71 0.0 . . . . ?
C80B C75 C76 C77 -162.2(9) . . . . ?
C125 C110 C111 C106 -177.5(3) . . . . ?
C125 C116 C117 C112 -176.2(3) . . . . ?
C125 C120 C121 C122 -175.1(3) . . . . ?
C125 C120 C121 C124 1.2(3) . . . . ?
O9C C2I C525 C110 144.6(14) . . . . ?
O9C C2I C525 C116 18.2(19) . . . . ?
O9C C2I C525 C120 -98.1(16) . . . . ?
O10C C2I C525 C110 -35.4(17) . . . . ?
O10C C2I C525 C116 -161.8(13) . . . . ?
O10C C2I C525 C120 81.8(16) . . . . ?
C525 C110 C111 C106 -177.5(3) . . . . ?
C525 C116 C117 C112 -176.2(3) . . . . ?
C525 C120 C121 C122 -175.1(3) . . . . ?
C525 C120 C121 C124 1.2(3) . . . . ?
O201 C222 C223 C224 168.7(3) . . . . ?
O201 C222 C223 C228 -13.1(5) . . . . ?
N201 C207 C208 C209 175.5(3) . . . . ?
N201 C222 C223 C224 -10.5(5) . . . . ?
N201 C222 C223 C228 167.8(3) . . . . ?
N204 C304 C305 C306 -176.1(4) . . . . ?
N204 C304 C309 C308 177.1(5) . . . . ?
N205 C311 C312 C313 -176.2(3) . . . . ?
N205 C311 C316 C315 175.4(3) . . . . ?
C201 C204 C205 C206 176.4(3) . . . . ?
C201 C204 C205 C202 -1.6(4) . . . . ?
C201 C204 C205 C602 -1.6(4) . . . . ?
C201 C204 C209 C208 -178.5(3) . . . . ?
C201 C210 C211 C212 178.6(3) . . . . ?
C201 C210 C211 C202 -2.5(4) . . . . ?
C201 C210 C211 C602 -2.5(4) . . . . ?
C201 C210 C215 C214 -178.6(3) . . . . ?
C201 C216 C217 C218 179.2(3) . . . . ?
C201 C216 C217 C202 -1.7(4) . . . . ?
C201 C216 C217 C602 -1.7(4) . . . . ?
C201 C216 C221 C220 179.7(3) . . . . ?
C204 C201 C210 C211 57.9(3) . . . . ?
C204 C201 C210 C215 -123.2(3) . . . . ?
C204 C201 C216 C217 -54.0(4) . . . . ?
C204 C201 C216 C221 123.6(4) . . . . ?
C204 C205 C206 C207 1.7(5) . . . . ?
C204 C205 C202 C211 56.9(4) . . . . ?
C204 C205 C202 C217 -53.2(3) . . . . ?
C204 C205 C202 C203 -172.4(4) . . . . ?
C204 C205 C602 C211 56.9(4) . . . . ?
C204 C205 C602 C217 -53.2(3) . . . . ?
C204 C205 C602 C603 172.9(6) . . . . ?
C205 C204 C209 C208 2.3(5) . . . . ?
C205 C206 C207 N201 -177.5(3) . . . . ?
C205 C206 C207 C208 2.9(5) . . . . ?
C205 C202 C203 O207 21.5(8) . . . . ?
C205 C202 C203 O208 -167.7(4) . . . . ?
C205 C602 C603 O607 113.8(16) . . . . ?
C205 C602 C603 O608 -66.0(15) . . . . ?
C206 C205 C202 C211 -120.9(3) . . . . ?
C206 C205 C202 C217 129.0(3) . . . . ?
C206 C205 C202 C203 9.8(5) . . . . ?
C206 C205 C602 C211 -120.9(3) . . . . ?
C206 C205 C602 C217 129.0(3) . . . . ?
C206 C205 C602 C603 -4.9(7) . . . . ?
C206 C207 C208 C209 -5.0(5) . . . . ?
C207 N201 C222 O201 3.9(5) . . . . ?
C207 N201 C222 C223 -177.0(3) . . . . ?
C207 C208 C209 C204 2.3(5) . . . . ?
C209 C204 C205 C206 -4.3(5) . . . . ?
C209 C204 C205 C202 177.7(3) . . . . ?
C209 C204 C205 C602 177.7(3) . . . . ?
C210 C201 C204 C205 -55.6(4) . . . . ?
C210 C201 C204 C209 125.1(4) . . . . ?
C210 C201 C216 C217 57.0(3) . . . . ?
C210 C201 C216 C221 -125.4(4) . . . . ?
C210 C211 C212 C213 0.6(5) . . . . ?
C210 C211 C202 C205 -54.3(3) . . . . ?
C210 C211 C202 C217 56.6(3) . . . . ?
C210 C211 C202 C203 174.5(3) . . . . ?
C210 C211 C602 C205 -54.3(3) . . . . ?
C210 C211 C602 C217 56.6(3) . . . . ?
C210 C211 C602 C603 -168.2(6) . . . . ?
C211 C210 C215 C214 0.2(5) . . . . ?
C211 C212 C213 C214 -0.6(5) . . . . ?
C211 C212 C213 N202 -174.5(10) . . . . ?
C211 C212 C213 N602 173.6(10) . . . . ?
C211 C202 C203 O207 146.5(6) . . . . ?
C211 C202 C203 O208 -42.7(6) . . . . ?
C211 C602 C603 O607 -133.5(16) . . . . ?
C211 C602 C603 O608 46.6(16) . . . . ?
C212 C211 C202 C205 124.5(3) . . . . ?
C212 C211 C202 C217 -124.6(3) . . . . ?
C212 C211 C202 C203 -6.7(5) . . . . ?
C212 C211 C602 C205 124.5(3) . . . . ?
C212 C211 C602 C217 -124.6(3) . . . . ?
C212 C211 C602 C603 10.6(7) . . . . ?
C212 C213 C214 C215 0.5(5) . . . . ?
C212 C213 N202 C233 -173.5(18) . . . . ?
C212 C213 N602 C633 176.2(13) . . . . ?
C213 C214 C215 C210 -0.3(5) . . . . ?
C213 N202 C233 O202 -17(3) . . . . ?
C213 N202 C233 C234 164.2(17) . . . . ?
C213 N602 C633 O602 7(3) . . . . ?
C213 N602 C633 C634 178.2(14) . . . . ?
C214 C213 N202 C233 13(3) . . . . ?
C214 C213 N602 C633 -10(2) . . . . ?
C215 C210 C211 C212 -0.4(5) . . . . ?
C215 C210 C211 C202 178.5(3) . . . . ?
C215 C210 C211 C602 178.5(3) . . . . ?
C216 C201 C204 C205 56.3(4) . . . . ?
C216 C201 C204 C209 -122.9(4) . . . . ?
C216 C201 C210 C211 -54.8(3) . . . . ?
C216 C201 C210 C215 124.1(3) . . . . ?
C216 C217 C218 C219 -0.6(5) . . . . ?
C216 C217 C202 C205 55.4(3) . . . . ?
C216 C217 C202 C211 -54.7(3) . . . . ?
C216 C217 C202 C203 -178.8(3) . . . . ?
C216 C217 C602 C205 55.4(3) . . . . ?
C216 C217 C602 C211 -54.7(3) . . . . ?
C216 C217 C602 C603 178.8(8) . . . . ?
C217 C216 C221 C220 -2.8(5) . . . . ?
C217 C218 C219 C220 1.0(5) . . . . ?
C217 C218 C219 N203 179.8(5) . . . . ?
C217 C218 C219 N603 -178.8(11) . . . . ?
C217 C202 C203 O207 -97.0(6) . . . . ?
C217 C202 C203 O208 73.8(5) . . . . ?
C217 C602 C603 O607 -9(2) . . . . ?
C217 C602 C603 O608 171.0(11) . . . . ?
C218 C217 C202 C205 -125.6(3) . . . . ?
C218 C217 C202 C211 124.3(3) . . . . ?
C218 C217 C202 C203 0.2(5) . . . . ?
C218 C217 C602 C205 -125.6(3) . . . . ?
C218 C217 C602 C211 124.3(3) . . . . ?
C218 C217 C602 C603 -2.2(9) . . . . ?
C218 C219 C220 C221 -2.3(5) . . . . ?
C218 C219 N203 C244 29.7(15) . . . . ?
C218 C219 N603 C644 -166(2) . . . . ?
C219 C220 C221 C216 3.2(5) . . . . ?
C219 N203 C244 O203 -11.2(17) . . . . ?
C219 N203 C244 C245 173.0(9) . . . . ?
C219 N603 C644 O603 35(5) . . . . ?
C219 N603 C644 C645 -174.6(19) . . . . ?
C220 C219 N203 C244 -151.5(10) . . . . ?
C220 C219 N603 C644 14(3) . . . . ?
C221 C216 C217 C218 1.5(5) . . . . ?
C221 C216 C217 C202 -179.4(3) . . . . ?
C221 C216 C217 C602 -179.4(3) . . . . ?
C222 N201 C207 C206 141.2(3) . . . . ?
C222 N201 C207 C208 -39.3(5) . . . . ?
C222 C223 C224 C225 177.5(3) . . . . ?
C222 C223 C228 C227 -177.6(4) . . . . ?
C223 C224 C225 C226 1.4(5) . . . . ?
C223 C224 C225 C255 -175.1(3) . . . . ?
C224 C223 C228 C227 0.8(6) . . . . ?
C224 C225 C226 C227 -2.4(6) . . . . ?
C224 C225 C255 C256 -154.8(4) . . . . ?
C224 C225 C255 C260 28.3(6) . . . . ?
C225 C226 C227 C228 2.5(7) . . . . ?
C225 C226 C227 C229 -179.8(5) . . . . ?
C225 C255 C256 C257 -175.5(4) . . . . ?
C225 C255 C260 C259 175.6(4) . . . . ?
C226 C225 C255 C256 28.8(6) . . . . ?
C226 C225 C255 C260 -148.1(4) . . . . ?
C226 C227 C228 C223 -1.6(7) . . . . ?
C226 C227 C229 C230 2.0(8) . . . . ?
C226 C227 C229 C231 123.9(8) . . . . ?
C226 C227 C229 C232 -116.5(7) . . . . ?
C228 C223 C224 C225 -0.7(5) . . . . ?
C228 C227 C229 C230 179.8(6) . . . . ?
C228 C227 C229 C231 -58.4(9) . . . . ?
C228 C227 C229 C232 61.3(7) . . . . ?
C229 C227 C228 C223 -179.5(5) . . . . ?
C255 C225 C226 C227 174.1(4) . . . . ?
C255 C256 C257 C258 -0.7(7) . . . . ?
C256 C255 C260 C259 -1.5(6) . . . . ?
C256 C257 C258 C259 -0.4(7) . . . . ?
C256 C257 C258 C273 178.9(4) . . . . ?
C257 C258 C259 C260 0.5(7) . . . . ?
C257 C258 C273 C274 -143.8(5) . . . . ?
C257 C258 C273 C278 39.3(7) . . . . ?
C258 C259 C260 C255 0.5(7) . . . . ?
C258 C273 C274 C275 -179.1(5) . . . . ?
C258 C273 C278 C277 -179.5(5) . . . . ?
C259 C258 C273 C274 35.4(8) . . . . ?
C259 C258 C273 C278 -141.5(5) . . . . ?
C260 C255 C256 C257 1.6(7) . . . . ?
C273 C258 C259 C260 -178.8(4) . . . . ?
C273 C274 C275 C276 0.7(8) . . . . ?
C273 C274 C275 C303 -179.0(5) . . . . ?
C274 C273 C278 C277 3.4(8) . . . . ?
C274 C275 C276 C277 -0.4(9) . . . . ?
C274 C275 C303 O204 149.1(6) . . . . ?
C274 C275 C303 N204 -32.9(8) . . . . ?
C275 C276 C277 C278 1.5(9) . . . . ?
C275 C276 C277 C279 179.3(6) . . . . ?
C276 C275 C303 O204 -30.6(9) . . . . ?
C276 C275 C303 N204 147.4(5) . . . . ?
C276 C277 C278 C273 -3.1(9) . . . . ?
C276 C277 C279 C280 122.8(7) . . . . ?
C276 C277 C279 C281 -121.5(7) . . . . ?
C276 C277 C279 C282 1.4(9) . . . . ?
C278 C273 C274 C275 -2.1(8) . . . . ?
C278 C277 C279 C280 -59.4(6) . . . . ?
C278 C277 C279 C281 56.3(9) . . . . ?
C278 C277 C279 C282 179.1(6) . . . . ?
C279 C277 C278 C273 179.0(6) . . . . ?
C283 C284 C285 C286 0.1(6) . . . . ?
C283 C284 C285 C310 179.9(4) . . . . ?
C283 C264 C263 C262 172.8(6) . . . . ?
C283 C664 C663 C662 170.1(6) . . . . ?
C284 C283 C288 C287 1.5(7) . . . . ?
C284 C283 C264 C265 37.9(6) . . . . ?
C284 C283 C264 C263 -135.3(5) . . . . ?
C284 C283 C664 C665 -44.3(6) . . . . ?
C284 C283 C664 C663 145.7(4) . . . . ?
C284 C285 C286 C287 1.2(6) . . . . ?
C284 C285 C310 O205 -28.4(6) . . . . ?
C284 C285 C310 N205 150.4(4) . . . . ?
C285 C286 C287 C288 -1.1(6) . . . . ?
C285 C286 C287 C289 -178.7(4) . . . . ?
C286 C285 C310 O205 151.4(4) . . . . ?
C286 C285 C310 N205 -29.8(6) . . . . ?
C286 C287 C288 C283 -0.3(7) . . . . ?
C286 C287 C289 C290 92.5(7) . . . . ?
C286 C287 C289 C291 -146.5(5) . . . . ?
C286 C287 C289 C292 -25.4(8) . . . . ?
C288 C283 C284 C285 -1.4(6) . . . . ?
C288 C283 C264 C265 -147.8(4) . . . . ?
C288 C283 C264 C263 39.1(7) . . . . ?
C288 C283 C664 C665 137.7(5) . . . . ?
C288 C283 C664 C663 -32.3(7) . . . . ?
C288 C287 C289 C290 -85.0(7) . . . . ?
C288 C287 C289 C291 36.0(7) . . . . ?
C288 C287 C289 C292 157.1(7) . . . . ?
C289 C287 C288 C283 177.2(4) . . . . ?
C303 N204 C304 C305 177.1(5) . . . . ?
C303 N204 C304 C309 0.5(8) . . . . ?
C303 C275 C276 C277 179.3(6) . . . . ?
C304 N204 C303 O204 1.6(9) . . . . ?
C304 N204 C303 C275 -176.4(5) . . . . ?
C304 C305 C306 C307 -0.8(7) . . . . ?
C304 C305 C306 C325 177.7(4) . . . . ?
C304 C305 C306 C725 177.7(4) . . . . ?
C305 C304 C309 C308 0.5(7) . . . . ?
C305 C306 C307 C308 -0.6(6) . . . . ?
C305 C306 C307 C324 175.8(4) . . . . ?
C305 C306 C325 C313 130.6(5) . . . . ?
C305 C306 C325 C320 -121.4(5) . . . . ?
C305 C306 C325 C326 14.2(6) . . . . ?
C305 C306 C725 C313 130.6(5) . . . . ?
C305 C306 C725 C320 -121.4(5) . . . . ?
C305 C306 C725 C726 -20.2(11) . . . . ?
C306 C307 C308 C309 1.9(7) . . . . ?
C306 C307 C324 C314 56.5(4) . . . . ?
C306 C307 C324 C321 -54.1(4) . . . . ?
C306 C325 C326 O209 -138.3(7) . . . . ?
C306 C325 C326 O210 51.0(6) . . . . ?
C306 C725 C726 O609 -24.4(18) . . . . ?
C306 C725 C726 O610 168.7(15) . . . . ?
C307 C306 C325 C313 -50.9(5) . . . . ?
C307 C306 C325 C320 57.1(4) . . . . ?
C307 C306 C325 C326 -167.2(4) . . . . ?
C307 C306 C725 C313 -50.9(5) . . . . ?
C307 C306 C725 C320 57.1(4) . . . . ?
C307 C306 C725 C726 158.4(9) . . . . ?
C307 C308 C309 C304 -1.9(7) . . . . ?
C308 C307 C324 C314 -127.5(4) . . . . ?
C308 C307 C324 C321 121.9(5) . . . . ?
C309 C304 C305 C306 0.8(7) . . . . ?
C310 N205 C311 C312 29.1(5) . . . . ?
C310 N205 C311 C316 -150.5(4) . . . . ?
C310 C285 C286 C287 -178.6(4) . . . . ?
C311 N205 C310 O205 -9.3(7) . . . . ?
C311 N205 C310 C285 172.0(3) . . . . ?
C311 C312 C313 C314 1.3(6) . . . . ?
C311 C312 C313 C325 -178.4(4) . . . . ?
C311 C312 C313 C725 -178.4(4) . . . . ?
C312 C311 C316 C315 -4.3(5) . . . . ?
C312 C313 C314 C315 -5.5(6) . . . . ?
C312 C313 C314 C324 179.4(4) . . . . ?
C312 C313 C325 C306 -126.5(4) . . . . ?
C312 C313 C325 C320 123.4(4) . . . . ?
C312 C313 C325 C326 -8.5(6) . . . . ?
C312 C313 C725 C306 -126.5(4) . . . . ?
C312 C313 C725 C320 123.4(4) . . . . ?
C312 C313 C725 C726 26.8(10) . . . . ?
C313 C314 C315 C316 4.8(5) . . . . ?
C313 C314 C324 C307 -53.8(4) . . . . ?
C313 C314 C324 C321 58.2(5) . . . . ?
C313 C325 C326 O209 105.0(7) . . . . ?
C313 C325 C326 O210 -65.8(6) . . . . ?
C313 C725 C726 O609 -172.2(11) . . . . ?
C313 C725 C726 O610 20.9(19) . . . . ?
C314 C313 C325 C306 53.8(5) . . . . ?
C314 C313 C325 C320 -56.3(4) . . . . ?
C314 C313 C325 C326 171.8(4) . . . . ?
C314 C313 C725 C306 53.8(5) . . . . ?
C314 C313 C725 C320 -56.3(4) . . . . ?
C314 C313 C725 C726 -152.9(8) . . . . ?
C314 C315 C316 C311 0.1(5) . . . . ?
C315 C314 C324 C307 131.6(4) . . . . ?
C315 C314 C324 C321 -116.4(4) . . . . ?
C316 C311 C312 C313 3.5(5) . . . . ?
C318 C319 C320 C321 1.2(7) . . . . ?
C318 C319 C320 C325 179.0(5) . . . . ?
C318 C319 C320 C725 179.0(5) . . . . ?
C318 N206 C317 O206 -7(2) . . . . ?
C318 N206 C317 C295 170.3(11) . . . . ?
C318 N606 C717 O606 7(2) . . . . ?
C318 N606 C717 C695 169.2(14) . . . . ?
C319 C318 C323 C322 4.6(10) . . . . ?
C319 C318 N206 C317 160.6(13) . . . . ?
C319 C318 N606 C717 150.9(12) . . . . ?
C319 C320 C321 C322 0.6(7) . . . . ?
C319 C320 C321 C324 176.5(4) . . . . ?
C319 C320 C325 C306 127.2(5) . . . . ?
C319 C320 C325 C313 -120.6(5) . . . . ?
C319 C320 C325 C326 0.0(7) . . . . ?
C319 C320 C725 C306 127.2(5) . . . . ?
C319 C320 C725 C313 -120.6(5) . . . . ?
C319 C320 C725 C726 -0.7(8) . . . . ?
C320 C321 C322 C323 0.3(9) . . . . ?
C320 C321 C324 C307 56.6(5) . . . . ?
C320 C321 C324 C314 -57.0(5) . . . . ?
C320 C325 C326 O209 -13.2(8) . . . . ?
C320 C325 C326 O210 176.0(4) . . . . ?
C320 C725 C726 O609 84.2(14) . . . . ?
C320 C725 C726 O610 -82.7(17) . . . . ?
C321 C320 C325 C306 -54.8(4) . . . . ?
C321 C320 C325 C313 57.4(4) . . . . ?
C321 C320 C325 C326 178.0(4) . . . . ?
C321 C320 C725 C306 -54.8(4) . . . . ?
C321 C320 C725 C313 57.4(4) . . . . ?
C321 C320 C725 C726 177.2(6) . . . . ?
C321 C322 C323 C318 -2.8(10) . . . . ?
C322 C321 C324 C307 -127.6(5) . . . . ?
C322 C321 C324 C314 118.8(5) . . . . ?
C323 C318 C319 C320 -3.9(9) . . . . ?
C323 C318 N206 C317 -9.6(17) . . . . ?
C323 C318 N606 C717 -34.6(19) . . . . ?
C324 C307 C308 C309 -173.9(4) . . . . ?
C324 C314 C315 C316 179.1(3) . . . . ?
C324 C321 C322 C323 -175.3(6) . . . . ?
O202 C233 C234 C235 174.6(11) . . . . ?
O202 C233 C234 C239 -6.4(16) . . . . ?
O203 C244 C245 C246 -19.4(8) . . . . ?
O203 C244 C245 C250 155.5(5) . . . . ?
N202 C213 C214 C215 173.2(12) . . . . ?
N202 C233 C234 C235 -6.8(18) . . . . ?
N202 C233 C234 C239 172.2(13) . . . . ?
N203 C219 C220 C221 178.9(6) . . . . ?
N203 C244 C245 C246 156.6(8) . . . . ?
N203 C244 C245 C250 -28.5(10) . . . . ?
N206 C318 C319 C320 -173.0(7) . . . . ?
N206 C318 C323 C322 175.5(7) . . . . ?
C202 C205 C206 C207 179.3(3) . . . . ?
C202 C211 C212 C213 -178.1(3) . . . . ?
C202 C217 C218 C219 -179.5(3) . . . . ?
C233 C234 C239 C238 -179.1(8) . . . . ?
C236 C235 C234 C233 179.0(9) . . . . ?
C236 C235 C234 C239 0.0 . . . . ?
C236 C261 C266 C265 176.8(7) . . . . ?
C236 C261 C262 C263 -176.6(7) . . . . ?
C235 C236 C237 C238 0.0 . . . . ?
C235 C236 C261 C266 -33.5(6) . . . . ?
C235 C236 C261 C262 143.2(4) . . . . ?
C235 C234 C239 C238 0.0 . . . . ?
C234 C239 C238 C237 0.0 . . . . ?
C234 C239 C238 C240 175.4(8) . . . . ?
C239 C238 C237 C236 0.0 . . . . ?
C239 C238 C240 C241 126.2(10) . . . . ?
C239 C238 C240 C242 -3.4(13) . . . . ?
C239 C238 C240 C243 -119.3(8) . . . . ?
C237 C236 C235 C234 0.0 . . . . ?
C237 C236 C261 C266 145.1(4) . . . . ?
C237 C236 C261 C262 -38.2(8) . . . . ?
C237 C238 C240 C241 -58.3(12) . . . . ?
C237 C238 C240 C242 172.1(9) . . . . ?
C237 C238 C240 C243 56.2(9) . . . . ?
C240 C238 C237 C236 -175.6(7) . . . . ?
C244 C245 C250 C249 -174.7(7) . . . . ?
C247 C246 C245 C244 175.1(6) . . . . ?
C247 C246 C245 C250 0.0 . . . . ?
C247 C267 C272 C271 -171.5(6) . . . . ?
C247 C267 C268 C269 171.2(6) . . . . ?
C246 C247 C248 C249 0.0 . . . . ?
C246 C247 C267 C272 138.4(4) . . . . ?
C246 C247 C267 C268 -33.0(7) . . . . ?
C246 C245 C250 C249 0.0 . . . . ?
C245 C250 C249 C248 0.0 . . . . ?
C245 C250 C249 C651 179.6(8) . . . . ?
C250 C249 C248 C247 0.0 . . . . ?
C250 C249 C651 C652 1.4(15) . . . . ?
C250 C249 C651 C653 -114.4(11) . . . . ?
C250 C249 C651 C654 115.7(11) . . . . ?
C248 C247 C246 C245 0.0 . . . . ?
C248 C247 C267 C272 -43.0(6) . . . . ?
C248 C247 C267 C268 145.7(4) . . . . ?
C248 C249 C651 C652 -178.9(11) . . . . ?
C248 C249 C651 C653 65.2(12) . . . . ?
C248 C249 C651 C654 -64.7(13) . . . . ?
C261 C236 C235 C234 178.6(7) . . . . ?
C261 C236 C237 C238 -178.6(7) . . . . ?
C261 C266 C265 C264 0.0 . . . . ?
C266 C261 C262 C263 0.0 . . . . ?
C266 C265 C264 C283 -173.5(6) . . . . ?
C266 C265 C264 C263 0.0 . . . . ?
C265 C264 C263 C262 0.0 . . . . ?
C264 C283 C284 C285 172.9(5) . . . . ?
C264 C283 C288 C287 -173.4(5) . . . . ?
C264 C263 C262 C261 0.0 . . . . ?
C262 C261 C266 C265 0.0 . . . . ?
C267 C247 C246 C245 178.6(6) . . . . ?
C267 C247 C248 C249 -178.6(6) . . . . ?
C267 C272 C271 C270 0.0 . . . . ?
C272 C267 C268 C269 0.0 . . . . ?
C272 C271 C270 C269 0.0 . . . . ?
C272 C271 C270 C293 175.8(5) . . . . ?
C271 C270 C269 C268 0.0 . . . . ?
C271 C270 C293 C294 -147.0(4) . . . . ?
C271 C270 C293 C298 30.8(7) . . . . ?
C270 C269 C268 C267 0.0 . . . . ?
C270 C293 C298 C297 -177.7(7) . . . . ?
C269 C270 C293 C294 28.8(6) . . . . ?
C269 C270 C293 C298 -153.4(4) . . . . ?
C268 C267 C272 C271 0.0 . . . . ?
C295 C294 C293 C270 177.8(6) . . . . ?
C295 C294 C293 C298 0.0 . . . . ?
C294 C295 C296 C297 0.0 . . . . ?
C294 C295 C317 O206 -152.5(8) . . . . ?
C294 C295 C317 N206 30.2(15) . . . . ?
C294 C293 C298 C297 0.0 . . . . ?
C293 C270 C269 C268 -175.7(6) . . . . ?
C293 C298 C297 C296 0.0 . . . . ?
C293 C298 C297 C299 175.6(7) . . . . ?
C298 C297 C296 C295 0.0 . . . . ?
C298 C297 C299 C300 127.1(7) . . . . ?
C298 C297 C299 C301 -109.8(9) . . . . ?
C298 C297 C299 C302 11.8(10) . . . . ?
C296 C295 C294 C293 0.0 . . . . ?
C296 C295 C317 O206 33.5(13) . . . . ?
C296 C295 C317 N206 -143.8(9) . . . . ?
C296 C297 C299 C300 -57.2(9) . . . . ?
C296 C297 C299 C301 65.9(9) . . . . ?
C296 C297 C299 C302 -172.6(8) . . . . ?
C299 C297 C296 C295 -175.8(6) . . . . ?
C317 C295 C294 C293 -174.0(10) . . . . ?
C317 C295 C296 C297 174.0(10) . . . . ?
C325 C306 C307 C308 -179.3(4) . . . . ?
C325 C306 C307 C324 -2.9(5) . . . . ?
C325 C313 C314 C315 174.2(4) . . . . ?
C325 C313 C314 C324 -0.9(5) . . . . ?
C325 C320 C321 C322 -177.6(5) . . . . ?
C325 C320 C321 C324 -1.7(6) . . . . ?
C651 C249 C248 C247 -179.6(8) . . . . ?
O602 C633 C634 C639 -0.7(15) . . . . ?
O602 C633 C634 C635 175.8(9) . . . . ?
O603 C644 C645 C650 -33.0(19) . . . . ?
O603 C644 C645 C646 135.3(12) . . . . ?
N602 C213 C214 C215 -173.8(11) . . . . ?
N602 C633 C634 C639 -172.2(11) . . . . ?
N602 C633 C634 C635 4.2(14) . . . . ?
N603 C219 C220 C221 177.5(9) . . . . ?
N603 C644 C645 C650 168.0(14) . . . . ?
N603 C644 C645 C646 -24(2) . . . . ?
N606 C318 C319 C320 171.7(7) . . . . ?
N606 C318 C323 C322 -169.0(10) . . . . ?
C251 C649 C650 C645 178.7(9) . . . . ?
C252 C251 C649 C648 120.5(12) . . . . ?
C252 C251 C649 C650 -58.1(13) . . . . ?
C253 C251 C649 C648 -5.7(16) . . . . ?
C253 C251 C649 C650 175.7(12) . . . . ?
C254 C251 C649 C648 -123.8(12) . . . . ?
C254 C251 C649 C650 57.7(14) . . . . ?
C633 C634 C635 C636 -176.4(8) . . . . ?
C636 C637 C638 C639 0.0 . . . . ?
C636 C637 C638 C640 -179.8(6) . . . . ?
C636 C661 C666 C665 -179.6(6) . . . . ?
C636 C661 C662 C663 179.6(6) . . . . ?
C637 C636 C635 C634 0.0 . . . . ?
C637 C636 C661 C666 -150.3(4) . . . . ?
C637 C636 C661 C662 30.1(7) . . . . ?
C637 C638 C639 C634 0.0 . . . . ?
C637 C638 C640 C641 -112.5(9) . . . . ?
C637 C638 C640 C642 125.5(14) . . . . ?
C637 C638 C640 C643 3.4(14) . . . . ?
C638 C639 C634 C633 176.6(8) . . . . ?
C638 C639 C634 C635 0.0 . . . . ?
C639 C638 C640 C641 67.7(10) . . . . ?
C639 C638 C640 C642 -54.3(14) . . . . ?
C639 C638 C640 C643 -176.4(13) . . . . ?
C639 C634 C635 C636 0.0 . . . . ?
C635 C636 C637 C638 0.0 . . . . ?
C635 C636 C661 C666 34.3(6) . . . . ?
C635 C636 C661 C662 -145.3(4) . . . . ?
C640 C638 C639 C634 179.8(6) . . . . ?
C644 C645 C646 C647 -166.8(14) . . . . ?
C647 C648 C649 C251 -178.4(10) . . . . ?
C647 C648 C649 C650 0.0 . . . . ?
C647 C667 C668 C669 179.2(7) . . . . ?
C647 C667 C672 C671 -179.1(7) . . . . ?
C648 C647 C646 C645 0.0 . . . . ?
C648 C647 C667 C668 -143.7(5) . . . . ?
C648 C647 C667 C672 35.4(7) . . . . ?
C648 C649 C650 C645 0.0 . . . . ?
C649 C650 C645 C644 170.7(10) . . . . ?
C649 C650 C645 C646 0.0 . . . . ?
C650 C645 C646 C647 0.0 . . . . ?
C646 C647 C648 C649 0.0 . . . . ?
C646 C647 C667 C668 34.8(9) . . . . ?
C646 C647 C667 C672 -146.0(6) . . . . ?
C661 C636 C637 C638 -175.3(6) . . . . ?
C661 C636 C635 C634 175.5(6) . . . . ?
C661 C666 C665 C664 0.0 . . . . ?
C666 C661 C662 C663 0.0 . . . . ?
C666 C665 C664 C283 -169.9(6) . . . . ?
C666 C665 C664 C663 0.0 . . . . ?
C665 C664 C663 C662 0.0 . . . . ?
C664 C283 C284 C285 -179.6(4) . . . . ?
C664 C283 C288 C287 179.4(5) . . . . ?
C664 C663 C662 C661 0.0 . . . . ?
C662 C661 C666 C665 0.0 . . . . ?
C667 C647 C648 C649 178.7(7) . . . . ?
C667 C647 C646 C645 -178.5(9) . . . . ?
C667 C668 C669 C670 0.0 . . . . ?
C668 C667 C672 C671 0.0 . . . . ?
C668 C669 C670 C671 0.0 . . . . ?
C668 C669 C670 C693 179.9(7) . . . . ?
C669 C670 C671 C672 0.0 . . . . ?
C669 C670 C693 C694 -34.5(8) . . . . ?
C669 C670 C693 C698 142.1(5) . . . . ?
C670 C671 C672 C667 0.0 . . . . ?
C670 C693 C698 C697 -176.6(8) . . . . ?
C671 C670 C693 C694 145.3(5) . . . . ?
C671 C670 C693 C698 -38.1(8) . . . . ?
C672 C667 C668 C669 0.0 . . . . ?
C695 C694 C693 C670 176.6(9) . . . . ?
C695 C694 C693 C698 0.0 . . . . ?
C694 C695 C696 C697 0.0 . . . . ?
C694 C695 C717 O606 -152.7(13) . . . . ?
C694 C695 C717 N606 44(2) . . . . ?
C694 C693 C698 C697 0.0 . . . . ?
C693 C670 C671 C672 -179.9(7) . . . . ?
C693 C698 C697 C696 0.0 . . . . ?
C693 C698 C697 C699 169.1(11) . . . . ?
C698 C697 C696 C695 0.0 . . . . ?
C698 C697 C699 C700 147.3(10) . . . . ?
C698 C697 C699 C701 -99.6(14) . . . . ?
C698 C697 C699 C702 11(2) . . . . ?
C696 C695 C694 C693 0.0 . . . . ?
C696 C695 C717 O606 28.5(19) . . . . ?
C696 C695 C717 N606 -135.0(16) . . . . ?
C696 C697 C699 C700 -43.4(14) . . . . ?
C696 C697 C699 C701 69.7(15) . . . . ?
C696 C697 C699 C702 -179.9(14) . . . . ?
C699 C697 C696 C695 -169.5(10) . . . . ?
C717 C695 C694 C693 -178.9(11) . . . . ?
C717 C695 C696 C697 178.8(13) . . . . ?
C602 C205 C206 C207 179.3(3) . . . . ?
C602 C211 C212 C213 -178.1(3) . . . . ?
C602 C217 C218 C219 -179.5(3) . . . . ?
C725 C306 C307 C308 -179.3(4) . . . . ?
C725 C306 C307 C324 -2.9(5) . . . . ?
C725 C313 C314 C315 174.2(4) . . . . ?
C725 C313 C314 C324 -0.9(5) . . . . ?
C725 C320 C321 C322 -177.6(5) . . . . ?
C725 C320 C321 C324 -1.7(6) . . . . ?

loop_
_smtbx_masks_void_nr
_smtbx_masks_void_average_x
_smtbx_masks_void_average_y
_smtbx_masks_void_average_z
_smtbx_masks_void_volume
_smtbx_masks_void_count_electrons
_smtbx_masks_void_content
1 -0.282 -0.506 -0.906 5311.0 1386.8 '16 THF,40 MeOH'
2 0.398 0.560 0.174 7.2 0.0 ?
3 0.602 0.440 0.826 7.2 0.0 ?
